data_1548302
loop_
_publ_author_name
'Shinnosuke Horiuchi'
'Yuki Tachibana'
'Mitsuki Yamashita'
'Koji Yamamoto'
'Kohei Masai'
'Kohei Takase'
'Teruo Matsutani'
'Shiori Kawamata'
'Yuki Kurashige'
'Takeshi Yanai'
'Tetsuro Murahashi'

_publ_section_title
;
 Multinuclear metal-binding ability of a carotene
;
_journal_name_full 'Nature Communications'
_journal_page_first 6742
_journal_paper_doi 10.1038/ncomms7742
_journal_volume 6
_journal_year 2015
_chemical_formula_moiety 'C158 H152 B2 F48 Pd10'
_chemical_formula_sum 'C158 H152 B2 F48 Pd10'
_chemical_formula_weight 4048.48
_space_group_crystal_system monoclinic
_space_group_IT_number 14
_space_group_name_Hall '-P 2yn'
_space_group_name_H-M_alt 'P 1 21/n 1'
_symmetry_space_group_name_Hall '-P 2yn'
_symmetry_space_group_name_H-M 'P 1 21/n 1'
_atom_sites_solution_hydrogens geom
_atom_sites_solution_primary direct
_atom_sites_solution_secondary difmap
_cell_angle_alpha 90.0000
_cell_angle_beta 94.2797(13)
_cell_angle_gamma 90.0000
_cell_formula_units_Z 2
_cell_length_a 10.5110(9)
_cell_length_b 20.5220(18)
_cell_length_c 35.439(3)
_cell_measurement_reflns_used 22211
_cell_measurement_temperature 133
_cell_measurement_theta_max 27.48
_cell_measurement_theta_min 3.03
_cell_volume 7623.1(11)
_computing_cell_refinement CrystalClear
_computing_data_collection 'CrystalClear (Rigaku Inc., 2008)'
_computing_data_reduction CrystalClear
_computing_molecular_graphics 'CrystalStructure 4.1'
_computing_publication_material 'CrystalStructure 4.1 (Rigaku, 2014)'
_computing_structure_refinement 'SHELXL2013 (Sheldrick, 2008)'
_computing_structure_solution 'SIR92 (Altomare, et al., 1994)'
_diffrn_ambient_temperature 133
_diffrn_detector_area_resol_mean 14.629
_diffrn_measured_fraction_theta_full 0.986
_diffrn_measured_fraction_theta_max 0.985
_diffrn_measurement_device_type 'Rigaku Saturn70'
_diffrn_measurement_method \w
_diffrn_radiation_type 'Mo K\a'
_diffrn_radiation_wavelength 0.71075
_diffrn_reflns_av_R_equivalents 0.0234
_diffrn_reflns_Laue_measured_fraction_full 0.986
_diffrn_reflns_Laue_measured_fraction_max 0.985
_diffrn_reflns_limit_h_max 12
_diffrn_reflns_limit_h_min -12
_diffrn_reflns_limit_k_max 25
_diffrn_reflns_limit_k_min -25
_diffrn_reflns_limit_l_max 43
_diffrn_reflns_limit_l_min -39
_diffrn_reflns_number 52194
_diffrn_reflns_point_group_measured_fraction_full 0.986
_diffrn_reflns_point_group_measured_fraction_max 0.985
_diffrn_reflns_theta_full 25.242
_diffrn_reflns_theta_max 25.999
_diffrn_reflns_theta_min 3.033
_diffrn_standards_interval_count .
_diffrn_standards_number 0
_exptl_absorpt_coefficient_mu 1.260
_exptl_absorpt_correction_T_max 0.939
_exptl_absorpt_correction_T_min 0.763
_exptl_absorpt_correction_type multi-scan
_exptl_absorpt_process_details 'REQAB (Rigaku, 1998)'
_exptl_crystal_colour yellow
_exptl_crystal_density_diffrn 1.764
_exptl_crystal_density_method 'not measured'
_exptl_crystal_description block
_exptl_crystal_F_000 4004.00
_exptl_crystal_size_max 0.390
_exptl_crystal_size_mid 0.180
_exptl_crystal_size_min 0.050
_refine_diff_density_max 1.64
_refine_diff_density_min -0.62
_refine_ls_extinction_method none
_refine_ls_goodness_of_fit_ref 1.065
_refine_ls_hydrogen_treatment constr
_refine_ls_number_parameters 988
_refine_ls_number_reflns 14750
_refine_ls_number_restraints 34
_refine_ls_R_factor_all 0.0447
_refine_ls_R_factor_gt 0.0409
_refine_ls_shift/su_max 0.003
_refine_ls_structure_factor_coef Fsqd
_refine_ls_weighting_details 'w = 1/[\s^2^(Fo^2^)+(0.0476P)^2^+19.6499P] where P=(Fo^2^+2Fc^2^)/3'
_refine_ls_weighting_scheme calc
_refine_ls_wR_factor_gt 0.1000
_refine_ls_wR_factor_ref 0.1029
_reflns_number_gt 13736
_reflns_number_total 14750
_reflns_threshold_expression F^2^>2.0\s(F^2^)
_cod_data_source_file ncomms7742-s2.cif
_cod_data_source_block Pd10_b-carotene2_2BArF_for
_cod_database_code 1548302
_shelxl_res_file
;
TITL Pd10_b-carotene2_2BArF_forth_fin
CELL  0.71075 10.51100 20.52200 35.43890 90.000 94.280 90.000
ZERR  2 0.00090 0.00180 0.00310 0.000 0.001 0.000
LATT 1
SYMM .50-X, .50+Y, .50-Z
SFAC C H B F PD
UNIT 316 272 4 96 20
SHEL 99999.000000 0.810668
L.S. 20
FMAP 2
PLAN -5
WPDB -2
HTAB
TEMP -139.8
ACTA
SIZE 0.180 0.390 0.050
DFIX 2.450 0.02 C85 C86 C81 C86
DFIX 1.390 0.02 C73 C74 C74 C75 C75 C76 C76 C77 C77 C78 C78 C73
DFIX 1.390 0.02 C80 C81 C81 C82 C82 C83 C83 C84 C84 C85 C85 C80
DFIX 2.410 0.02 C73 C75 C73 C77 C75 C77 C74 C76 C74 C78 C76 C78
DFIX 2.410 0.02 C80 C82 C82 C84 C80 C84 C81 C83 C81 C85 C83 C85
FLAT 0.1000 C73 C74 C75 C76 C77 C78 C79
FLAT 0.1000 C80 C81 C82 C83 C84 C85 C86
 
WGHT    0.047600   19.649902
FVAR       0.56643   0.61064
PD1   5    0.709755    0.325802    0.843225    11.00000    0.02551    0.02380 =
         0.02286    0.00326   -0.00132    0.00407
PD2   5    0.891267    0.243102    0.873764    11.00000    0.02582    0.02257 =
         0.02294    0.00311   -0.00198    0.00388
PD3   5    1.062154    0.161357    0.902754    11.00000    0.02574    0.02437 =
         0.02363    0.00454   -0.00241    0.00368
PD4   5    1.235358    0.089296    0.937823    11.00000    0.02548    0.02617 =
         0.02422    0.00596   -0.00309    0.00321
PD5   5    1.410777    0.027356    0.978518    11.00000    0.02526    0.02847 =
         0.02411    0.00750   -0.00288    0.00268
F1    4    0.130269    0.048440    0.536310    11.00000    0.11178    0.07392 =
         0.20942   -0.06233   -0.08489    0.00002
F2    4    0.313548    0.053612    0.525335    11.00000    0.23296    0.07104 =
         0.12819   -0.04109    0.09296   -0.03034
F3    4    0.275406    0.013575    0.575700    11.00000    0.16781    0.03619 =
         0.06955   -0.00114   -0.04284   -0.01689
F4    4    0.175812    0.314044    0.518844    11.00000    0.25497    0.06973 =
         0.09169    0.03915   -0.04416    0.00530
F5    4    0.012228    0.278470    0.535651    11.00000    0.11030    0.07574 =
         0.18732    0.00314   -0.09683    0.01596
F6    4    0.126837    0.348143    0.570030    11.00000    0.15163    0.06635 =
         0.10441   -0.01778   -0.07010    0.05369
F7    4    0.912856    0.327077    0.674039    11.00000    0.05712    0.04806 =
         0.15033    0.00136   -0.03442   -0.01486
F8    4    0.931596    0.253409    0.716229    11.00000    0.04888    0.10123 =
         0.06430   -0.01802   -0.00972   -0.00933
F9    4    1.051112    0.250760    0.669791    11.00000    0.02732    0.09733 =
         0.08911    0.00080    0.00202   -0.00575
F10   4    0.879230    0.060407    0.587040    11.00000    0.26489    0.08304 =
         0.08522    0.01952    0.06799    0.10817
F11   4    0.857082    0.135775    0.548847    11.00000    0.11680    0.06693 =
         0.05773    0.00050    0.03992    0.00340
F12   4    0.703532    0.077025    0.558669    11.00000    0.09975    0.19019 =
         0.22518   -0.17290    0.08418   -0.06155
F13   4    0.677569    0.127319    0.780690    11.00000    0.04952    0.19253 =
         0.06906    0.07383   -0.03007   -0.04215
F14   4    0.526678    0.103040    0.814254    11.00000    0.08352    0.10038 =
         0.02655    0.01133   -0.01393   -0.01261
F15   4    0.602126    0.030432    0.781284    11.00000    0.13778    0.07997 =
         0.09151   -0.00168   -0.05750    0.05560
F16   4    0.101772    0.050705    0.753272    11.00000    0.05610    0.05377 =
         0.05514    0.01580    0.01951   -0.00992
F17   4    0.109560    0.029096    0.694475    11.00000    0.05791    0.05940 =
         0.06495   -0.02351    0.01474   -0.02941
F18   4    0.044894    0.122103    0.712204    11.00000    0.03909    0.04951 =
         0.08407    0.02180    0.00654   -0.00007
F19   4    0.615490    0.447307    0.623140    11.00000    0.07996    0.04306 =
         0.05657    0.00247    0.02427   -0.02059
F20   4    0.650254    0.477665    0.679836    11.00000    0.12749    0.11376 =
         0.05773    0.02885   -0.03546   -0.09413
F21   4    0.487459    0.512136    0.646632    11.00000    0.10000    0.03267 =
         0.11770    0.02284    0.03426    0.00708
F22   4    0.181252    0.327899    0.750172    11.00000    0.09290    0.04698 =
         0.11679   -0.00781    0.07285   -0.00701
F23   4    0.261244    0.422243    0.759115    11.00000    0.05487    0.07310 =
         0.05154   -0.02843    0.01262   -0.01221
F24   4    0.119465    0.407196    0.714685    11.00000    0.04418    0.12154 =
         0.07046   -0.01956   -0.00728    0.03347
C1    1    0.732745    0.389249    0.792610    11.00000    0.03009    0.03391 =
         0.02719    0.00879    0.00413    0.00927
C2    1    0.665060    0.454224    0.790195    11.00000    0.03493    0.03748 =
         0.04355    0.01486    0.00314    0.01158
AFIX  23
H2A   2    0.572323    0.446803    0.791240    11.00000   -1.20000
H2B   2    0.678526    0.474480    0.765455    11.00000   -1.20000
AFIX   0
C3    1    0.709889    0.501302    0.821519    11.00000    0.04558    0.03120 =
         0.07093    0.00631    0.00706    0.01232
AFIX  23
H3A   2    0.671624    0.544832    0.816561    11.00000   -1.20000
H3B   2    0.683683    0.485474    0.846164    11.00000   -1.20000
AFIX   0
C4    1    0.852244    0.505472    0.822380    11.00000    0.04528    0.02869 =
         0.06540    0.00348    0.00084    0.00520
AFIX  23
H4A   2    0.882097    0.539998    0.840438    11.00000   -1.20000
H4B   2    0.876548    0.518479    0.796995    11.00000   -1.20000
AFIX   0
C5    1    0.920939    0.441153    0.833845    11.00000    0.03128    0.02501 =
         0.04263    0.00260    0.00282    0.00012
C6    1    0.851360    0.382539    0.814260    11.00000    0.03124    0.02676 =
         0.02456    0.00566    0.00521    0.00376
C7    1    0.905632    0.317653    0.816535    11.00000    0.02800    0.02672 =
         0.02338    0.00466    0.00464    0.00204
AFIX  43
H7    2    0.862433    0.285791    0.800918    11.00000   -1.20000
AFIX   0
C8    1    1.015644    0.294878    0.839126    11.00000    0.02729    0.02745 =
         0.02900    0.00572    0.00301   -0.00056
AFIX  43
H8    2    1.058669    0.325153    0.855868    11.00000   -1.20000
AFIX   0
C9    1    1.065213    0.230449    0.838375    11.00000    0.02817    0.02895 =
         0.02348    0.00812    0.00256    0.00203
C10   1    1.173144    0.214323    0.864588    11.00000    0.03014    0.02981 =
         0.02547    0.00696    0.00143    0.00179
AFIX  43
H10   2    1.206734    0.248541    0.880407    11.00000   -1.20000
AFIX   0
C11   1    1.233523    0.153057    0.869053    11.00000    0.02727    0.02882 =
         0.02670    0.00841    0.00169    0.00114
AFIX  43
H11   2    1.203638    0.118007    0.853275    11.00000   -1.20000
AFIX   0
C12   1    1.339359    0.141748    0.896819    11.00000    0.02955    0.02778 =
         0.02722    0.00683    0.00073    0.00188
AFIX  43
H12   2    1.367419    0.178392    0.911563    11.00000   -1.20000
AFIX   0
C13   1    1.406495    0.082580    0.904751    11.00000    0.02795    0.03144 =
         0.02505    0.00904    0.00503    0.00205
C14   1    1.505225    0.082614    0.935535    11.00000    0.02936    0.03002 =
         0.02394    0.00889    0.00132    0.00192
AFIX  43
H14   2    1.518409    0.122258    0.949107    11.00000   -1.20000
AFIX   0
C15   1    1.583879    0.029444    0.947361    11.00000    0.02928    0.03099 =
         0.02545    0.00903    0.00281    0.00267
AFIX  43
H15   2    1.573308   -0.010402    0.933845    11.00000   -1.20000
AFIX   0
C16   1    1.320666   -0.032197    1.021209    11.00000    0.02769    0.02929 =
         0.02626    0.00656    0.00215    0.00201
AFIX  43
H16   2    1.311366   -0.071786    1.007385    11.00000   -1.20000
AFIX   0
C17   1    1.240700    0.020181    1.009852    11.00000    0.02675    0.02812 =
         0.02501    0.00453    0.00221    0.00245
AFIX  43
H17   2    1.249713    0.058880    1.024518    11.00000   -1.20000
AFIX   0
C18   1    1.145288    0.021113    0.977824    11.00000    0.02600    0.02706 =
         0.02612    0.00648    0.00199    0.00084
C19   1    1.072876    0.078871    0.971169    11.00000    0.02745    0.02631 =
         0.02344    0.00294    0.00161    0.00412
AFIX  43
H19   2    1.091171    0.113952    0.988206    11.00000   -1.20000
AFIX   0
C20   1    0.974402    0.089994    0.941276    11.00000    0.02765    0.02536 =
         0.02393    0.00355    0.00036    0.00109
AFIX  43
H20   2    0.956043    0.056435    0.923222    11.00000   -1.20000
AFIX   0
C21   1    0.904179    0.148563    0.937695    11.00000    0.02675    0.02871 =
         0.02022    0.00052    0.00011    0.00309
AFIX  43
H21   2    0.923216    0.181324    0.956199    11.00000   -1.20000
AFIX   0
C22   1    0.805679    0.162805    0.908191    11.00000    0.02544    0.02320 =
         0.02424    0.00244    0.00145    0.00005
C23   1    0.739312    0.223361    0.909485    11.00000    0.02484    0.02393 =
         0.02356   -0.00131    0.00161    0.00388
AFIX  43
H23   2    0.759589    0.251220    0.930485    11.00000   -1.20000
AFIX   0
C24   1    0.643947    0.244895    0.881124    11.00000    0.02511    0.02308 =
         0.02325    0.00220    0.00271   -0.00019
AFIX  43
H24   2    0.634317    0.218491    0.859077    11.00000   -1.20000
AFIX   0
C25   1    0.560669    0.300652    0.881160    11.00000    0.02310    0.02724 =
         0.02770    0.00149    0.00380    0.00261
C26   1    0.544152    0.341242    0.917283    11.00000    0.03304    0.02929 =
         0.03015    0.00267    0.00517    0.00816
C27   1    0.428094    0.387275    0.910993    11.00000    0.04869    0.04150 =
         0.04648    0.00516    0.01237    0.02083
AFIX  23
H27A  2    0.348818    0.361419    0.911771    11.00000   -1.20000
H27B  2    0.430062    0.419278    0.931932    11.00000   -1.20000
AFIX   0
C28   1    0.425112    0.423623    0.873677    11.00000    0.05071    0.03861 =
         0.04974    0.00770    0.00701    0.02386
AFIX  23
H28A  2    0.354059    0.455406    0.872041    11.00000   -1.20000
H28B  2    0.505999    0.447724    0.871827    11.00000   -1.20000
AFIX   0
C29   1    0.407246    0.374997    0.841922    11.00000    0.03085    0.04637 =
         0.04541    0.01362    0.00170    0.01304
AFIX  23
H29A  2    0.421362    0.397308    0.817820    11.00000   -1.20000
H29B  2    0.317801    0.359517    0.840339    11.00000   -1.20000
AFIX   0
C30   1    0.494929    0.316536    0.846018    11.00000    0.02409    0.03102 =
         0.03353    0.00588   -0.00087    0.00346
C31   1    0.690590    0.345745    0.759567    11.00000    0.04000    0.05016 =
         0.02384    0.00390   -0.00229    0.00921
AFIX 137
H31A  2    0.720316    0.301168    0.764812    11.00000   -1.20000
H31B  2    0.726870    0.361828    0.736646    11.00000   -1.20000
H31C  2    0.597266    0.346050    0.755830    11.00000   -1.20000
AFIX   0
C32   1    1.053599    0.446980    0.817930    11.00000    0.03362    0.03896 =
         0.05684    0.01441    0.00650   -0.00171
AFIX 137
H32A  2    1.107147    0.410228    0.826921    11.00000   -1.20000
H32B  2    1.093977    0.487918    0.826574    11.00000   -1.20000
H32C  2    1.043697    0.446484    0.790215    11.00000   -1.20000
AFIX   0
C33   1    0.934884    0.435975    0.877161    11.00000    0.05125    0.03922 =
         0.03648   -0.00677    0.00226   -0.00926
AFIX 137
H33A  2    0.966923    0.392595    0.884493    11.00000   -1.20000
H33B  2    0.851616    0.442882    0.887241    11.00000   -1.20000
H33C  2    0.995018    0.469142    0.887408    11.00000   -1.20000
AFIX   0
C34   1    1.027701    0.183109    0.806605    11.00000    0.03878    0.03356 =
         0.02740    0.00136   -0.00212    0.00954
AFIX 137
H34A  2    1.084833    0.188650    0.786216    11.00000   -1.20000
H34B  2    0.939617    0.191708    0.796834    11.00000   -1.20000
H34C  2    1.034418    0.138384    0.816238    11.00000   -1.20000
AFIX   0
C35   1    1.390715    0.023897    0.879370    11.00000    0.03879    0.03378 =
         0.02703    0.00685    0.00004    0.00787
AFIX 137
H35A  2    1.460302    0.022598    0.862457    11.00000   -1.20000
H35B  2    1.308841    0.026616    0.864298    11.00000   -1.20000
H35C  2    1.392725   -0.015739    0.894826    11.00000   -1.20000
AFIX   0
C36   1    1.114817   -0.041098    0.956173    11.00000    0.03207    0.02725 =
         0.03314    0.00207   -0.00242    0.00371
AFIX 137
H36A  2    1.060600   -0.031120    0.933197    11.00000   -1.20000
H36B  2    1.069870   -0.071168    0.972053    11.00000   -1.20000
H36C  2    1.194223   -0.061342    0.949230    11.00000   -1.20000
AFIX   0
C37   1    0.762318    0.109511    0.880440    11.00000    0.03199    0.02704 =
         0.02832   -0.00341   -0.00360    0.00331
AFIX 137
H37A  2    0.687073    0.124352    0.864791    11.00000   -1.20000
H37B  2    0.740701    0.070331    0.894421    11.00000   -1.20000
H37C  2    0.831185    0.099442    0.864193    11.00000   -1.20000
AFIX   0
C38   1    0.661348    0.381940    0.929436    11.00000    0.05134    0.03262 =
         0.03823   -0.00580    0.00753    0.00036
AFIX 137
H38A  2    0.649863    0.402235    0.953982    11.00000   -1.20000
H38B  2    0.672627    0.415914    0.910542    11.00000   -1.20000
H38C  2    0.736937    0.353848    0.931603    11.00000   -1.20000
AFIX   0
C39   1    0.513604    0.295608    0.949652    11.00000    0.04210    0.03914 =
         0.03284    0.00041    0.00996    0.00435
AFIX 137
H39A  2    0.486343    0.321427    0.970869    11.00000   -1.20000
H39B  2    0.589933    0.270510    0.957960    11.00000   -1.20000
H39C  2    0.445011    0.265720    0.940814    11.00000   -1.20000
AFIX   0
C40   1    0.465945    0.267084    0.814462    11.00000    0.03971    0.04408 =
         0.03106    0.00601   -0.01067   -0.00486
AFIX 137
H40A  2    0.393884    0.239757    0.820614    11.00000   -1.20000
H40B  2    0.541073    0.239624    0.811872    11.00000   -1.20000
H40C  2    0.444240    0.290072    0.790609    11.00000   -1.20000
AFIX   0
C41   1    0.356148    0.200665    0.617247    11.00000    0.03110    0.02744 =
         0.02623    0.00396    0.00208   -0.00654
C42   1    0.335565    0.138666    0.601486    11.00000    0.03562    0.02944 =
         0.03069    0.00378   -0.00123   -0.00569
AFIX  43
H42   2    0.381918    0.102838    0.612521    11.00000   -1.20000
AFIX   0
C43   1    0.250175    0.127447    0.570392    11.00000    0.04582    0.03453 =
         0.03058    0.00323   -0.00127   -0.01344
C44   1    0.179566    0.178269    0.553887    11.00000    0.05058    0.04534 =
         0.03436    0.00903   -0.01553   -0.01700
AFIX  43
H44   2    0.121696    0.170965    0.532413    11.00000   -1.20000
AFIX   0
C45   1    0.195068    0.239931    0.569331    11.00000    0.04809    0.03870 =
         0.04204    0.00897   -0.01474   -0.00805
C46   1    0.282820    0.250892    0.599979    11.00000    0.03726    0.03016 =
         0.03357    0.00621   -0.00494   -0.00443
AFIX  43
H46   2    0.293422    0.293951    0.609543    11.00000   -1.20000
AFIX   0
C47   1    0.238477    0.061041    0.553335    11.00000    0.07321    0.04632 =
         0.03330   -0.00060   -0.00878   -0.02049
C48   1    0.119642    0.294826    0.551659    11.00000    0.09887    0.04480 =
         0.08204    0.01355   -0.06229   -0.00885
C49   1    0.606130    0.200983    0.643562    11.00000    0.03098    0.02110 =
         0.03114    0.00400    0.00062   -0.00086
C50   1    0.707443    0.231322    0.664504    11.00000    0.03234    0.03009 =
         0.03509    0.00213    0.00152    0.00045
AFIX  43
H50   2    0.688908    0.258366    0.685149    11.00000   -1.20000
AFIX   0
C51   1    0.833890    0.223736    0.656512    11.00000    0.03163    0.03517 =
         0.04695    0.00596    0.00072    0.00045
C52   1    0.865644    0.183154    0.627616    11.00000    0.03386    0.04009 =
         0.06343    0.01066    0.01226    0.00379
AFIX  43
H52   2    0.952071    0.177507    0.622149    11.00000   -1.20000
AFIX   0
C53   1    0.767945    0.150760    0.606721    11.00000    0.04412    0.02686 =
         0.05213    0.00188    0.01637    0.00326
C54   1    0.640459    0.160619    0.614352    11.00000    0.03764    0.02478 =
         0.03760    0.00219    0.00635   -0.00477
AFIX  43
H54   2    0.575218    0.139068    0.599105    11.00000   -1.20000
AFIX   0
C55   1    0.933008    0.263487    0.678975    11.00000    0.03040    0.05214 =
         0.08539    0.00631   -0.00325    0.00134
C56   1    0.800947    0.107001    0.575601    11.00000    0.05747    0.04407 =
         0.07385   -0.00937    0.03108    0.00064
C57   1    0.422821    0.162388    0.688093    11.00000    0.03126    0.01871 =
         0.02283   -0.00305    0.00022    0.00025
C58   1    0.510891    0.146749    0.718445    11.00000    0.03372    0.02475 =
         0.02665   -0.00230   -0.00152   -0.00038
AFIX  43
H58   2    0.596095    0.162120    0.718258    11.00000   -1.20000
AFIX   0
C59   1    0.476622    0.109266    0.748844    11.00000    0.04654    0.02815 =
         0.02227   -0.00087   -0.00505    0.00363
C60   1    0.353716    0.085861    0.750248    11.00000    0.04850    0.02461 =
         0.02769    0.00345    0.00318   -0.00390
AFIX  43
H60   2    0.330914    0.060171    0.770999    11.00000   -1.20000
AFIX   0
C61   1    0.265413    0.100558    0.721012    11.00000    0.04239    0.01787 =
         0.03098   -0.00016    0.00485   -0.00356
C62   1    0.299388    0.138141    0.690610    11.00000    0.03350    0.02207 =
         0.02681   -0.00149   -0.00089   -0.00147
AFIX  43
H62   2    0.236210    0.147679    0.670802    11.00000   -1.20000
AFIX   0
C63   1    0.574013    0.092830    0.780299    11.00000    0.05620    0.05474 =
         0.03576    0.00794   -0.01392   -0.00169
C64   1    0.131709    0.075807    0.720138    11.00000    0.04485    0.03130 =
         0.03730    0.00287    0.00666   -0.00684
C65   1    0.438146    0.287259    0.669614    11.00000    0.02725    0.02176 =
         0.02751    0.00078   -0.00511   -0.00206
C66   1    0.505290    0.340280    0.656295    11.00000    0.03350    0.02705 =
         0.02490    0.00223   -0.00102   -0.00026
AFIX  43
H66   2    0.567864    0.332775    0.638781    11.00000   -1.20000
AFIX   0
C67   1    0.482936    0.404034    0.668027    11.00000    0.03907    0.02386 =
         0.02872    0.00173   -0.00646   -0.00520
C68   1    0.391152    0.416871    0.692960    11.00000    0.04432    0.02343 =
         0.03310   -0.00248   -0.00592    0.00253
AFIX  43
H68   2    0.375352    0.460173    0.700854    11.00000   -1.20000
AFIX   0
C69   1    0.322521    0.364860    0.706204    11.00000    0.02823    0.03084 =
         0.03130   -0.00180   -0.00223   -0.00036
C70   1    0.346892    0.301661    0.695064    11.00000    0.02814    0.02530 =
         0.03351    0.00004   -0.00362   -0.00182
AFIX  43
H70   2    0.299959    0.266957    0.705073    11.00000   -1.20000
AFIX   0
C71   1    0.560899    0.459247    0.654909    11.00000    0.06159    0.02712 =
         0.03808    0.00305   -0.00335   -0.01092
C72   1    0.221814    0.379586    0.732489    11.00000    0.03720    0.03603 =
         0.04675   -0.00711    0.00021   -0.00163
PART 1
C73   1    1.125380    0.232975    1.026185    21.00000    0.04753
C74   1    1.009355    0.262873    1.025616    21.00000    0.05424
AFIX  43
H74   2    0.957292    0.254223    1.045827    21.00000   -1.20000
AFIX   0
C75   1    0.962674    0.305200    0.997285    21.00000    0.07174
AFIX  43
H75   2    0.882230    0.326064    0.998062    21.00000   -1.20000
AFIX   0
C76   1    1.045841    0.316043    0.965614    21.00000    0.07543
AFIX  43
H76   2    1.019512    0.345253    0.945748    21.00000   -1.20000
AFIX   0
C77   1    1.151541    0.286480    0.965052    21.00000    0.05106
AFIX  43
H77   2    1.200581    0.291664    0.943794    21.00000   -1.20000
AFIX   0
C78   1    1.200384    0.244239    0.996542    21.00000    0.04942
AFIX  43
H78   2    1.282564    0.225010    0.996411    21.00000   -1.20000
AFIX   0
C79   1    1.166147    0.187527    1.058289    21.00000    0.06348
AFIX 137
H79A  2    1.256860    0.177092    1.057406    21.00000   -1.20000
H79B  2    1.115831    0.147341    1.055871    21.00000   -1.20000
H79C  2    1.152239    0.208619    1.082447    21.00000   -1.20000
AFIX   0
PART 2
C80   1    1.071671    0.281741    0.993329   -21.00000    0.11017
C81   1    1.189977    0.258354    0.986119   -21.00000    0.08056
AFIX  43
H81   2    1.231035    0.272116    0.964497   -21.00000   -1.20000
AFIX   0
C82   1    1.248201    0.213220    1.011951   -21.00000    0.12079
AFIX  43
H82   2    1.324505    0.192772    1.005330   -21.00000   -1.20000
AFIX   0
C83   1    1.202800    0.196691    1.045902   -21.00000    0.07561
AFIX  43
H83   2    1.254840    0.177101    1.065843   -21.00000   -1.20000
AFIX   0
C84   1    1.068863    0.211462    1.049026   -21.00000    0.03971
AFIX  43
H84   2    1.020885    0.189757    1.066918   -21.00000   -1.20000
AFIX   0
C85   1    1.015272    0.257072    1.025612   -21.00000    0.11970
AFIX  43
H85   2    0.934411    0.273867    1.031035   -21.00000   -1.20000
AFIX   0
C86   1    1.010262    0.327560    0.968965   -21.00000    0.08345
AFIX 137
H86A  2    1.068970    0.342179    0.950477   -21.00000   -1.20000
H86B  2    0.983891    0.364979    0.983689   -21.00000   -1.20000
H86C  2    0.934973    0.307570    0.955687   -21.00000   -1.20000
AFIX   0
PART 0
B1    3    0.457944    0.212455    0.654245    11.00000    0.03062    0.02075 =
         0.02683   -0.00021   -0.00199   -0.00179
HKLF 4
 
REM  Pd10_b-carotene2_2BArF_forth_fin
REM R1 =  0.0409 for   13736 Fo > 4sig(Fo)  and  0.0447 for all   14750 data
REM    988 parameters refined using     34 restraints
 
END  
     
WGHT      0.0475     19.6557 

REM No hydrogen bonds found for HTAB generation

REM Highest difference peak  1.641,  deepest hole -0.625,  1-sigma level  0.099
Q1    1   1.2968  0.1541  1.0844  11.00000  0.05    1.64
Q2    1  -0.0057  0.3033  0.5762  11.00000  0.05    1.60
Q3    1   1.1021  0.3030  0.9500  11.00000  0.05    1.43
Q4    1   0.1161  0.0378  0.5738  11.00000  0.05    1.24
Q5    1   1.0424  0.2340  1.0363  11.00000  0.05    0.95
;

loop_
_symmetry_equiv_pos_site_id
_space_group_symop_operation_xyz
1 +X,+Y,+Z
2 1/2-X,1/2+Y,1/2-Z
3 -X,-Y,-Z
4 1/2+X,1/2-Y,1/2+Z

loop_
_atom_site_label
_atom_site_type_symbol
_atom_site_fract_x
_atom_site_fract_y
_atom_site_fract_z
_atom_site_U_iso_or_equiv
_atom_site_adp_type
_atom_site_occupancy
_atom_site_site_symmetry_multiplicity
_atom_site_calc_flag
_atom_site_refinement_flags
_atom_site_disorder_assembly
_atom_site_disorder_group
Pd1 Pd 0.70975(3) 0.32580(2) 0.84323(2) 0.02421(8) Uani 1 4 d . . .
Pd2 Pd 0.89127(3) 0.24310(2) 0.87376(2) 0.02397(7) Uani 1 4 d . . .
Pd3 Pd 1.06215(3) 0.16136(2) 0.90275(2) 0.02479(8) Uani 1 4 d . . .
Pd4 Pd 1.23536(3) 0.08930(2) 0.93782(2) 0.02554(8) Uani 1 4 d . . .
Pd5 Pd 1.41078(3) 0.02736(2) 0.97852(2) 0.02618(8) Uani 1 4 d . . .
F1 F 0.1303(5) 0.0484(2) 0.53631(17) 0.137(2) Uani 1 4 d . . .
F2 F 0.3136(6) 0.0536(2) 0.52534(15) 0.140(2) Uani 1 4 d . . .
F3 F 0.2754(5) 0.01357(15) 0.57570(10) 0.0938(14) Uani 1 4 d . . .
F4 F 0.1758(7) 0.3140(2) 0.51884(14) 0.142(2) Uani 1 4 d . . .
F5 F 0.0122(5) 0.2785(2) 0.53565(17) 0.130(2) Uani 1 4 d . . .
F6 F 0.1268(5) 0.34814(19) 0.57003(13) 0.1114(18) Uani 1 4 d . . .
F7 F 0.9129(3) 0.32708(16) 0.67404(13) 0.0873(13) Uani 1 4 d . . .
F8 F 0.9316(3) 0.25341(19) 0.71623(10) 0.0722(10) Uani 1 4 d . . .
F9 F 1.0511(3) 0.25076(18) 0.66979(10) 0.0714(9) Uani 1 4 d . . .
F10 F 0.8792(7) 0.0604(2) 0.58704(12) 0.142(2) Uani 1 4 d . . .
F11 F 0.8571(4) 0.13577(17) 0.54885(9) 0.0788(10) Uani 1 4 d . . .
F12 F 0.7035(5) 0.0770(3) 0.55867(19) 0.168(3) Uani 1 4 d . . .
F13 F 0.6776(3) 0.1273(3) 0.78069(10) 0.1054(17) Uani 1 4 d . . .
F14 F 0.5267(3) 0.10304(18) 0.81425(8) 0.0711(9) Uani 1 4 d . . .
F15 F 0.6021(5) 0.0304(2) 0.78128(12) 0.1064(16) Uani 1 4 d . . .
F16 F 0.1018(3) 0.05071(14) 0.75327(8) 0.0542(7) Uani 1 4 d . . .
F17 F 0.1096(3) 0.02910(15) 0.69447(9) 0.0602(8) Uani 1 4 d . . .
F18 F 0.0449(3) 0.12210(14) 0.71220(9) 0.0575(8) Uani 1 4 d . . .
F19 F 0.6155(3) 0.44731(14) 0.62314(8) 0.0589(8) Uani 1 4 d . . .
F20 F 0.6502(4) 0.4777(2) 0.67984(10) 0.1018(16) Uani 1 4 d . . .
F21 F 0.4875(4) 0.51214(14) 0.64663(12) 0.0821(11) Uani 1 4 d . . .
F22 F 0.1812(4) 0.32790(15) 0.75017(12) 0.0823(12) Uani 1 4 d . . .
F23 F 0.2612(3) 0.42224(16) 0.75911(8) 0.0594(8) Uani 1 4 d . . .
F24 F 0.1195(3) 0.4072(2) 0.71469(10) 0.0793(11) Uani 1 4 d . . .
C1 C 0.7328(4) 0.38925(19) 0.79261(11) 0.0303(8) Uani 1 4 d . . .
C2 C 0.6651(4) 0.4542(2) 0.79020(13) 0.0386(10) Uani 1 4 d . . .
C3 C 0.7099(5) 0.5013(2) 0.82152(16) 0.0491(12) Uani 1 4 d . . .
C4 C 0.8522(5) 0.5055(2) 0.82238(15) 0.0466(11) Uani 1 4 d . . .
C5 C 0.9209(4) 0.44115(19) 0.83385(12) 0.0330(9) Uani 1 4 d . . .
C6 C 0.8514(4) 0.38254(18) 0.81426(10) 0.0274(8) Uani 1 4 d . . .
C7 C 0.9056(4) 0.31765(18) 0.81654(10) 0.0259(8) Uani 1 4 d . . .
C8 C 1.0156(4) 0.29488(18) 0.83913(11) 0.0279(8) Uani 1 4 d . . .
C9 C 1.0652(4) 0.23045(18) 0.83837(10) 0.0268(8) Uani 1 4 d . . .
C10 C 1.1731(4) 0.21432(19) 0.86459(11) 0.0285(8) Uani 1 4 d . . .
C11 C 1.2335(4) 0.15306(19) 0.86905(11) 0.0276(8) Uani 1 4 d . . .
C12 C 1.3394(4) 0.14175(19) 0.89682(11) 0.0283(8) Uani 1 4 d . . .
C13 C 1.4065(4) 0.08258(19) 0.90475(11) 0.0280(8) Uani 1 4 d . . .
C14 C 1.5052(4) 0.08261(19) 0.93554(10) 0.0278(8) Uani 1 4 d . . .
C15 C 1.5839(4) 0.02944(19) 0.94736(11) 0.0285(8) Uani 1 4 d . . .
C16 C 1.3207(4) -0.03220(19) 1.02121(11) 0.0277(8) Uani 1 4 d . . .
C17 C 1.2407(4) 0.02018(18) 1.00985(10) 0.0266(8) Uani 1 4 d . . .
C18 C 1.1453(4) 0.02111(18) 0.97782(10) 0.0264(8) Uani 1 4 d . . .
C19 C 1.0729(4) 0.07887(18) 0.97117(10) 0.0257(7) Uani 1 4 d . . .
C20 C 0.9744(4) 0.08999(18) 0.94128(10) 0.0257(7) Uani 1 4 d . . .
C21 C 0.9042(4) 0.14856(18) 0.93769(10) 0.0253(7) Uani 1 4 d . . .
C22 C 0.8057(4) 0.16281(17) 0.90819(10) 0.0243(7) Uani 1 4 d . . .
C23 C 0.7393(3) 0.22336(17) 0.90948(10) 0.0241(7) Uani 1 4 d . . .
C24 C 0.6440(3) 0.24489(17) 0.88112(10) 0.0238(7) Uani 1 4 d . . .
C25 C 0.5607(3) 0.30065(18) 0.88116(11) 0.0259(7) Uani 1 4 d . . .
C26 C 0.5442(4) 0.34124(19) 0.91728(11) 0.0307(8) Uani 1 4 d . . .
C27 C 0.4281(5) 0.3873(2) 0.91099(13) 0.0451(11) Uani 1 4 d . . .
C28 C 0.4251(5) 0.4236(2) 0.87368(13) 0.0462(11) Uani 1 4 d . . .
C29 C 0.4073(4) 0.3750(2) 0.84192(13) 0.0409(10) Uani 1 4 d . . .
C30 C 0.4949(4) 0.31654(19) 0.84602(11) 0.0297(8) Uani 1 4 d . . .
C31 C 0.6906(4) 0.3458(2) 0.75957(11) 0.0382(10) Uani 1 4 d . . .
C32 C 1.0536(4) 0.4470(2) 0.81793(14) 0.0430(11) Uani 1 4 d . . .
C33 C 0.9349(5) 0.4360(2) 0.87716(12) 0.0424(10) Uani 1 4 d . . .
C34 C 1.0277(4) 0.18311(19) 0.80660(11) 0.0335(9) Uani 1 4 d . . .
C35 C 1.3907(4) 0.02390(19) 0.87937(11) 0.0333(9) Uani 1 4 d . . .
C36 C 1.1148(4) -0.04110(18) 0.95617(11) 0.0311(8) Uani 1 4 d . . .
C37 C 0.7623(4) 0.10951(18) 0.88044(11) 0.0294(8) Uani 1 4 d . . .
C38 C 0.6613(4) 0.3819(2) 0.92944(13) 0.0405(10) Uani 1 4 d . . .
C39 C 0.5136(4) 0.2956(2) 0.94965(12) 0.0377(9) Uani 1 4 d . . .
C40 C 0.4659(4) 0.2671(2) 0.81446(12) 0.0389(10) Uani 1 4 d . . .
C41 C 0.3562(4) 0.20067(18) 0.61725(11) 0.0283(8) Uani 1 4 d . . .
C42 C 0.3356(4) 0.13867(19) 0.60149(11) 0.0321(8) Uani 1 4 d . . .
C43 C 0.2502(4) 0.1275(2) 0.57039(12) 0.0372(9) Uani 1 4 d . . .
C44 C 0.1796(5) 0.1783(2) 0.55389(13) 0.0444(11) Uani 1 4 d . . .
C45 C 0.1951(5) 0.2399(2) 0.56933(13) 0.0438(11) Uani 1 4 d . . .
C46 C 0.2828(4) 0.2509(2) 0.59998(12) 0.0340(9) Uani 1 4 d . . .
C47 C 0.2385(6) 0.0610(3) 0.55333(13) 0.0516(13) Uani 1 4 d . . .
C48 C 0.1196(7) 0.2948(3) 0.55166(19) 0.079(2) Uani 1 4 d . . .
C49 C 0.6061(4) 0.20098(17) 0.64356(11) 0.0278(8) Uani 1 4 d . . .
C50 C 0.7074(4) 0.23132(19) 0.66450(12) 0.0326(8) Uani 1 4 d . . .
C51 C 0.8339(4) 0.2237(2) 0.65651(13) 0.0380(10) Uani 1 4 d . . .
C52 C 0.8656(4) 0.1832(2) 0.62762(15) 0.0454(11) Uani 1 4 d . . .
C53 C 0.7679(4) 0.1508(2) 0.60672(14) 0.0404(10) Uani 1 4 d . . .
C54 C 0.6405(4) 0.16062(19) 0.61435(12) 0.0332(9) Uani 1 4 d . . .
C55 C 0.9330(5) 0.2635(3) 0.67897(18) 0.0564(14) Uani 1 4 d . . .
C56 C 0.8010(5) 0.1070(3) 0.57560(17) 0.0572(14) Uani 1 4 d . . .
C57 C 0.4228(4) 0.16239(16) 0.68809(10) 0.0244(7) Uani 1 4 d . . .
C58 C 0.5109(4) 0.14675(18) 0.71844(10) 0.0286(8) Uani 1 4 d . . .
C59 C 0.4766(4) 0.10927(19) 0.74884(11) 0.0327(9) Uani 1 4 d . . .
C60 C 0.3537(4) 0.08586(19) 0.75025(11) 0.0336(9) Uani 1 4 d . . .
C61 C 0.2654(4) 0.10056(17) 0.72101(11) 0.0303(8) Uani 1 4 d . . .
C62 C 0.2994(4) 0.13814(17) 0.69061(11) 0.0276(8) Uani 1 4 d . . .
C63 C 0.5740(5) 0.0928(3) 0.78030(13) 0.0498(12) Uani 1 4 d . . .
C64 C 0.1317(4) 0.0758(2) 0.72014(12) 0.0376(9) Uani 1 4 d . . .
C65 C 0.4381(4) 0.28726(17) 0.66961(10) 0.0259(8) Uani 1 4 d . . .
C66 C 0.5053(4) 0.34028(18) 0.65630(11) 0.0286(8) Uani 1 4 d . . .
C67 C 0.4829(4) 0.40403(18) 0.66803(11) 0.0310(8) Uani 1 4 d . . .
C68 C 0.3912(4) 0.41687(19) 0.69296(11) 0.0341(9) Uani 1 4 d . . .
C69 C 0.3225(4) 0.36486(19) 0.70620(11) 0.0303(8) Uani 1 4 d . . .
C70 C 0.3469(4) 0.30166(18) 0.69506(11) 0.0293(8) Uani 1 4 d . . .
C71 C 0.5609(5) 0.4592(2) 0.65491(13) 0.0426(11) Uani 1 4 d . . .
C72 C 0.2218(4) 0.3796(2) 0.73249(13) 0.0401(10) Uani 1 4 d . . .
C73 C 1.1254(7) 0.2330(4) 1.0262(2) 0.048(2) Uiso 0.611(9) 4 d . . .
C74 C 1.0094(9) 0.2629(5) 1.0256(3) 0.054(4) Uiso 0.611(9) 4 d . . .
C75 C 0.9627(9) 0.3052(5) 0.9973(3) 0.072(3) Uiso 0.611(9) 4 d . . .
C76 C 1.0458(11) 0.3160(6) 0.9656(3) 0.075(4) Uiso 0.611(9) 4 d . . .
C77 C 1.1515(8) 0.2865(4) 0.9650(2) 0.051(2) Uiso 0.611(9) 4 d . . .
C78 C 1.2004(8) 0.2442(5) 0.9965(3) 0.049(2) Uiso 0.611(9) 4 d . . .
C79 C 1.1662(10) 0.1875(5) 1.0583(3) 0.063(3) Uiso 0.611(9) 4 d . . .
C80 C 1.0717(17) 0.2817(8) 0.9933(5) 0.110(8) Uiso 0.389(9) 4 d . . .
C81 C 1.1900(15) 0.2584(9) 0.9861(5) 0.081(7) Uiso 0.389(9) 4 d . . .
C82 C 1.2482(16) 0.2132(10) 1.0119(5) 0.121(9) Uiso 0.389(9) 4 d . . .
C83 C 1.2028(14) 0.1967(9) 1.0459(5) 0.076(5) Uiso 0.389(9) 4 d . . .
C84 C 1.0689(10) 0.2115(5) 1.0490(3) 0.040(3) Uiso 0.389(9) 4 d . . .
C85 C 1.015(2) 0.2571(14) 1.0256(7) 0.120(17) Uiso 0.389(9) 4 d . . .
C86 C 1.010(2) 0.3276(10) 0.9690(6) 0.083(7) Uiso 0.389(9) 4 d . . .
B1 B 0.4579(4) 0.2125(2) 0.65424(12) 0.0263(9) Uani 1 4 d . . .
H2A H 0.57232 0.4468 0.79124 0.0464 Uiso 1 4 calc R . .
H2B H 0.67853 0.47448 0.76545 0.0464 Uiso 1 4 calc R . .
H3A H 0.67162 0.54483 0.81656 0.0589 Uiso 1 4 calc R . .
H3B H 0.68368 0.48547 0.84616 0.0589 Uiso 1 4 calc R . .
H4A H 0.8821 0.54 0.84044 0.0559 Uiso 1 4 calc R . .
H4B H 0.87655 0.51848 0.797 0.0559 Uiso 1 4 calc R . .
H7 H 0.86243 0.28579 0.80092 0.0311 Uiso 1 4 calc R . .
H8 H 1.05867 0.32515 0.85587 0.0334 Uiso 1 4 calc R . .
H10 H 1.20673 0.24854 0.88041 0.0342 Uiso 1 4 calc R . .
H11 H 1.20364 0.11801 0.85327 0.0331 Uiso 1 4 calc R . .
H12 H 1.36742 0.17839 0.91156 0.0339 Uiso 1 4 calc R . .
H14 H 1.51841 0.12226 0.94911 0.0334 Uiso 1 4 calc R . .
H15 H 1.57331 -0.0104 0.93384 0.0342 Uiso 1 4 calc R . .
H16 H 1.31137 -0.07179 1.00738 0.0333 Uiso 1 4 calc R . .
H17 H 1.24971 0.05888 1.02452 0.0319 Uiso 1 4 calc R . .
H19 H 1.09117 0.11395 0.98821 0.0309 Uiso 1 4 calc R . .
H20 H 0.95604 0.05643 0.92322 0.0309 Uiso 1 4 calc R . .
H21 H 0.92322 0.18132 0.9562 0.0304 Uiso 1 4 calc R . .
H23 H 0.75959 0.25122 0.93049 0.0289 Uiso 1 4 calc R . .
H24 H 0.63432 0.21849 0.85908 0.0285 Uiso 1 4 calc R . .
H27A H 0.34882 0.36142 0.91177 0.0541 Uiso 1 4 calc R . .
H27B H 0.43006 0.41928 0.93193 0.0541 Uiso 1 4 calc R . .
H28A H 0.35406 0.45541 0.87204 0.0554 Uiso 1 4 calc R . .
H28B H 0.506 0.44772 0.87183 0.0554 Uiso 1 4 calc R . .
H29A H 0.42136 0.39731 0.81782 0.0491 Uiso 1 4 calc R . .
H29B H 0.3178 0.35952 0.84034 0.0491 Uiso 1 4 calc R . .
H31A H 0.72032 0.30117 0.76481 0.0459 Uiso 1 4 calc R . .
H31B H 0.72687 0.36183 0.73665 0.0459 Uiso 1 4 calc R . .
H31C H 0.59727 0.34605 0.75583 0.0459 Uiso 1 4 calc R . .
H32A H 1.10715 0.41023 0.82692 0.0516 Uiso 1 4 calc R . .
H32B H 1.09398 0.48792 0.82657 0.0516 Uiso 1 4 calc R . .
H32C H 1.0437 0.44648 0.79021 0.0516 Uiso 1 4 calc R . .
H33A H 0.96692 0.39259 0.88449 0.0508 Uiso 1 4 calc R . .
H33B H 0.85162 0.44288 0.88724 0.0508 Uiso 1 4 calc R . .
H33C H 0.99502 0.46914 0.88741 0.0508 Uiso 1 4 calc R . .
H34A H 1.08483 0.18865 0.78622 0.0402 Uiso 1 4 calc R . .
H34B H 0.93962 0.19171 0.79683 0.0402 Uiso 1 4 calc R . .
H34C H 1.03442 0.13838 0.81624 0.0402 Uiso 1 4 calc R . .
H35A H 1.4603 0.0226 0.86246 0.0400 Uiso 1 4 calc R . .
H35B H 1.30884 0.02662 0.8643 0.0400 Uiso 1 4 calc R . .
H35C H 1.39273 -0.01574 0.89483 0.0400 Uiso 1 4 calc R . .
H36A H 1.0606 -0.03112 0.9332 0.0373 Uiso 1 4 calc R . .
H36B H 1.06987 -0.07117 0.97205 0.0373 Uiso 1 4 calc R . .
H36C H 1.19422 -0.06134 0.94923 0.0373 Uiso 1 4 calc R . .
H37A H 0.68707 0.12435 0.86479 0.0353 Uiso 1 4 calc R . .
H37B H 0.7407 0.07033 0.89442 0.0353 Uiso 1 4 calc R . .
H37C H 0.83118 0.09944 0.86419 0.0353 Uiso 1 4 calc R . .
H38A H 0.64986 0.40223 0.95398 0.0486 Uiso 1 4 calc R . .
H38B H 0.67263 0.41591 0.91054 0.0486 Uiso 1 4 calc R . .
H38C H 0.73694 0.35385 0.9316 0.0486 Uiso 1 4 calc R . .
H39A H 0.48634 0.32143 0.97087 0.0452 Uiso 1 4 calc R . .
H39B H 0.58993 0.27051 0.95796 0.0452 Uiso 1 4 calc R . .
H39C H 0.44501 0.26572 0.94081 0.0452 Uiso 1 4 calc R . .
H40A H 0.39388 0.23976 0.82061 0.0467 Uiso 1 4 calc R . .
H40B H 0.54107 0.23962 0.81187 0.0467 Uiso 1 4 calc R . .
H40C H 0.44424 0.29007 0.79061 0.0467 Uiso 1 4 calc R . .
H42 H 0.38192 0.10284 0.61252 0.0385 Uiso 1 4 calc R . .
H44 H 0.1217 0.17096 0.53241 0.0532 Uiso 1 4 calc R . .
H46 H 0.29342 0.29395 0.60954 0.0409 Uiso 1 4 calc R . .
H50 H 0.68891 0.25837 0.68515 0.0391 Uiso 1 4 calc R . .
H52 H 0.95207 0.17751 0.62215 0.0544 Uiso 1 4 calc R . .
H54 H 0.57522 0.13907 0.59911 0.0398 Uiso 1 4 calc R . .
H58 H 0.5961 0.16212 0.71826 0.0343 Uiso 1 4 calc R . .
H60 H 0.33091 0.06017 0.771 0.0403 Uiso 1 4 calc R . .
H62 H 0.23621 0.14768 0.6708 0.0331 Uiso 1 4 calc R . .
H66 H 0.56786 0.33277 0.63878 0.0344 Uiso 1 4 calc R . .
H68 H 0.37535 0.46017 0.70085 0.0409 Uiso 1 4 calc R . .
H70 H 0.29996 0.26696 0.70507 0.0351 Uiso 1 4 calc R . .
H74 H 0.95729 0.25422 1.04583 0.0651 Uiso 0.611(9) 4 calc R . .
H75 H 0.88223 0.32606 0.99806 0.0861 Uiso 0.611(9) 4 calc R . .
H76 H 1.01951 0.34525 0.94575 0.0905 Uiso 0.611(9) 4 calc R . .
H77 H 1.20058 0.29166 0.94379 0.0613 Uiso 0.611(9) 4 calc R . .
H78 H 1.28256 0.22501 0.99641 0.0593 Uiso 0.611(9) 4 calc R . .
H79A H 1.25686 0.17709 1.05741 0.0762 Uiso 0.611(9) 4 calc R . .
H79B H 1.11583 0.14734 1.05587 0.0762 Uiso 0.611(9) 4 calc R . .
H79C H 1.15224 0.20862 1.08245 0.0762 Uiso 0.611(9) 4 calc R . .
H81 H 1.23104 0.27212 0.9645 0.0967 Uiso 0.389(9) 4 calc R . .
H82 H 1.3245 0.19277 1.00533 0.1449 Uiso 0.389(9) 4 calc R . .
H83 H 1.25484 0.1771 1.06584 0.0907 Uiso 0.389(9) 4 calc R . .
H84 H 1.02088 0.18976 1.06692 0.0476 Uiso 0.389(9) 4 calc R . .
H85 H 0.93441 0.27387 1.03104 0.1436 Uiso 0.389(9) 4 calc R . .
H86A H 1.06897 0.34218 0.95048 0.1001 Uiso 0.389(9) 4 calc R . .
H86B H 0.98389 0.36498 0.98369 0.1001 Uiso 0.389(9) 4 calc R . .
H86C H 0.93497 0.30757 0.95569 0.1001 Uiso 0.389(9) 4 calc R . .

loop_
_atom_site_aniso_label
_atom_site_aniso_U_11
_atom_site_aniso_U_22
_atom_site_aniso_U_33
_atom_site_aniso_U_12
_atom_site_aniso_U_13
_atom_site_aniso_U_23
Pd1 0.02551(15) 0.02380(14) 0.02286(14) 0.00407(11) -0.00132(11) 0.00326(10)
Pd2 0.02582(15) 0.02257(14) 0.02294(14) 0.00388(11) -0.00198(11) 0.00311(10)
Pd3 0.02574(15) 0.02437(14) 0.02363(14) 0.00368(11) -0.00241(11) 0.00454(11)
Pd4 0.02548(15) 0.02617(15) 0.02422(15) 0.00321(11) -0.00309(11) 0.00596(11)
Pd5 0.02526(15) 0.02847(15) 0.02411(15) 0.00268(11) -0.00288(11) 0.00750(11)
F1 0.112(4) 0.074(3) 0.209(6) 0.000(2) -0.085(4) -0.062(3)
F2 0.233(7) 0.071(3) 0.128(4) -0.030(3) 0.093(4) -0.041(3)
F3 0.168(4) 0.0362(17) 0.070(2) -0.017(2) -0.043(2) -0.0011(15)
F4 0.255(7) 0.070(3) 0.092(3) 0.005(4) -0.044(4) 0.039(2)
F5 0.110(3) 0.076(3) 0.187(5) 0.016(3) -0.097(4) 0.003(3)
F6 0.152(4) 0.066(2) 0.104(3) 0.054(3) -0.070(3) -0.018(2)
F7 0.057(2) 0.0481(19) 0.150(4) -0.0149(15) -0.034(2) 0.001(2)
F8 0.0489(18) 0.101(3) 0.064(2) -0.0093(17) -0.0097(16) -0.0180(19)
F9 0.0273(14) 0.097(3) 0.089(2) -0.0057(15) 0.0020(15) 0.001(2)
F10 0.265(7) 0.083(3) 0.085(3) 0.108(4) 0.068(4) 0.020(2)
F11 0.117(3) 0.067(2) 0.058(2) 0.003(2) 0.040(2) 0.0005(17)
F12 0.100(3) 0.190(5) 0.225(6) -0.062(4) 0.084(4) -0.173(5)
F13 0.0495(19) 0.193(5) 0.069(2) -0.042(2) -0.0301(17) 0.074(3)
F14 0.084(2) 0.100(3) 0.0266(14) -0.013(2) -0.0139(14) 0.0113(15)
F15 0.138(4) 0.080(3) 0.092(3) 0.056(3) -0.058(3) -0.002(2)
F16 0.0561(17) 0.0538(17) 0.0551(17) -0.0099(14) 0.0195(14) 0.0158(14)
F17 0.0579(18) 0.0594(18) 0.0649(19) -0.0294(15) 0.0147(15) -0.0235(15)
F18 0.0391(15) 0.0495(17) 0.084(2) -0.0001(13) 0.0065(14) 0.0218(15)
F19 0.080(2) 0.0431(16) 0.0566(18) -0.0206(15) 0.0243(16) 0.0025(13)
F20 0.127(3) 0.114(3) 0.058(2) -0.094(3) -0.035(2) 0.029(2)
F21 0.100(3) 0.0327(16) 0.118(3) 0.0071(17) 0.034(2) 0.0228(17)
F22 0.093(3) 0.0470(18) 0.117(3) -0.0070(17) 0.073(2) -0.0078(18)
F23 0.0549(17) 0.073(2) 0.0515(17) -0.0122(15) 0.0126(14) -0.0284(15)
F24 0.0442(17) 0.122(3) 0.070(2) 0.0335(19) -0.0073(16) -0.020(2)
C1 0.030(2) 0.034(2) 0.0272(19) 0.0093(16) 0.0041(16) 0.0088(16)
C2 0.035(2) 0.037(2) 0.044(2) 0.0116(18) 0.0031(19) 0.0149(19)
C3 0.046(3) 0.031(2) 0.071(3) 0.012(2) 0.007(2) 0.006(2)
C4 0.045(3) 0.029(2) 0.065(3) 0.0052(19) 0.001(2) 0.003(2)
C5 0.031(2) 0.0250(19) 0.043(2) 0.0001(16) 0.0028(18) 0.0026(16)
C6 0.031(2) 0.0268(19) 0.0246(18) 0.0038(15) 0.0052(15) 0.0057(14)
C7 0.0280(19) 0.0267(18) 0.0234(18) 0.0020(15) 0.0046(15) 0.0047(14)
C8 0.0273(19) 0.0274(19) 0.0290(19) -0.0006(15) 0.0030(15) 0.0057(15)
C9 0.0282(19) 0.0290(19) 0.0235(18) 0.0020(15) 0.0026(15) 0.0081(15)
C10 0.030(2) 0.0298(19) 0.0255(19) 0.0018(16) 0.0014(15) 0.0070(15)
C11 0.0273(19) 0.0288(19) 0.0267(19) 0.0011(15) 0.0017(15) 0.0084(15)
C12 0.0296(19) 0.0278(19) 0.0272(19) 0.0019(15) 0.0007(16) 0.0068(15)
C13 0.0279(19) 0.031(2) 0.0250(19) 0.0021(16) 0.0050(15) 0.0090(15)
C14 0.029(2) 0.0300(19) 0.0239(18) 0.0019(15) 0.0013(15) 0.0089(15)
C15 0.0293(19) 0.031(2) 0.0255(19) 0.0027(16) 0.0028(15) 0.0090(15)
C16 0.0277(19) 0.0293(19) 0.0263(19) 0.0020(15) 0.0022(15) 0.0066(15)
C17 0.0267(19) 0.0281(19) 0.0250(18) 0.0024(15) 0.0022(15) 0.0045(14)
C18 0.0260(18) 0.0271(19) 0.0261(19) 0.0008(15) 0.0020(15) 0.0065(15)
C19 0.0274(19) 0.0263(18) 0.0234(18) 0.0041(15) 0.0016(15) 0.0029(14)
C20 0.0277(19) 0.0254(18) 0.0239(18) 0.0011(15) 0.0004(15) 0.0036(14)
C21 0.0267(18) 0.0287(19) 0.0202(17) 0.0031(15) 0.0001(14) 0.0005(14)
C22 0.0254(18) 0.0232(17) 0.0242(18) 0.0001(14) 0.0014(14) 0.0024(14)
C23 0.0248(18) 0.0239(18) 0.0236(18) 0.0039(14) 0.0016(14) -0.0013(14)
C24 0.0251(18) 0.0231(17) 0.0233(18) -0.0002(14) 0.0027(14) 0.0022(14)
C25 0.0231(18) 0.0272(18) 0.0277(19) 0.0026(15) 0.0038(15) 0.0015(15)
C26 0.033(2) 0.029(2) 0.030(2) 0.0082(16) 0.0052(16) 0.0027(16)
C27 0.049(3) 0.042(2) 0.046(3) 0.021(2) 0.012(2) 0.005(2)
C28 0.051(3) 0.039(2) 0.050(3) 0.024(2) 0.007(2) 0.008(2)
C29 0.031(2) 0.046(3) 0.045(3) 0.0130(19) 0.0017(19) 0.014(2)
C30 0.0241(19) 0.031(2) 0.034(2) 0.0035(15) -0.0009(16) 0.0059(16)
C31 0.040(2) 0.050(3) 0.024(2) 0.009(2) -0.0023(17) 0.0039(18)
C32 0.034(2) 0.039(2) 0.057(3) -0.0017(19) 0.006(2) 0.014(2)
C33 0.051(3) 0.039(2) 0.036(2) -0.009(2) 0.002(2) -0.0068(19)
C34 0.039(2) 0.034(2) 0.027(2) 0.0095(17) -0.0021(17) 0.0014(16)
C35 0.039(2) 0.034(2) 0.027(2) 0.0079(17) 0.0000(17) 0.0069(16)
C36 0.032(2) 0.0273(19) 0.033(2) 0.0037(16) -0.0024(16) 0.0021(16)
C37 0.032(2) 0.0270(19) 0.0283(19) 0.0033(16) -0.0036(16) -0.0034(15)
C38 0.051(3) 0.033(2) 0.038(2) 0.0004(19) 0.008(2) -0.0058(18)
C39 0.042(2) 0.039(2) 0.033(2) 0.0043(19) 0.0100(18) 0.0004(18)
C40 0.040(2) 0.044(2) 0.031(2) -0.0049(19) -0.0107(18) 0.0060(18)
C41 0.031(2) 0.0274(19) 0.0262(19) -0.0065(16) 0.0021(16) 0.0040(15)
C42 0.036(2) 0.029(2) 0.031(2) -0.0057(17) -0.0012(17) 0.0038(16)
C43 0.046(2) 0.035(2) 0.031(2) -0.0134(19) -0.0013(18) 0.0032(17)
C44 0.051(3) 0.045(3) 0.034(2) -0.017(2) -0.016(2) 0.0090(19)
C45 0.048(3) 0.039(2) 0.042(3) -0.008(2) -0.015(2) 0.0090(19)
C46 0.037(2) 0.030(2) 0.034(2) -0.0044(17) -0.0049(18) 0.0062(16)
C47 0.073(4) 0.046(3) 0.033(2) -0.020(3) -0.009(2) -0.001(2)
C48 0.099(5) 0.045(3) 0.082(4) -0.009(3) -0.062(4) 0.014(3)
C49 0.031(2) 0.0211(17) 0.031(2) -0.0009(15) 0.0006(16) 0.0040(14)
C50 0.032(2) 0.030(2) 0.035(2) 0.0004(16) 0.0015(17) 0.0021(16)
C51 0.032(2) 0.035(2) 0.047(3) 0.0004(18) 0.0007(19) 0.0060(19)
C52 0.034(2) 0.040(2) 0.063(3) 0.0038(19) 0.012(2) 0.011(2)
C53 0.044(2) 0.027(2) 0.052(3) 0.0033(18) 0.016(2) 0.0019(18)
C54 0.038(2) 0.0248(19) 0.038(2) -0.0048(16) 0.0063(18) 0.0022(16)
C55 0.030(2) 0.052(3) 0.085(4) 0.001(2) -0.003(2) 0.006(3)
C56 0.057(3) 0.044(3) 0.074(4) 0.001(2) 0.031(3) -0.009(3)
C57 0.0313(19) 0.0187(16) 0.0228(18) 0.0003(14) 0.0002(15) -0.0031(13)
C58 0.034(2) 0.0248(18) 0.0267(19) -0.0004(15) -0.0015(16) -0.0023(14)
C59 0.047(2) 0.0282(19) 0.0223(19) 0.0036(17) -0.0050(17) -0.0009(15)
C60 0.049(2) 0.0246(19) 0.028(2) -0.0039(17) 0.0032(18) 0.0034(15)
C61 0.042(2) 0.0179(17) 0.031(2) -0.0036(16) 0.0049(17) -0.0002(14)
C62 0.034(2) 0.0221(17) 0.0268(19) -0.0015(15) -0.0009(16) -0.0015(14)
C63 0.056(3) 0.055(3) 0.036(3) -0.002(2) -0.014(2) 0.008(2)
C64 0.045(2) 0.031(2) 0.037(2) -0.0068(18) 0.0067(19) 0.0029(17)
C65 0.0273(19) 0.0218(17) 0.0275(19) -0.0021(14) -0.0051(15) 0.0008(14)
C66 0.034(2) 0.0271(19) 0.0249(19) -0.0003(16) -0.0010(16) 0.0022(15)
C67 0.039(2) 0.0239(18) 0.029(2) -0.0052(16) -0.0065(17) 0.0017(15)
C68 0.044(2) 0.0234(19) 0.033(2) 0.0025(17) -0.0059(18) -0.0025(16)
C69 0.0282(19) 0.031(2) 0.031(2) -0.0004(16) -0.0022(16) -0.0018(16)
C70 0.0281(19) 0.0253(18) 0.034(2) -0.0018(15) -0.0036(16) 0.0000(15)
C71 0.062(3) 0.027(2) 0.038(2) -0.011(2) -0.003(2) 0.0031(17)
C72 0.037(2) 0.036(2) 0.047(3) -0.0016(19) 0.000(2) -0.0071(19)
B1 0.031(2) 0.0208(19) 0.027(2) -0.0018(16) -0.0020(17) -0.0002(16)

loop_
_atom_type_symbol
_atom_type_description
_atom_type_scat_dispersion_real
_atom_type_scat_dispersion_imag
_atom_type_scat_source
C C 0.0033 0.0016
;
International Tables for Crystallography
(Vol. C, Tables 4.2.6.8 and 6.1.1.4)
;
H H 0.0000 0.0000
;
International Tables for Crystallography
(Vol. C, Table 6.1.1.4)
;
B B 0.0013 0.0007
;
International Tables for Crystallography
(Vol. C, Tables 4.2.6.8 and 6.1.1.4)
;
F F 0.0171 0.0103
;
International Tables for Crystallography
(Vol. C, Tables 4.2.6.8 and 6.1.1.4)
;
Pd Pd -0.9988 1.0072
;
International Tables for Crystallography
(Vol. C, Tables 4.2.6.8 and 6.1.1.4)
;

loop_
_geom_angle_atom_site_label_1
_geom_angle_atom_site_label_2
_geom_angle_atom_site_label_3
_geom_angle
_geom_angle_publ_flag
_geom_angle_site_symmetry_1
_geom_angle_site_symmetry_2
_geom_angle_site_symmetry_3
Pd2 Pd1 C1 124.50(10) yes . . .
Pd2 Pd1 C6 92.12(10) yes . . .
Pd2 Pd1 C7 60.16(9) yes . . .
Pd2 Pd1 C24 62.90(9) yes . . .
Pd2 Pd1 C25 96.96(10) yes . . .
Pd2 Pd1 C30 126.88(10) yes . . .
C1 Pd1 C6 37.25(14) yes . . .
C1 Pd1 C7 64.34(13) yes . . .
C1 Pd1 C24 161.94(13) yes . . .
C1 Pd1 C25 138.45(14) yes . . .
C1 Pd1 C30 104.46(14) yes . . .
C6 Pd1 C7 37.09(13) yes . . .
C6 Pd1 C24 155.02(13) yes . . .
C6 Pd1 C25 160.95(14) yes . . .
C6 Pd1 C30 140.49(14) yes . . .
C7 Pd1 C24 120.19(13) yes . . .
C7 Pd1 C25 156.95(13) yes . . .
C7 Pd1 C30 156.85(13) yes . . .
C24 Pd1 C25 37.51(13) yes . . .
C24 Pd1 C30 64.35(13) yes . . .
C25 Pd1 C30 36.85(14) yes . . .
Pd1 Pd2 Pd3 178.68(2) yes . . .
Pd1 Pd2 C8 84.40(10) yes . . .
Pd1 Pd2 C9 114.53(9) yes . . .
Pd1 Pd2 C22 111.83(9) yes . . .
Pd1 Pd2 C23 79.73(9) yes . . .
Pd3 Pd2 C8 96.48(10) yes . . .
Pd3 Pd2 C9 65.92(9) yes . . .
Pd3 Pd2 C22 67.15(9) yes . . .
Pd3 Pd2 C23 99.60(10) yes . . .
C8 Pd2 C9 37.05(14) yes . . .
C8 Pd2 C22 161.73(14) yes . . .
C8 Pd2 C23 160.66(14) yes . . .
C9 Pd2 C22 124.82(13) yes . . .
C9 Pd2 C23 162.29(13) yes . . .
C22 Pd2 C23 37.51(13) yes . . .
Pd2 Pd3 Pd4 173.56(3) yes . . .
Pd2 Pd3 C10 79.46(10) yes . . .
Pd2 Pd3 C11 113.31(10) yes . . .
Pd2 Pd3 C20 110.87(9) yes . . .
Pd2 Pd3 C21 76.59(10) yes . . .
Pd4 Pd3 C10 101.29(10) yes . . .
Pd4 Pd3 C11 69.40(10) yes . . .
Pd4 Pd3 C20 69.02(9) yes . . .
Pd4 Pd3 C21 101.44(10) yes . . .
C10 Pd3 C11 37.47(14) yes . . .
C10 Pd3 C20 168.55(14) yes . . .
C10 Pd3 C21 154.15(14) yes . . .
C11 Pd3 C20 131.08(14) yes . . .
C11 Pd3 C21 168.28(14) yes . . .
C20 Pd3 C21 37.29(14) yes . . .
Pd3 Pd4 Pd5 173.63(3) yes . . .
Pd3 Pd4 C12 76.50(10) yes . . .
Pd3 Pd4 C13 110.48(10) yes . . .
Pd3 Pd4 C18 110.10(9) yes . . .
Pd3 Pd4 C19 76.28(10) yes . . .
Pd5 Pd4 C12 104.09(10) yes . . .
Pd5 Pd4 C13 72.09(10) yes . . .
Pd5 Pd4 C18 70.08(9) yes . . .
Pd5 Pd4 C19 101.89(10) yes . . .
C12 Pd4 C13 37.76(14) yes . . .
C12 Pd4 C18 170.97(14) yes . . .
C12 Pd4 C19 151.05(14) yes . . .
C13 Pd4 C18 133.51(14) yes . . .
C13 Pd4 C19 170.63(14) yes . . .
C18 Pd4 C19 37.47(14) yes . . .
Pd4 Pd5 Pd5 176.23(3) yes . . 3_857
Pd4 Pd5 C14 72.53(10) yes . . .
Pd4 Pd5 C15 107.01(10) yes . . .
Pd4 Pd5 C16 109.20(10) yes . . .
Pd4 Pd5 C17 74.91(9) yes . . .
Pd5 Pd5 C14 106.71(10) yes 3_857 . .
Pd5 Pd5 C15 73.30(10) yes 3_857 . .
Pd5 Pd5 C16 71.69(10) yes 3_857 . .
Pd5 Pd5 C17 104.93(10) yes 3_857 . .
C14 Pd5 C15 37.54(14) yes . . .
C14 Pd5 C16 177.43(14) yes . . .
C14 Pd5 C17 145.03(14) yes . . .
C15 Pd5 C16 140.09(14) yes . . .
C15 Pd5 C17 177.18(14) yes . . .
C16 Pd5 C17 37.31(14) yes . . .
Pd1 C1 C2 118.6(3) yes . . .
Pd1 C1 C6 69.8(2) yes . . .
Pd1 C1 C31 103.5(3) yes . . .
C2 C1 C6 120.4(3) yes . . .
C2 C1 C31 111.6(3) yes . . .
C6 C1 C31 123.7(4) yes . . .
C1 C2 C3 113.6(4) yes . . .
C2 C3 C4 107.8(4) yes . . .
C3 C4 C5 113.8(4) yes . . .
C4 C5 C6 110.5(3) yes . . .
C4 C5 C32 104.7(3) yes . . .
C4 C5 C33 109.3(4) yes . . .
C6 C5 C32 107.8(3) yes . . .
C6 C5 C33 113.7(3) yes . . .
C32 C5 C33 110.4(3) yes . . .
Pd1 C6 C1 72.9(2) yes . . .
Pd1 C6 C5 121.0(3) yes . . .
Pd1 C6 C7 76.4(2) yes . . .
C1 C6 C5 122.3(3) yes . . .
C1 C6 C7 116.4(3) yes . . .
C5 C6 C7 121.3(3) yes . . .
Pd1 C7 C6 66.5(2) yes . . .
Pd1 C7 C8 119.7(3) yes . . .
C6 C7 C8 128.9(3) yes . . .
Pd2 C8 C7 88.9(2) yes . . .
Pd2 C8 C9 77.9(2) yes . . .
C7 C8 C9 125.0(3) yes . . .
Pd2 C9 C8 65.1(2) yes . . .
Pd2 C9 C10 106.9(2) yes . . .
Pd2 C9 C34 107.6(3) yes . . .
C8 C9 C10 118.1(3) yes . . .
C8 C9 C34 122.3(3) yes . . .
C10 C9 C34 118.5(3) yes . . .
Pd3 C10 C9 94.8(2) yes . . .
Pd3 C10 C11 74.9(2) yes . . .
C9 C10 C11 126.8(3) yes . . .
Pd3 C11 C10 67.6(2) yes . . .
Pd3 C11 C12 104.9(3) yes . . .
C10 C11 C12 122.3(3) yes . . .
Pd4 C12 C11 97.7(2) yes . . .
Pd4 C12 C13 73.2(2) yes . . .
C11 C12 C13 128.0(4) yes . . .
Pd4 C13 C12 69.0(2) yes . . .
Pd4 C13 C14 99.5(3) yes . . .
Pd4 C13 C35 107.9(3) yes . . .
C12 C13 C14 117.7(3) yes . . .
C12 C13 C35 122.3(3) yes . . .
C14 C13 C35 119.4(3) yes . . .
Pd5 C14 C13 100.8(3) yes . . .
Pd5 C14 C15 71.4(2) yes . . .
C13 C14 C15 126.4(3) yes . . .
Pd5 C15 C14 71.1(2) yes . . .
Pd5 C15 C16 99.6(3) yes . . 3_857
C14 C15 C16 123.8(3) yes . . 3_857
Pd5 C16 C15 101.4(3) yes . . 3_857
Pd5 C16 C17 70.1(2) yes . . .
C15 C16 C17 123.9(3) yes 3_857 . .
Pd5 C17 C16 72.6(2) yes . . .
Pd5 C17 C18 98.4(2) yes . . .
C16 C17 C18 126.5(3) yes . . .
Pd4 C18 C17 101.6(2) yes . . .
Pd4 C18 C19 67.8(2) yes . . .
Pd4 C18 C36 106.8(2) yes . . .
C17 C18 C19 118.0(3) yes . . .
C17 C18 C36 119.4(3) yes . . .
C19 C18 C36 122.0(3) yes . . .
Pd4 C19 C18 74.8(2) yes . . .
Pd4 C19 C20 97.8(2) yes . . .
C18 C19 C20 126.9(3) yes . . .
Pd3 C20 C19 104.2(2) yes . . .
Pd3 C20 C21 68.0(2) yes . . .
C19 C20 C21 122.9(3) yes . . .
Pd3 C21 C20 74.7(2) yes . . .
Pd3 C21 C22 95.8(2) yes . . .
C20 C21 C22 125.4(3) yes . . .
Pd2 C22 C21 104.1(2) yes . . .
Pd2 C22 C23 66.5(2) yes . . .
Pd2 C22 C37 106.6(2) yes . . .
C21 C22 C23 118.6(3) yes . . .
C21 C22 C37 119.1(3) yes . . .
C23 C22 C37 121.6(3) yes . . .
Pd2 C23 C22 76.0(2) yes . . .
Pd2 C23 C24 92.3(2) yes . . .
C22 C23 C24 124.3(3) yes . . .
Pd1 C24 C23 114.3(2) yes . . .
Pd1 C24 C25 68.4(2) yes . . .
C23 C24 C25 129.5(3) yes . . .
Pd1 C25 C24 74.1(2) yes . . .
Pd1 C25 C26 120.5(2) yes . . .
Pd1 C25 C30 74.4(2) yes . . .
C24 C25 C26 122.3(3) yes . . .
C24 C25 C30 116.0(3) yes . . .
C26 C25 C30 121.7(3) yes . . .
C25 C26 C27 110.2(3) yes . . .
C25 C26 C38 113.0(3) yes . . .
C25 C26 C39 109.4(3) yes . . .
C27 C26 C38 108.6(3) yes . . .
C27 C26 C39 105.9(3) yes . . .
C38 C26 C39 109.5(3) yes . . .
C26 C27 C28 113.0(4) yes . . .
C27 C28 C29 108.6(4) yes . . .
C28 C29 C30 114.4(4) yes . . .
Pd1 C30 C25 68.7(2) yes . . .
Pd1 C30 C29 121.9(3) yes . . .
Pd1 C30 C40 99.7(3) yes . . .
C25 C30 C29 121.4(4) yes . . .
C25 C30 C40 123.3(3) yes . . .
C29 C30 C40 111.8(3) yes . . .
C42 C41 C46 115.5(3) yes . . .
C42 C41 B1 121.5(3) yes . . .
C46 C41 B1 122.9(3) yes . . .
C41 C42 C43 122.6(4) yes . . .
C42 C43 C44 120.3(4) yes . . .
C42 C43 C47 120.1(4) yes . . .
C44 C43 C47 119.4(4) yes . . .
C43 C44 C45 118.6(4) yes . . .
C44 C45 C46 120.6(4) yes . . .
C44 C45 C48 118.9(4) yes . . .
C46 C45 C48 120.5(4) yes . . .
C41 C46 C45 122.3(4) yes . . .
F1 C47 F2 100.6(5) yes . . .
F1 C47 F3 110.7(5) yes . . .
F1 C47 C43 114.9(5) yes . . .
F2 C47 F3 101.8(5) yes . . .
F2 C47 C43 111.9(5) yes . . .
F3 C47 C43 115.2(4) yes . . .
F4 C48 F5 96.8(6) yes . . .
F4 C48 F6 99.8(5) yes . . .
F4 C48 C45 108.6(5) yes . . .
F5 C48 F6 118.2(6) yes . . .
F5 C48 C45 114.6(5) yes . . .
F6 C48 C45 115.2(5) yes . . .
C50 C49 C54 115.4(4) yes . . .
C50 C49 B1 120.7(3) yes . . .
C54 C49 B1 123.9(3) yes . . .
C49 C50 C51 123.0(4) yes . . .
C50 C51 C52 120.5(4) yes . . .
C50 C51 C55 117.9(4) yes . . .
C52 C51 C55 121.6(4) yes . . .
C51 C52 C53 118.3(4) yes . . .
C52 C53 C54 120.5(4) yes . . .
C52 C53 C56 118.8(4) yes . . .
C54 C53 C56 120.7(4) yes . . .
C49 C54 C53 122.2(4) yes . . .
F7 C55 F8 105.5(5) yes . . .
F7 C55 F9 107.6(4) yes . . .
F7 C55 C51 111.4(4) yes . . .
F8 C55 F9 106.8(4) yes . . .
F8 C55 C51 112.4(4) yes . . .
F9 C55 C51 112.7(5) yes . . .
F10 C56 F11 104.5(5) yes . . .
F10 C56 F12 104.6(5) yes . . .
F10 C56 C53 112.9(5) yes . . .
F11 C56 F12 105.3(5) yes . . .
F11 C56 C53 114.4(4) yes . . .
F12 C56 C53 114.1(5) yes . . .
C58 C57 C62 115.6(3) yes . . .
C58 C57 B1 122.1(3) yes . . .
C62 C57 B1 122.0(3) yes . . .
C57 C58 C59 121.7(4) yes . . .
C58 C59 C60 121.1(4) yes . . .
C58 C59 C63 120.0(4) yes . . .
C60 C59 C63 119.0(4) yes . . .
C59 C60 C61 118.5(4) yes . . .
C60 C61 C62 120.5(4) yes . . .
C60 C61 C64 121.6(4) yes . . .
C62 C61 C64 117.9(3) yes . . .
C57 C62 C61 122.6(3) yes . . .
F13 C63 F14 105.7(4) yes . . .
F13 C63 F15 110.1(5) yes . . .
F13 C63 C59 114.3(4) yes . . .
F14 C63 F15 103.0(4) yes . . .
F14 C63 C59 110.6(4) yes . . .
F15 C63 C59 112.3(4) yes . . .
F16 C64 F17 106.3(3) yes . . .
F16 C64 F18 104.9(4) yes . . .
F16 C64 C61 113.3(3) yes . . .
F17 C64 F18 106.7(3) yes . . .
F17 C64 C61 112.1(4) yes . . .
F18 C64 C61 113.0(3) yes . . .
C66 C65 C70 116.2(3) yes . . .
C66 C65 B1 122.3(3) yes . . .
C70 C65 B1 121.4(3) yes . . .
C65 C66 C67 121.9(4) yes . . .
C66 C67 C68 120.6(4) yes . . .
C66 C67 C71 120.6(4) yes . . .
C68 C67 C71 118.7(4) yes . . .
C67 C68 C69 118.3(4) yes . . .
C68 C69 C70 120.8(4) yes . . .
C68 C69 C72 117.7(4) yes . . .
C70 C69 C72 121.5(4) yes . . .
C65 C70 C69 122.2(4) yes . . .
F19 C71 F20 107.2(4) yes . . .
F19 C71 F21 103.9(4) yes . . .
F19 C71 C67 114.0(3) yes . . .
F20 C71 F21 106.7(4) yes . . .
F20 C71 C67 113.3(4) yes . . .
F21 C71 C67 111.1(4) yes . . .
F22 C72 F23 106.7(4) yes . . .
F22 C72 F24 106.8(4) yes . . .
F22 C72 C69 113.8(4) yes . . .
F23 C72 F24 104.7(4) yes . . .
F23 C72 C69 112.2(4) yes . . .
F24 C72 C69 112.1(4) yes . . .
C74 C73 C78 118.3(8) yes . . .
C74 C73 C79 119.5(8) yes . . .
C78 C73 C79 122.1(8) yes . . .
C73 C74 C75 124.0(9) yes . . .
C74 C75 C76 116.3(9) yes . . .
C75 C76 C77 120.3(10) yes . . .
C76 C77 C78 121.7(9) yes . . .
C73 C78 C77 119.2(8) yes . . .
C81 C80 C85 117.6(17) yes . . .
C81 C80 C86 120.1(17) yes . . .
C85 C80 C86 122.3(18) yes . . .
C80 C81 C82 117.6(16) yes . . .
C81 C82 C83 124.8(16) yes . . .
C82 C83 C84 114.7(14) yes . . .
C83 C84 C85 117.5(14) yes . . .
C80 C85 C84 124.3(19) yes . . .
C41 B1 C49 111.4(3) yes . . .
C41 B1 C57 108.8(3) yes . . .
C41 B1 C65 108.0(3) yes . . .
C49 B1 C57 110.3(3) yes . . .
C49 B1 C65 110.7(3) yes . . .
C57 B1 C65 107.5(3) yes . . .
C1 C2 H2A 108.846 no . . .
C1 C2 H2B 108.829 no . . .
C3 C2 H2A 108.850 no . . .
C3 C2 H2B 108.840 no . . .
H2A C2 H2B 107.685 no . . .
C2 C3 H3A 110.137 no . . .
C2 C3 H3B 110.128 no . . .
C4 C3 H3A 110.141 no . . .
C4 C3 H3B 110.146 no . . .
H3A C3 H3B 108.458 no . . .
C3 C4 H4A 108.800 no . . .
C3 C4 H4B 108.806 no . . .
C5 C4 H4A 108.792 no . . .
C5 C4 H4B 108.805 no . . .
H4A C4 H4B 107.665 no . . .
Pd1 C7 H7 83.557 no . . .
C6 C7 H7 115.535 no . . .
C8 C7 H7 115.547 no . . .
Pd2 C8 H8 104.431 no . . .
C7 C8 H8 117.508 no . . .
C9 C8 H8 117.502 no . . .
Pd3 C10 H10 101.421 no . . .
C9 C10 H10 116.611 no . . .
C11 C10 H10 116.615 no . . .
Pd3 C11 H11 97.337 no . . .
C10 C11 H11 118.829 no . . .
C12 C11 H11 118.829 no . . .
Pd4 C12 H12 100.126 no . . .
C11 C12 H12 115.987 no . . .
C13 C12 H12 115.989 no . . .
Pd5 C14 H14 98.488 no . . .
C13 C14 H14 116.797 no . . .
C15 C14 H14 116.821 no . . .
Pd5 C15 H15 99.592 no . . .
C14 C15 H15 118.108 no . . .
C16 C15 H15 118.122 no 3_857 . .
Pd5 C16 H16 98.772 no . . .
C15 C16 H16 118.062 no 3_857 . .
C17 C16 H16 118.044 no . . .
Pd5 C17 H17 99.803 no . . .
C16 C17 H17 116.727 no . . .
C18 C17 H17 116.736 no . . .
Pd4 C19 H19 98.165 no . . .
C18 C19 H19 116.545 no . . .
C20 C19 H19 116.541 no . . .
Pd3 C20 H20 97.764 no . . .
C19 C20 H20 118.580 no . . .
C21 C20 H20 118.559 no . . .
Pd3 C21 H21 100.276 no . . .
C20 C21 H21 117.298 no . . .
C22 C21 H21 117.312 no . . .
Pd2 C23 H23 102.414 no . . .
C22 C23 H23 117.856 no . . .
C24 C23 H23 117.878 no . . .
Pd1 C24 H24 87.099 no . . .
C23 C24 H24 115.233 no . . .
C25 C24 H24 115.239 no . . .
C26 C27 H27A 108.970 no . . .
C26 C27 H27B 108.977 no . . .
C28 C27 H27A 108.986 no . . .
C28 C27 H27B 108.984 no . . .
H27A C27 H27B 107.772 no . . .
C27 C28 H28A 109.979 no . . .
C27 C28 H28B 109.968 no . . .
C29 C28 H28A 109.964 no . . .
C29 C28 H28B 109.962 no . . .
H28A C28 H28B 108.342 no . . .
C28 C29 H29A 108.673 no . . .
C28 C29 H29B 108.656 no . . .
C30 C29 H29A 108.672 no . . .
C30 C29 H29B 108.665 no . . .
H29A C29 H29B 107.602 no . . .
C1 C31 H31A 109.481 no . . .
C1 C31 H31B 109.471 no . . .
C1 C31 H31C 109.483 no . . .
H31A C31 H31B 109.458 no . . .
H31A C31 H31C 109.468 no . . .
H31B C31 H31C 109.467 no . . .
C5 C32 H32A 109.469 no . . .
C5 C32 H32B 109.477 no . . .
C5 C32 H32C 109.479 no . . .
H32A C32 H32B 109.473 no . . .
H32A C32 H32C 109.465 no . . .
H32B C32 H32C 109.465 no . . .
C5 C33 H33A 109.460 no . . .
C5 C33 H33B 109.476 no . . .
C5 C33 H33C 109.483 no . . .
H33A C33 H33B 109.463 no . . .
H33A C33 H33C 109.466 no . . .
H33B C33 H33C 109.479 no . . .
C9 C34 H34A 109.464 no . . .
C9 C34 H34B 109.469 no . . .
C9 C34 H34C 109.460 no . . .
H34A C34 H34B 109.481 no . . .
H34A C34 H34C 109.477 no . . .
H34B C34 H34C 109.477 no . . .
C13 C35 H35A 109.469 no . . .
C13 C35 H35B 109.470 no . . .
C13 C35 H35C 109.467 no . . .
H35A C35 H35B 109.479 no . . .
H35A C35 H35C 109.465 no . . .
H35B C35 H35C 109.478 no . . .
C18 C36 H36A 109.465 no . . .
C18 C36 H36B 109.472 no . . .
C18 C36 H36C 109.468 no . . .
H36A C36 H36B 109.465 no . . .
H36A C36 H36C 109.484 no . . .
H36B C36 H36C 109.473 no . . .
C22 C37 H37A 109.470 no . . .
C22 C37 H37B 109.476 no . . .
C22 C37 H37C 109.477 no . . .
H37A C37 H37B 109.466 no . . .
H37A C37 H37C 109.465 no . . .
H37B C37 H37C 109.472 no . . .
C26 C38 H38A 109.475 no . . .
C26 C38 H38B 109.458 no . . .
C26 C38 H38C 109.469 no . . .
H38A C38 H38B 109.483 no . . .
H38A C38 H38C 109.486 no . . .
H38B C38 H38C 109.456 no . . .
C26 C39 H39A 109.477 no . . .
C26 C39 H39B 109.473 no . . .
C26 C39 H39C 109.465 no . . .
H39A C39 H39B 109.466 no . . .
H39A C39 H39C 109.479 no . . .
H39B C39 H39C 109.468 no . . .
C30 C40 H40A 109.468 no . . .
C30 C40 H40B 109.475 no . . .
C30 C40 H40C 109.464 no . . .
H40A C40 H40B 109.479 no . . .
H40A C40 H40C 109.461 no . . .
H40B C40 H40C 109.480 no . . .
C41 C42 H42 118.694 no . . .
C43 C42 H42 118.674 no . . .
C43 C44 H44 120.699 no . . .
C45 C44 H44 120.713 no . . .
C41 C46 H46 118.864 no . . .
C45 C46 H46 118.855 no . . .
C49 C50 H50 118.504 no . . .
C51 C50 H50 118.486 no . . .
C51 C52 H52 120.850 no . . .
C53 C52 H52 120.850 no . . .
C49 C54 H54 118.877 no . . .
C53 C54 H54 118.895 no . . .
C57 C58 H58 119.167 no . . .
C59 C58 H58 119.137 no . . .
C59 C60 H60 120.747 no . . .
C61 C60 H60 120.730 no . . .
C57 C62 H62 118.690 no . . .
C61 C62 H62 118.696 no . . .
C65 C66 H66 119.061 no . . .
C67 C66 H66 119.079 no . . .
C67 C68 H68 120.832 no . . .
C69 C68 H68 120.841 no . . .
C65 C70 H70 118.909 no . . .
C69 C70 H70 118.898 no . . .
C73 C74 H74 118.004 no . . .
C75 C74 H74 118.001 no . . .
C74 C75 H75 121.882 no . . .
C76 C75 H75 121.859 no . . .
C75 C76 H76 119.841 no . . .
C77 C76 H76 119.854 no . . .
C76 C77 H77 119.145 no . . .
C78 C77 H77 119.147 no . . .
C73 C78 H78 120.375 no . . .
C77 C78 H78 120.385 no . . .
C73 C79 H79A 109.483 no . . .
C73 C79 H79B 109.469 no . . .
C73 C79 H79C 109.470 no . . .
H79A C79 H79B 109.463 no . . .
H79A C79 H79C 109.468 no . . .
H79B C79 H79C 109.473 no . . .
C80 C81 H81 121.183 no . . .
C82 C81 H81 121.191 no . . .
C81 C82 H82 117.615 no . . .
C83 C82 H82 117.607 no . . .
C82 C83 H83 122.630 no . . .
C84 C83 H83 122.622 no . . .
C83 C84 H84 121.269 no . . .
C85 C84 H84 121.256 no . . .
C80 C85 H85 117.853 no . . .
C84 C85 H85 117.832 no . . .
C80 C86 H86A 109.470 no . . .
C80 C86 H86B 109.456 no . . .
C80 C86 H86C 109.465 no . . .
H86A C86 H86B 109.470 no . . .
H86A C86 H86C 109.499 no . . .
H86B C86 H86C 109.467 no . . .

loop_
_geom_bond_atom_site_label_1
_geom_bond_atom_site_label_2
_geom_bond_distance
_geom_bond_publ_flag
_geom_bond_site_symmetry_1
_geom_bond_site_symmetry_2
Pd1 Pd2 2.7172(6) yes . .
Pd1 C1 2.244(4) yes . .
Pd1 C6 2.203(4) yes . .
Pd1 C7 2.335(4) yes . .
Pd1 C24 2.275(4) yes . .
Pd1 C25 2.201(4) yes . .
Pd1 C30 2.275(4) yes . .
Pd2 Pd3 2.6115(6) yes . .
Pd2 C8 2.141(4) yes . .
Pd2 C9 2.308(4) yes . .
Pd2 C22 2.275(4) yes . .
Pd2 C23 2.149(4) yes . .
Pd3 Pd4 2.5901(6) yes . .
Pd3 C10 2.146(4) yes . .
Pd3 C11 2.241(4) yes . .
Pd3 C20 2.247(4) yes . .
Pd3 C21 2.160(4) yes . .
Pd4 Pd5 2.5882(7) yes . .
Pd4 C12 2.168(4) yes . .
Pd4 C13 2.223(4) yes . .
Pd4 C18 2.250(4) yes . .
Pd4 C19 2.159(4) yes . .
Pd5 Pd5 2.5827(7) yes . 3_857
Pd5 C14 2.195(4) yes . .
Pd5 C15 2.198(4) yes . .
Pd5 C16 2.212(4) yes . .
Pd5 C17 2.179(4) yes . .
F1 C47 1.274(7) yes . .
F2 C47 1.322(8) yes . .
F3 C47 1.297(6) yes . .
F4 C48 1.400(9) yes . .
F5 C48 1.270(8) yes . .
F6 C48 1.272(7) yes . .
F7 C55 1.331(6) yes . .
F8 C55 1.338(7) yes . .
F9 C55 1.332(6) yes . .
F10 C56 1.306(8) yes . .
F11 C56 1.296(7) yes . .
F12 C56 1.302(8) yes . .
F13 C63 1.298(7) yes . .
F14 C63 1.352(6) yes . .
F15 C63 1.314(7) yes . .
F16 C64 1.341(5) yes . .
F17 C64 1.330(5) yes . .
F18 C64 1.333(5) yes . .
F19 C71 1.324(6) yes . .
F20 C71 1.297(6) yes . .
F21 C71 1.351(5) yes . .
F22 C72 1.319(6) yes . .
F23 C72 1.330(5) yes . .
F24 C72 1.332(5) yes . .
C1 C2 1.511(6) yes . .
C1 C6 1.421(5) yes . .
C1 C31 1.512(6) yes . .
C2 C3 1.520(7) yes . .
C3 C4 1.497(7) yes . .
C4 C5 1.544(6) yes . .
C5 C6 1.545(5) yes . .
C5 C32 1.547(6) yes . .
C5 C33 1.535(6) yes . .
C6 C7 1.449(5) yes . .
C7 C8 1.435(5) yes . .
C8 C9 1.422(5) yes . .
C9 C10 1.450(5) yes . .
C9 C34 1.517(5) yes . .
C10 C11 1.412(5) yes . .
C11 C12 1.448(5) yes . .
C12 C13 1.422(5) yes . .
C13 C14 1.449(5) yes . .
C13 C35 1.505(5) yes . .
C14 C15 1.413(5) yes . .
C15 C16 1.443(5) yes . 3_857
C16 C17 1.405(5) yes . .
C17 C18 1.458(5) yes . .
C18 C19 1.419(5) yes . .
C18 C36 1.511(5) yes . .
C19 C20 1.443(5) yes . .
C20 C21 1.411(5) yes . .
C21 C22 1.445(5) yes . .
C22 C23 1.427(5) yes . .
C22 C37 1.518(5) yes . .
C23 C24 1.435(5) yes . .
C24 C25 1.441(5) yes . .
C25 C26 1.548(6) yes . .
C25 C30 1.416(5) yes . .
C26 C27 1.546(6) yes . .
C26 C38 1.524(6) yes . .
C26 C39 1.533(6) yes . .
C27 C28 1.516(7) yes . .
C28 C29 1.505(6) yes . .
C29 C30 1.513(6) yes . .
C30 C40 1.524(6) yes . .
C41 C42 1.400(5) yes . .
C41 C46 1.400(5) yes . .
C41 B1 1.647(6) yes . .
C42 C43 1.388(6) yes . .
C43 C44 1.384(6) yes . .
C43 C47 1.492(7) yes . .
C44 C45 1.383(7) yes . .
C45 C46 1.390(6) yes . .
C45 C48 1.489(8) yes . .
C49 C50 1.398(5) yes . .
C49 C54 1.394(6) yes . .
C49 B1 1.647(6) yes . .
C50 C51 1.388(6) yes . .
C51 C52 1.380(7) yes . .
C51 C55 1.504(7) yes . .
C52 C53 1.390(6) yes . .
C53 C54 1.401(6) yes . .
C53 C56 1.483(7) yes . .
C57 C58 1.403(5) yes . .
C57 C62 1.399(5) yes . .
C57 B1 1.642(6) yes . .
C58 C59 1.393(5) yes . .
C59 C60 1.383(6) yes . .
C59 C63 1.495(6) yes . .
C60 C61 1.372(6) yes . .
C61 C62 1.393(5) yes . .
C61 C64 1.492(6) yes . .
C65 C66 1.398(5) yes . .
C65 C70 1.396(5) yes . .
C65 B1 1.647(5) yes . .
C66 C67 1.398(5) yes . .
C67 C68 1.381(6) yes . .
C67 C71 1.493(6) yes . .
C68 C69 1.389(6) yes . .
C69 C70 1.385(5) yes . .
C69 C72 1.492(6) yes . .
C73 C74 1.364(12) yes . .
C73 C78 1.379(12) yes . .
C73 C79 1.508(13) yes . .
C74 C75 1.389(14) yes . .
C75 C76 1.490(16) yes . .
C76 C77 1.267(15) yes . .
C77 C78 1.475(12) yes . .
C80 C81 1.37(2) yes . .
C80 C85 1.42(3) yes . .
C80 C86 1.40(3) yes . .
C81 C82 1.41(3) yes . .
C82 C83 1.37(3) yes . .
C83 C84 1.452(19) yes . .
C84 C85 1.35(3) yes . .
C2 H2A 0.990 no . .
C2 H2B 0.990 no . .
C3 H3A 0.990 no . .
C3 H3B 0.990 no . .
C4 H4A 0.990 no . .
C4 H4B 0.990 no . .
C7 H7 0.950 no . .
C8 H8 0.950 no . .
C10 H10 0.950 no . .
C11 H11 0.950 no . .
C12 H12 0.950 no . .
C14 H14 0.950 no . .
C15 H15 0.950 no . .
C16 H16 0.950 no . .
C17 H17 0.950 no . .
C19 H19 0.950 no . .
C20 H20 0.950 no . .
C21 H21 0.950 no . .
C23 H23 0.950 no . .
C24 H24 0.950 no . .
C27 H27A 0.990 no . .
C27 H27B 0.990 no . .
C28 H28A 0.990 no . .
C28 H28B 0.990 no . .
C29 H29A 0.990 no . .
C29 H29B 0.990 no . .
C31 H31A 0.980 no . .
C31 H31B 0.980 no . .
C31 H31C 0.980 no . .
C32 H32A 0.980 no . .
C32 H32B 0.980 no . .
C32 H32C 0.980 no . .
C33 H33A 0.980 no . .
C33 H33B 0.980 no . .
C33 H33C 0.980 no . .
C34 H34A 0.980 no . .
C34 H34B 0.980 no . .
C34 H34C 0.980 no . .
C35 H35A 0.980 no . .
C35 H35B 0.980 no . .
C35 H35C 0.980 no . .
C36 H36A 0.980 no . .
C36 H36B 0.980 no . .
C36 H36C 0.980 no . .
C37 H37A 0.980 no . .
C37 H37B 0.980 no . .
C37 H37C 0.980 no . .
C38 H38A 0.980 no . .
C38 H38B 0.980 no . .
C38 H38C 0.980 no . .
C39 H39A 0.980 no . .
C39 H39B 0.980 no . .
C39 H39C 0.980 no . .
C40 H40A 0.980 no . .
C40 H40B 0.980 no . .
C40 H40C 0.980 no . .
C42 H42 0.950 no . .
C44 H44 0.950 no . .
C46 H46 0.950 no . .
C50 H50 0.950 no . .
C52 H52 0.950 no . .
C54 H54 0.950 no . .
C58 H58 0.950 no . .
C60 H60 0.950 no . .
C62 H62 0.950 no . .
C66 H66 0.950 no . .
C68 H68 0.950 no . .
C70 H70 0.950 no . .
C74 H74 0.950 no . .
C75 H75 0.950 no . .
C76 H76 0.950 no . .
C77 H77 0.950 no . .
C78 H78 0.950 no . .
C79 H79A 0.980 no . .
C79 H79B 0.980 no . .
C79 H79C 0.980 no . .
C81 H81 0.950 no . .
C82 H82 0.950 no . .
C83 H83 0.950 no . .
C84 H84 0.950 no . .
C85 H85 0.950 no . .
C86 H86A 0.980 no . .
C86 H86B 0.980 no . .
C86 H86C 0.980 no . .

loop_
_geom_contact_atom_site_label_1
_geom_contact_atom_site_label_2
_geom_contact_distance
_geom_contact_publ_flag
_geom_contact_site_symmetry_1
_geom_contact_site_symmetry_2
Pd1 C33 3.425(5) no . .
Pd1 C38 3.340(5) no . .
Pd3 C34 3.429(4) no . .
Pd3 C37 3.364(4) no . .
Pd5 C35 3.505(4) no . .
Pd5 C36 3.451(4) no . .
F1 C42 3.560(6) no . .
F1 C44 2.776(6) no . .
F2 C42 3.208(6) no . .
F2 C44 3.125(7) no . .
F3 C42 2.782(5) no . .
F3 C44 3.594(6) no . .
F4 C44 3.050(7) no . .
F4 C46 3.276(6) no . .
F5 C44 2.751(7) no . .
F5 C46 3.555(6) no . .
F6 C44 3.583(6) no . .
F6 C46 2.746(6) no . .
F7 C50 2.921(5) no . .
F7 C52 3.399(6) no . .
F8 C50 2.911(5) no . .
F8 C52 3.478(6) no . .
F9 C52 2.743(6) no . .
F10 C52 2.909(6) no . .
F10 C54 3.439(7) no . .
F11 C52 2.951(6) no . .
F11 C54 3.409(6) no . .
F12 C54 2.733(8) no . .
F13 C58 2.742(5) no . .
F13 C60 3.595(5) no . .
F14 C58 3.504(5) no . .
F14 C60 2.821(5) no . .
F15 C58 3.355(6) no . .
F15 C60 2.982(6) no . .
F16 C60 2.755(5) no . .
F17 C60 3.331(5) no . .
F17 C62 3.008(5) no . .
F18 C60 3.501(5) no . .
F18 C62 2.856(5) no . .
F19 C66 2.784(5) no . .
F19 C68 3.598(5) no . .
F20 C66 3.283(6) no . .
F20 C68 3.063(6) no . .
F21 C66 3.547(5) no . .
F21 C68 2.791(5) no . .
F22 C70 2.765(6) no . .
F23 C68 2.802(5) no . .
F23 C70 3.520(5) no . .
F24 C68 3.019(5) no . .
F24 C70 3.337(5) no . .
C1 C4 2.860(6) no . .
C2 C5 3.013(6) no . .
C3 C6 2.877(6) no . .
C3 C33 3.253(7) no . .
C5 C8 3.164(5) no . .
C7 C31 2.973(5) no . .
C7 C32 3.075(6) no . .
C7 C33 3.242(6) no . .
C7 C34 3.076(5) no . .
C8 C32 3.242(6) no . .
C8 C33 3.331(6) no . .
C11 C34 3.040(5) no . .
C11 C35 3.130(6) no . .
C15 C35 3.035(5) no . .
C16 C36 3.047(5) no . .
C20 C36 3.095(5) no . .
C20 C37 3.010(5) no . .
C23 C26 3.197(5) no . .
C23 C38 3.442(6) no . .
C23 C39 3.218(6) no . .
C24 C37 3.045(5) no . .
C24 C38 3.291(6) no . .
C24 C39 3.059(6) no . .
C24 C40 2.938(5) no . .
C25 C28 2.900(6) no . .
C26 C29 3.018(6) no . .
C27 C30 2.854(6) no . .
C28 C38 3.173(6) no . .
C30 C38 3.582(6) no . .
C31 C40 3.557(6) no . .
C41 C44 2.842(6) no . .
C41 C54 3.108(6) no . .
C41 C62 2.999(6) no . .
C41 C66 3.501(5) no . .
C41 C70 3.457(5) no . .
C42 C45 2.747(6) no . .
C42 C49 3.363(5) no . .
C42 C54 3.235(6) no . .
C42 C57 3.174(5) no . .
C42 C62 3.209(6) no . .
C43 C46 2.753(6) no . .
C46 C65 2.951(5) no . .
C46 C66 3.481(5) no . .
C46 C70 3.543(6) no . .
C49 C52 2.850(6) no . .
C49 C58 3.111(5) no . .
C49 C66 3.094(5) no . .
C50 C53 2.743(6) no . .
C50 C57 3.467(5) no . .
C50 C58 3.395(6) no . .
C50 C65 3.072(5) no . .
C50 C66 3.083(5) no . .
C51 C54 2.755(6) no . .
C54 C57 3.599(6) no . .
C57 C60 2.844(5) no . .
C57 C70 2.983(5) no . .
C58 C61 2.757(6) no . .
C58 C65 3.420(5) no . .
C59 C62 2.740(5) no . .
C62 C65 3.494(5) no . .
C62 C70 3.395(5) no . .
C65 C68 2.840(5) no . .
C66 C69 2.753(6) no . .
C67 C70 2.753(5) no . .
C73 C76 2.819(14) no . .
C74 C77 2.749(13) no . .
C75 C78 2.796(13) no . .
C80 C83 2.83(2) no . .
C81 C84 2.82(2) no . .
C82 C85 2.69(3) no . .
Pd3 F21 3.546(3) no . 2_646
Pd3 C77 3.470(8) no . .
F1 F10 3.311(8) no . 1_455
F1 F11 3.442(6) no . 1_455
F2 C75 3.475(11) no . 4_454
F3 C27 3.415(6) no . 2_546
F3 C28 3.411(6) no . 2_546
F4 C16 3.461(6) no . 2_656
F5 F11 3.401(6) no . 1_455
F5 C39 3.407(7) no . 4_454
F5 C78 3.493(10) no . 4_354
F5 C82 2.844(17) no . 4_354
F5 C83 3.339(16) no . 4_354
F7 F24 3.005(5) no . 1_655
F8 F18 2.954(5) no . 1_655
F8 F22 3.193(5) no . 1_655
F8 C31 3.598(6) no . .
F8 C34 3.588(5) no . .
F9 F18 3.041(5) no . 1_655
F9 F22 3.451(5) no . 1_655
F9 C46 3.599(5) no . 1_655
F9 C62 3.523(5) no . 1_655
F9 C70 3.338(5) no . 1_655
F10 F1 3.311(8) no . 1_655
F11 F1 3.442(6) no . 1_655
F11 F5 3.401(6) no . 1_655
F11 C44 3.492(6) no . 1_655
F11 C78 3.429(10) no . 4_454
F11 C81 3.488(17) no . 4_454
F11 C82 3.52(2) no . 4_454
F13 C37 3.599(5) no . .
F14 C13 3.559(5) no . 1_455
F14 C35 3.240(5) no . 1_455
F14 C37 3.284(5) no . .
F14 C40 3.427(6) no . .
F15 F20 3.051(6) no . 2_646
F15 F24 3.448(6) no . 2_546
F16 F23 3.051(4) no . 2_546
F16 C34 3.432(5) no . 1_455
F16 C68 3.341(5) no . 2_546
F17 F23 3.004(4) no . 2_546
F17 C2 3.350(5) no . 2_546
F17 C3 3.411(6) no . 2_546
F17 C28 3.243(6) no . 2_546
F17 C29 3.415(5) no . 2_546
F18 F8 2.954(5) no . 1_455
F18 F9 3.041(5) no . 1_455
F18 C34 3.589(5) no . 1_455
F18 C51 3.537(5) no . 1_455
F18 C55 3.314(6) no . 1_455
F19 C36 3.578(5) no . 2_656
F19 C37 3.574(5) no . 2_656
F20 F15 3.051(6) no . 2_656
F21 Pd3 3.546(3) no . 2_656
F21 C20 3.550(5) no . 2_656
F21 C37 3.494(5) no . 2_656
F22 F8 3.193(5) no . 1_455
F22 F9 3.451(5) no . 1_455
F23 F16 3.051(4) no . 2_556
F23 F17 3.004(4) no . 2_556
F23 C29 3.352(5) no . .
F23 C32 3.169(6) no . 1_455
F23 C60 3.576(5) no . 2_556
F23 C64 3.408(5) no . 2_556
F24 F7 3.005(5) no . 1_455
F24 F15 3.448(6) no . 2_556
C2 F17 3.350(5) no . 2_556
C3 F17 3.411(6) no . 2_556
C4 C58 3.589(6) no . 2_656
C13 F14 3.559(5) no . 1_655
C14 C37 3.494(6) no . 1_655
C15 C37 3.536(6) no . 1_655
C16 F4 3.461(6) no . 2_646
C19 C36 3.447(6) no . 3_757
C19 C82 3.562(19) no . .
C20 F21 3.550(5) no . 2_646
C27 F3 3.415(6) no . 2_556
C28 F3 3.411(6) no . 2_556
C28 F17 3.243(6) no . 2_556
C29 F17 3.415(5) no . 2_556
C29 F23 3.352(5) no . .
C31 F8 3.598(6) no . .
C32 F23 3.169(6) no . 1_655
C34 F8 3.588(5) no . .
C34 F16 3.432(5) no . 1_655
C34 F18 3.589(5) no . 1_655
C35 F14 3.240(5) no . 1_655
C36 F19 3.578(5) no . 2_646
C36 C19 3.447(6) no . 3_757
C37 F13 3.599(5) no . .
C37 F14 3.284(5) no . .
C37 F19 3.574(5) no . 2_646
C37 F21 3.494(5) no . 2_646
C37 C14 3.494(6) no . 1_455
C37 C15 3.536(6) no . 1_455
C39 F5 3.407(7) no . 4_555
C40 F14 3.427(6) no . .
C44 F11 3.492(6) no . 1_455
C46 F9 3.599(5) no . 1_455
C51 F18 3.537(5) no . 1_655
C54 C84 3.544(11) no . 4_454
C55 F18 3.314(6) no . 1_655
C58 C4 3.589(6) no . 2_646
C60 F23 3.576(5) no . 2_546
C62 F9 3.523(5) no . 1_455
C64 F23 3.408(5) no . 2_546
C68 F16 3.341(5) no . 2_556
C70 F9 3.338(5) no . 1_455
C75 F2 3.475(11) no . 4_555
C77 Pd3 3.470(8) no . .
C78 F5 3.493(10) no . 4_655
C78 F11 3.429(10) no . 4_555
C81 F11 3.488(17) no . 4_555
C82 F5 2.844(17) no . 4_655
C82 F11 3.52(2) no . 4_555
C82 C19 3.562(19) no . .
C83 F5 3.339(16) no . 4_655
C84 C54 3.544(11) no . 4_555
Pd1 H2A 3.3541 no . .
Pd1 H3B 3.2905 no . .
Pd1 H23 3.4552 no . .
Pd1 H28B 3.4926 no . .
Pd1 H29A 3.4272 no . .
Pd1 H31A 2.8350 no . .
Pd1 H31C 3.2585 no . .
Pd1 H33A 3.2762 no . .
Pd1 H33B 3.1752 no . .
Pd1 H38B 3.0661 no . .
Pd1 H38C 3.1760 no . .
Pd1 H40B 2.6856 no . .
Pd1 H40C 3.3207 no . .
Pd2 H7 2.7214 no . .
Pd2 H10 3.3085 no . .
Pd2 H21 3.1795 no . .
Pd2 H24 2.7587 no . .
Pd2 H33A 3.1849 no . .
Pd2 H34B 3.0017 no . .
Pd2 H34C 3.3905 no . .
Pd2 H37A 3.2473 no . .
Pd2 H37C 3.0288 no . .
Pd2 H38C 3.5348 no . .
Pd3 H12 3.2196 no . .
Pd3 H19 3.1740 no . .
Pd3 H34C 3.0941 no . .
Pd3 H37C 2.9801 no . .
Pd4 H11 3.0475 no . .
Pd4 H14 3.0482 no . .
Pd4 H17 3.1279 no . .
Pd4 H20 3.0192 no . .
Pd4 H35B 3.0561 no . .
Pd4 H35C 3.1749 no . .
Pd4 H36A 3.0762 no . .
Pd4 H36C 3.1518 no . .
Pd5 H15 3.1174 no . 3_857
Pd5 H16 3.0647 no . 3_857
Pd5 H35C 3.0872 no . .
Pd5 H36C 3.0364 no . .
F1 H44 2.5194 no . .
F2 H42 3.2789 no . .
F2 H44 3.1630 no . .
F3 H42 2.4686 no . .
F4 H44 3.0360 no . .
F4 H46 3.3818 no . .
F5 H44 2.4949 no . .
F6 H46 2.4284 no . .
F7 H50 2.7969 no . .
F8 H50 2.7040 no . .
F9 H52 2.4355 no . .
F10 H52 2.7870 no . .
F11 H52 2.8445 no . .
F11 H54 3.5696 no . .
F12 H54 2.4046 no . .
F13 H58 2.4198 no . .
F14 H60 2.6243 no . .
F15 H58 3.5035 no . .
F15 H60 2.9116 no . .
F16 H60 2.4510 no . .
F17 H60 3.4977 no . .
F17 H62 2.9265 no . .
F18 H62 2.6292 no . .
F19 H66 2.4748 no . .
F20 H66 3.3944 no . .
F20 H68 3.0584 no . .
F21 H68 2.5605 no . .
F22 H70 2.4440 no . .
F23 H68 2.5840 no . .
F24 H68 2.9755 no . .
F24 H70 3.4778 no . .
C1 H3A 3.3777 no . .
C1 H3B 2.8130 no . .
C1 H4B 3.0508 no . .
C1 H7 2.5284 no . .
C1 H29A 3.4604 no . .
C1 H32C 3.4800 no . .
C2 H4A 3.2965 no . .
C2 H4B 2.5805 no . .
C2 H28B 3.4502 no . .
C2 H29A 3.0427 no . .
C2 H31A 3.3302 no . .
C2 H31B 2.7933 no . .
C2 H31C 2.6057 no . .
C3 H28B 3.0905 no . .
C3 H33B 2.9263 no . .
C4 H2A 3.2924 no . .
C4 H2B 2.6942 no . .
C4 H32A 3.3107 no . .
C4 H32B 2.5596 no . .
C4 H32C 2.6754 no . .
C4 H33A 3.3568 no . .
C4 H33B 2.6335 no . .
C4 H33C 2.7574 no . .
C5 H2B 3.4517 no . .
C5 H3A 3.3957 no . .
C5 H3B 2.7201 no . .
C5 H7 3.4349 no . .
C5 H8 2.8641 no . .
C6 H2A 3.2634 no . .
C6 H2B 3.0632 no . .
C6 H3B 3.0239 no . .
C6 H4A 3.3708 no . .
C6 H4B 2.8725 no . .
C6 H8 2.7983 no . .
C6 H31A 2.7196 no . .
C6 H31B 2.9867 no . .
C6 H31C 3.3401 no . .
C6 H32A 2.7519 no . .
C6 H32B 3.3473 no . .
C6 H32C 2.6063 no . .
C6 H33A 2.6947 no . .
C6 H33B 2.8673 no . .
C6 H33C 3.4022 no . .
C7 H31A 2.5954 no . .
C7 H31B 3.4021 no . .
C7 H32A 2.8488 no . .
C7 H32C 3.1889 no . .
C7 H33A 2.8892 no . .
C7 H34A 3.4660 no . .
C7 H34B 2.7079 no . .
C8 H10 2.5769 no . .
C8 H32A 2.6035 no . .
C8 H32C 3.5844 no . .
C8 H33A 2.6439 no . .
C8 H34A 3.0002 no . .
C8 H34B 2.6814 no . .
C8 H34C 3.3220 no . .
C9 H7 2.6781 no . .
C9 H11 2.7579 no . .
C10 H8 2.5809 no . .
C10 H12 2.6414 no . .
C10 H34A 2.9100 no . .
C10 H34B 3.3357 no . .
C10 H34C 2.6679 no . .
C11 H34A 3.3027 no . .
C11 H34C 2.7182 no . .
C11 H35B 2.7218 no . .
C12 H10 2.6388 no . .
C12 H14 2.5720 no . .
C12 H35A 3.0510 no . .
C12 H35B 2.6379 no . .
C12 H35C 3.2820 no . .
C13 H11 2.7969 no . .
C13 H15 2.7402 no . .
C14 H12 2.5496 no . .
C14 H16 2.6973 no . 3_857
C14 H35A 2.8748 no . .
C14 H35B 3.3433 no . .
C14 H35C 2.7016 no . .
C15 H17 2.6604 no . 3_857
C15 H35A 3.1900 no . .
C15 H35C 2.7935 no . .
C16 H14 2.6679 no . 3_857
C16 H36B 3.1526 no . .
C16 H36C 2.8505 no . .
C17 H15 2.6948 no . 3_857
C17 H19 2.5655 no . .
C17 H36A 3.3620 no . .
C17 H36B 2.8590 no . .
C17 H36C 2.7379 no . .
C18 H16 2.7398 no . .
C18 H20 2.7662 no . .
C19 H17 2.5832 no . .
C19 H21 2.6555 no . .
C19 H36A 2.6261 no . .
C19 H36B 3.0795 no . .
C19 H36C 3.2647 no . .
C20 H36A 2.6681 no . .
C20 H37B 2.8889 no . .
C20 H37C 3.0255 no . .
C21 H19 2.6548 no . .
C21 H23 2.5991 no . .
C21 H37A 3.3540 no . .
C21 H37B 2.7365 no . .
C21 H37C 2.8445 no . .
C22 H20 2.7243 no . .
C22 H24 2.6667 no . .
C23 H21 2.5971 no . .
C23 H37A 2.6093 no . .
C23 H37B 3.1857 no . .
C23 H37C 3.1949 no . .
C23 H38C 2.7909 no . .
C23 H39B 2.5992 no . .
C23 H39C 3.4742 no . .
C24 H37A 2.5882 no . .
C24 H38C 2.9824 no . .
C24 H39B 2.8714 no . .
C24 H39C 3.1129 no . .
C24 H40A 3.2676 no . .
C24 H40B 2.6092 no . .
C25 H23 2.8127 no . .
C25 H27A 2.8374 no . .
C25 H27B 3.3790 no . .
C25 H28B 3.0855 no . .
C25 H29A 3.2599 no . .
C25 H29B 3.0851 no . .
C25 H38A 3.3946 no . .
C25 H38B 2.8073 no . .
C25 H38C 2.7066 no . .
C25 H39A 3.3571 no . .
C25 H39B 2.7857 no . .
C25 H39C 2.6161 no . .
C25 H40A 2.9458 no . .
C25 H40B 2.7505 no . .
C25 H40C 3.3550 no . .
C26 H23 2.9329 no . .
C26 H24 3.4336 no . .
C26 H28A 3.4021 no . .
C26 H28B 2.7265 no . .
C26 H29B 3.5025 no . .
C27 H29A 3.3037 no . .
C27 H29B 2.7393 no . .
C27 H38A 2.7053 no . .
C27 H38B 2.6379 no . .
C27 H38C 3.3450 no . .
C27 H39A 2.5515 no . .
C27 H39B 3.3143 no . .
C27 H39C 2.7099 no . .
C28 H2A 3.4396 no . .
C28 H3B 3.2163 no . .
C28 H38A 3.5872 no . .
C28 H38B 2.8272 no . .
C29 H2A 2.9787 no . .
C29 H27A 2.6095 no . .
C29 H27B 3.3082 no . .
C29 H40A 2.8770 no . .
C29 H40B 3.3249 no . .
C29 H40C 2.5692 no . .
C30 H2A 3.4369 no . .
C30 H24 2.5117 no . .
C30 H27A 3.0283 no . .
C30 H28A 3.3717 no . .
C30 H28B 2.8428 no . .
C30 H31C 3.5004 no . .
C30 H38B 3.4983 no . .
C30 H39C 3.5931 no . .
C31 H2A 2.7044 no . .
C31 H2B 2.6538 no . .
C31 H7 2.5552 no . .
C31 H40B 3.3292 no . .
C31 H40C 3.1058 no . .
C32 H4A 2.7829 no . .
C32 H4B 2.4414 no . .
C32 H8 2.8374 no . .
C32 H33A 2.8215 no . .
C32 H33B 3.3654 no . .
C32 H33C 2.6220 no . .
C33 H3B 2.9626 no . .
C33 H4A 2.5398 no . .
C33 H4B 3.3245 no . .
C33 H8 2.7535 no . .
C33 H32A 2.6850 no . .
C33 H32B 2.7558 no . .
C33 H32C 3.3728 no . .
C33 H38B 3.1071 no . .
C33 H38C 3.3898 no . .
C34 H7 2.7288 no . .
C34 H8 3.4010 no . .
C34 H10 3.3840 no . .
C34 H11 2.7356 no . .
C34 H37C 3.4655 no . .
C35 H11 2.8601 no . .
C35 H12 3.3845 no . .
C35 H14 3.3896 no . .
C35 H15 2.7116 no . .
C36 H16 2.7201 no . .
C36 H17 3.4022 no . .
C36 H19 3.3938 no . .
C36 H20 2.8043 no . .
C37 H20 2.6778 no . .
C37 H21 3.4004 no . .
C37 H23 3.4076 no . .
C37 H24 2.6894 no . .
C38 H23 2.8738 no . .
C38 H27A 3.3247 no . .
C38 H27B 2.5568 no . .
C38 H28B 2.8565 no . .
C38 H33B 2.8717 no . .
C38 H39A 2.7358 no . .
C38 H39B 2.6320 no . .
C38 H39C 3.3404 no . .
C39 H23 2.8702 no . .
C39 H27A 2.5058 no . .
C39 H27B 2.7430 no . .
C39 H38A 2.6134 no . .
C39 H38B 3.3400 no . .
C39 H38C 2.7519 no . .
C40 H24 2.4918 no . .
C40 H29A 2.7175 no . .
C40 H29B 2.6605 no . .
C40 H31A 3.3817 no . .
C40 H31C 3.0458 no . .
C41 H54 2.7449 no . .
C41 H62 2.5943 no . .
C41 H66 3.5539 no . .
C41 H70 3.4871 no . .
C42 H44 3.2656 no . .
C42 H46 3.2328 no . .
C42 H54 2.5267 no . .
C42 H62 2.7461 no . .
C43 H54 3.4995 no . .
C43 H62 3.5964 no . .
C44 H42 3.2523 no . .
C44 H46 3.2565 no . .
C46 H42 3.2318 no . .
C46 H44 3.2692 no . .
C46 H62 3.3480 no . .
C47 H42 2.6338 no . .
C47 H44 2.6475 no . .
C48 H44 2.6325 no . .
C48 H46 2.6429 no . .
C49 H42 3.2301 no . .
C49 H58 2.7743 no . .
C49 H66 2.7377 no . .
C50 H52 3.2649 no . .
C50 H54 3.2257 no . .
C50 H58 2.7109 no . .
C50 H66 2.6680 no . .
C51 H66 3.5997 no . .
C52 H50 3.2489 no . .
C52 H54 3.2707 no . .
C54 H42 2.9612 no . .
C54 H50 3.2231 no . .
C54 H52 3.2847 no . .
C55 H50 2.5934 no . .
C55 H52 2.6960 no . .
C56 H52 2.6358 no . .
C56 H54 2.6555 no . .
C57 H42 2.9460 no . .
C57 H50 3.4288 no . .
C57 H70 2.5983 no . .
C58 H50 3.2357 no . .
C58 H60 3.2759 no . .
C58 H62 3.2340 no . .
C58 H70 3.3270 no . .
C60 H58 3.2644 no . .
C60 H62 3.2471 no . .
C61 H70 3.4847 no . .
C62 H42 3.0486 no . .
C62 H58 3.2361 no . .
C62 H60 3.2628 no . .
C62 H70 2.6928 no . .
C63 H58 2.6431 no . .
C63 H60 2.6384 no . .
C64 H60 2.6781 no . .
C64 H62 2.5934 no . .
C65 H46 2.5262 no . .
C65 H50 2.7176 no . .
C65 H58 3.4492 no . .
C65 H62 3.5673 no . .
C66 H46 2.8388 no . .
C66 H50 2.7021 no . .
C66 H68 3.2762 no . .
C66 H70 3.2351 no . .
C67 H46 3.5710 no . .
C68 H66 3.2631 no . .
C68 H70 3.2602 no . .
C70 H46 3.0450 no . .
C70 H62 3.4538 no . .
C70 H66 3.2360 no . .
C70 H68 3.2717 no . .
C71 H66 2.6600 no . .
C71 H68 2.6322 no . .
C72 H68 2.6204 no . .
C72 H70 2.6610 no . .
C73 H75 3.2855 no . .
C73 H77 3.3086 no . .
C74 H76 3.3055 no . .
C74 H78 3.2196 no . .
C74 H79A 3.2709 no . .
C74 H79B 2.8007 no . .
C74 H79C 2.6646 no . .
C75 H77 3.2608 no . .
C76 H74 3.3095 no . .
C76 H78 3.2353 no . .
C77 H75 3.2458 no . .
C78 H74 3.2075 no . .
C78 H76 3.2620 no . .
C78 H79A 2.5911 no . .
C78 H79B 3.0731 no . .
C78 H79C 3.2077 no . .
C79 H74 2.5967 no . .
C79 H78 2.7015 no . .
C80 H82 3.2262 no . .
C80 H84 3.2950 no . .
C81 H83 3.3075 no . .
C81 H85 3.2388 no . .
C81 H86A 2.4358 no . .
C81 H86B 3.0758 no . .
C81 H86C 2.9894 no . .
C82 H84 3.2296 no . .
C83 H81 3.3066 no . .
C83 H85 3.2439 no . .
C84 H82 3.2228 no . .
C85 H81 3.2653 no . .
C85 H83 3.2452 no . .
C85 H86A 3.2684 no . .
C85 H86B 2.6734 no . .
C85 H86C 2.7594 no . .
C86 H81 2.5999 no . .
C86 H85 2.6366 no . .
B1 H42 2.7763 no . .
B1 H46 2.8086 no . .
B1 H50 2.7541 no . .
B1 H54 2.8220 no . .
B1 H58 2.7985 no . .
B1 H62 2.7834 no . .
B1 H66 2.7976 no . .
B1 H70 2.7749 no . .
H2A H3A 2.4087 no . .
H2A H3B 2.3341 no . .
H2A H4B 3.5120 no . .
H2A H28B 2.9900 no . .
H2A H29A 2.1586 no . .
H2A H31A 3.5280 no . .
H2A H31B 3.1451 no . .
H2A H31C 2.4429 no . .
H2A H40C 3.4862 no . .
H2B H3A 2.3216 no . .
H2B H3B 2.8656 no . .
H2B H4A 3.5497 no . .
H2B H4B 2.4597 no . .
H2B H31A 3.5840 no . .
H2B H31B 2.5926 no . .
H2B H31C 2.7837 no . .
H3A H4A 2.3111 no . .
H3A H4B 2.3739 no . .
H3A H28B 3.3686 no . .
H3B H4A 2.3888 no . .
H3B H4B 2.8515 no . .
H3B H28B 2.2736 no . .
H3B H29A 3.3869 no . .
H3B H33B 2.3698 no . .
H3B H33C 3.4992 no . .
H3B H38B 2.7012 no . .
H4A H32B 2.5509 no . .
H4A H32C 3.1920 no . .
H4A H33A 3.4894 no . .
H4A H33B 2.6278 no . .
H4A H33C 2.4493 no . .
H4B H32A 3.3986 no . .
H4B H32B 2.5213 no . .
H4B H32C 2.3219 no . .
H4B H33B 3.5816 no . .
H4B H33C 3.4995 no . .
H7 H8 2.8460 no . .
H7 H24 3.5556 no . .
H7 H31A 1.9192 no . .
H7 H31B 3.0280 no . .
H7 H31C 3.3445 no . .
H7 H34A 3.1451 no . .
H7 H34B 2.1034 no . .
H7 H34C 3.5451 no . .
H7 H40B 3.5572 no . .
H8 H10 2.3341 no . .
H8 H32A 2.1069 no . .
H8 H32B 3.5258 no . .
H8 H32C 3.4036 no . .
H8 H33A 2.0050 no . .
H8 H33B 3.4886 no . .
H8 H33C 3.2466 no . .
H10 H11 2.8455 no . .
H10 H12 2.4219 no . .
H10 H34C 3.5983 no . .
H11 H12 2.8697 no . .
H11 H34A 2.9773 no . .
H11 H34C 2.1708 no . .
H11 H35A 3.3297 no . .
H11 H35B 2.1974 no . .
H12 H14 2.3024 no . .
H12 H35B 3.5681 no . .
H14 H15 2.8433 no . .
H14 H16 2.4980 no . 3_857
H15 H16 2.8769 no . 3_857
H15 H17 2.4936 no . 3_857
H15 H35A 2.7965 no . .
H15 H35C 2.2659 no . .
H16 H17 2.8353 no . .
H16 H36B 2.7454 no . .
H16 H36C 2.3303 no . .
H17 H19 2.3216 no . .
H19 H20 2.8683 no . .
H19 H21 2.4527 no . .
H19 H36A 3.5600 no . .
H20 H21 2.8485 no . .
H20 H36A 2.1220 no . .
H20 H36B 3.3127 no . .
H20 H36C 3.5516 no . .
H20 H37B 2.4293 no . .
H20 H37C 2.5432 no . .
H21 H23 2.3690 no . .
H23 H24 2.8446 no . .
H23 H37A 3.5378 no . .
H23 H38A 3.4308 no . .
H23 H38B 3.5583 no . .
H23 H38C 2.1203 no . .
H23 H39B 2.1316 no . .
H23 H39C 3.3669 no . .
H24 H37A 2.0159 no . .
H24 H37B 3.4431 no . .
H24 H37C 3.1980 no . .
H24 H40A 2.8146 no . .
H24 H40B 1.9244 no . .
H24 H40C 3.3636 no . .
H27A H28A 2.3911 no . .
H27A H28B 2.8668 no . .
H27A H29A 3.5480 no . .
H27A H29B 2.5284 no . .
H27A H38A 3.4993 no . .
H27A H38B 3.5859 no . .
H27A H39A 2.5880 no . .
H27A H39B 3.4589 no . .
H27A H39C 2.4048 no . .
H27B H28A 2.3323 no . .
H27B H28B 2.4016 no . .
H27B H29B 3.5861 no . .
H27B H38A 2.4086 no . .
H27B H38B 2.7145 no . .
H27B H38C 3.4948 no . .
H27B H39A 2.4829 no . .
H27B H39B 3.5727 no . .
H27B H39C 3.1698 no . .
H28A H29A 2.4119 no . .
H28A H29B 2.2838 no . .
H28B H29A 2.2959 no . .
H28B H29B 2.8470 no . .
H28B H38A 3.3131 no . .
H28B H38B 2.2399 no . .
H29A H31C 3.1556 no . .
H29A H40A 3.2483 no . .
H29A H40B 3.4842 no . .
H29A H40C 2.4219 no . .
H29B H40A 2.6930 no . .
H29B H40B 3.5963 no . .
H29B H40C 2.6932 no . .
H31A H34B 3.3551 no . .
H31A H40B 2.8975 no . .
H31A H40C 3.1152 no . .
H31C H40B 3.0395 no . .
H31C H40C 2.3921 no . .
H32A H33A 2.6296 no . .
H32A H33C 2.7970 no . .
H32B H33A 3.1990 no . .
H32B H33B 3.5755 no . .
H32B H33C 2.4928 no . .
H32C H33C 3.5506 no . .
H33A H38B 3.3280 no . .
H33A H38C 3.1409 no . .
H33B H38A 3.3965 no . .
H33B H38B 2.1816 no . .
H33B H38C 2.7469 no . .
H34B H37C 3.3150 no . .
H34C H37C 2.9380 no . .
H35C H36C 3.0897 no . .
H37A H40B 3.3224 no . .
H38A H39A 2.4931 no . .
H38A H39B 2.7816 no . .
H38A H39C 3.5429 no . .
H38B H39A 3.5762 no . .
H38B H39B 3.5639 no . .
H38C H39A 3.1408 no . .
H38C H39B 2.5300 no . .
H38C H39C 3.5976 no . .
H42 H54 2.2474 no . .
H42 H62 2.8161 no . .
H46 H66 3.0957 no . .
H46 H70 3.4261 no . .
H50 H58 2.5300 no . .
H50 H66 2.5176 no . .
H62 H70 2.7919 no . .
H74 H75 2.3372 no . .
H74 H79A 3.5208 no . .
H74 H79B 2.7615 no . .
H74 H79C 2.5223 no . .
H75 H76 2.4644 no . .
H76 H77 2.2037 no . .
H77 H78 2.4189 no . .
H78 H79A 2.4084 no . .
H78 H79B 3.2563 no . .
H78 H79C 3.4511 no . .
H81 H82 2.3449 no . .
H81 H86A 2.2560 no . .
H81 H86B 3.3326 no . .
H81 H86C 3.1885 no . .
H82 H83 2.3393 no . .
H83 H84 2.4760 no . .
H84 H85 2.2913 no . .
H85 H86A 3.5664 no . .
H85 H86B 2.5909 no . .
H85 H86C 2.7589 no . .
Pd2 H76 3.4939 no . .
Pd2 H86C 3.1926 no . .
Pd3 H77 3.3267 no . .
Pd3 H81 3.5394 no . .
Pd4 H78 3.4871 no . .
Pd4 H82 3.2827 no . .
F1 H27B 2.9667 no . 2_546
F1 H38A 3.1096 no . 4_454
F2 H38A 3.0867 no . 4_454
F2 H75 2.7673 no . 4_454
F2 H86B 2.9275 no . 4_454
F3 H27A 3.4261 no . 2_546
F3 H27B 2.8973 no . 2_546
F3 H28A 2.6613 no . 2_546
F3 H33C 2.8093 no . 2_646
F4 H14 3.1532 no . 4_354
F4 H16 2.5278 no . 2_656
F4 H21 3.5442 no . 4_454
F4 H23 3.5755 no . 4_454
F4 H36B 3.5596 no . 2_656
F4 H36C 3.0751 no . 2_656
F4 H39B 2.8618 no . 4_454
F4 H74 3.3479 no . 4_454
F4 H85 3.2641 no . 4_454
F5 H39A 3.0748 no . 4_454
F5 H39B 3.0973 no . 4_454
F5 H39C 3.5020 no . 4_454
F5 H78 2.6955 no . 4_354
F5 H79A 2.9900 no . 4_354
F5 H82 2.2539 no . 4_354
F5 H83 3.1189 no . 4_354
F6 H15 3.5818 no . 2_656
F6 H16 3.3036 no . 2_656
F6 H35C 3.0716 no . 2_656
F6 H36C 2.7651 no . 2_656
F7 H31B 3.1466 no . .
F8 H7 3.2099 no . .
F8 H31A 3.0704 no . .
F8 H31B 3.2152 no . .
F8 H34A 3.1490 no . .
F8 H34B 3.1198 no . .
F9 H46 3.5557 no . 1_655
F9 H62 2.8725 no . 1_655
F9 H70 2.8333 no . 1_655
F10 H3A 3.5116 no . 2_646
F10 H3B 2.9394 no . 2_646
F10 H28B 2.9438 no . 2_646
F10 H33B 3.5869 no . 2_646
F10 H38A 3.5606 no . 2_646
F10 H38B 3.0175 no . 2_646
F11 H39A 3.2886 no . 4_554
F11 H44 2.9731 no . 1_655
F11 H78 3.4660 no . 4_454
F12 H33B 3.4286 no . 2_646
F12 H86B 3.5904 no . 4_454
F13 H4B 3.5580 no . 2_646
F13 H24 3.4078 no . .
F13 H34B 3.0700 no . .
F13 H37A 2.9753 no . .
F13 H37C 3.3133 no . .
F13 H40B 2.9711 no . .
F14 H24 3.0248 no . .
F14 H35A 2.5117 no . 1_455
F14 H35B 3.3845 no . 1_455
F14 H37A 2.4064 no . .
F14 H37B 3.5538 no . .
F14 H37C 3.5406 no . .
F14 H40A 3.1494 no . .
F14 H40B 2.8086 no . .
F15 H2B 3.1537 no . 2_646
F15 H4B 2.8105 no . 2_646
F15 H32C 3.3402 no . 2_646
F15 H35A 3.3414 no . 1_455
F15 H37A 3.5884 no . .
F16 H2A 3.1548 no . 2_546
F16 H2B 3.3580 no . 2_546
F16 H34A 3.0724 no . 1_455
F16 H34C 2.9923 no . 1_455
F16 H68 2.4689 no . 2_546
F17 H2A 2.6284 no . 2_546
F17 H3A 2.9698 no . 2_546
F17 H3B 3.4224 no . 2_546
F17 H28A 2.8501 no . 2_546
F17 H28B 3.0593 no . 2_546
F17 H29A 2.7548 no . 2_546
F17 H32B 3.3656 no . 2_646
F18 H3A 2.8959 no . 2_546
F18 H34A 2.9594 no . 1_455
F18 H34B 3.5715 no . 1_455
F18 H52 3.4590 no . 1_455
F19 H20 2.8452 no . 2_656
F19 H36A 2.6564 no . 2_656
F19 H37B 3.0309 no . 2_656
F19 H37C 3.1977 no . 2_656
F19 H79B 3.0753 no . 4_454
F19 H79C 3.5428 no . 4_454
F19 H84 3.5462 no . 4_454
F20 H2B 3.0270 no . .
F20 H31B 3.1798 no . .
F20 H37B 3.5080 no . 2_656
F20 H37C 2.9603 no . 2_656
F21 H11 2.9591 no . 2_656
F21 H20 2.7433 no . 2_656
F21 H34C 2.9225 no . 2_656
F21 H35B 3.1238 no . 2_656
F21 H36A 2.9722 no . 2_656
F21 H37B 3.5110 no . 2_656
F21 H37C 2.6645 no . 2_656
F22 H29B 3.4652 no . .
F22 H32A 3.3430 no . 1_455
F22 H32C 3.2143 no . 1_455
F22 H34A 3.3195 no . 1_455
F22 H40C 3.1155 no . .
F23 H2A 3.4185 no . .
F23 H29A 2.6269 no . .
F23 H29B 3.1689 no . .
F23 H32A 3.0066 no . 1_455
F23 H32B 3.3542 no . 1_455
F23 H32C 2.6583 no . 1_455
F23 H40C 3.4616 no . .
F23 H60 3.1520 no . 2_556
F24 H32C 2.9605 no . 1_455
F24 H60 3.2163 no . 2_556
C4 H58 3.5806 no . 2_656
C8 H29B 3.4392 no . 1_655
C9 H40A 3.5626 no . 1_655
C10 H29B 3.4821 no . 1_655
C10 H40A 2.9368 no . 1_655
C10 H77 3.2186 no . .
C11 H40A 3.0636 no . 1_655
C12 H39C 3.1429 no . 1_655
C12 H40A 3.4495 no . 1_655
C13 H37A 3.4729 no . 1_655
C13 H37B 3.5678 no . 1_655
C14 H37A 3.3747 no . 1_655
C14 H37B 2.9751 no . 1_655
C15 H37B 2.7208 no . 1_655
C16 H37B 3.2025 no . 3_757
C17 H36B 3.5320 no . 3_757
C17 H79B 3.3929 no . .
C18 H36B 3.1505 no . 3_757
C19 H36B 2.6031 no . 3_757
C19 H79B 3.3145 no . .
C20 H36B 3.1643 no . 3_757
C21 H16 3.4732 no . 3_757
C21 H36B 3.5635 no . 3_757
C21 H86C 3.3361 no . .
C22 H14 3.5449 no . 1_455
C23 H14 3.4864 no . 1_455
C23 H86C 3.0652 no . .
C24 H12 3.4558 no . 1_455
C25 H12 3.4509 no . 1_455
C27 H77 3.3668 no . 1_455
C29 H32A 3.2411 no . 1_455
C31 H50 3.1882 no . .
C32 H28A 3.5745 no . 1_655
C32 H29B 3.3518 no . 1_655
C33 H76 3.1375 no . .
C33 H86A 3.4492 no . .
C36 H19 3.3831 no . 3_757
C36 H79B 3.2648 no . 3_757
C36 H84 3.4405 no . 3_757
C38 H75 3.4317 no . .
C38 H86C 3.3267 no . .
C39 H12 3.1081 no . 1_455
C39 H14 3.5579 no . 1_455
C39 H44 3.1411 no . 4_555
C39 H77 3.2822 no . 1_455
C39 H78 3.3680 no . 1_455
C39 H81 3.0925 no . 1_455
C39 H82 3.5894 no . 1_455
C41 H74 2.9656 no . 4_454
C41 H84 3.4200 no . 4_454
C41 H85 3.2648 no . 4_454
C42 H74 3.2766 no . 4_454
C42 H85 3.3047 no . 4_454
C43 H74 3.4171 no . 4_454
C43 H75 3.1525 no . 4_454
C43 H85 3.1935 no . 4_454
C44 H39A 3.4481 no . 4_454
C44 H52 3.5261 no . 1_455
C44 H74 3.2629 no . 4_454
C44 H75 3.0148 no . 4_454
C44 H85 3.0198 no . 4_454
C45 H52 3.5188 no . 1_455
C45 H74 2.9406 no . 4_454
C45 H75 3.5812 no . 4_454
C45 H85 2.9597 no . 4_454
C46 H74 2.7535 no . 4_454
C46 H84 3.0911 no . 4_454
C46 H85 3.0573 no . 4_454
C47 H27B 3.4659 no . 2_546
C47 H75 3.4539 no . 4_454
C48 H16 3.5528 no . 2_656
C48 H36C 3.5427 no . 2_656
C48 H39B 3.5731 no . 4_454
C48 H82 3.4094 no . 4_354
C49 H4A 3.3527 no . 2_646
C49 H79C 2.9195 no . 4_454
C49 H84 3.5839 no . 4_454
C50 H79C 3.1716 no . 4_454
C51 H79C 3.4224 no . 4_454
C52 H3A 3.4986 no . 2_646
C52 H79C 3.4628 no . 4_454
C53 H3A 3.5020 no . 2_646
C53 H4A 3.4060 no . 2_646
C53 H79C 3.2234 no . 4_454
C54 H4A 2.9677 no . 2_646
C54 H74 3.4583 no . 4_454
C54 H79C 2.9181 no . 4_454
C57 H4A 3.4416 no . 2_646
C58 H4A 3.2816 no . 2_646
C58 H4B 2.9538 no . 2_646
C59 H4B 2.9777 no . 2_646
C59 H40B 3.5183 no . .
C60 H32B 3.4608 no . 2_646
C60 H32C 3.4104 no . 2_646
C61 H32B 3.2777 no . 2_646
C61 H34A 3.5869 no . 1_455
C62 H32B 3.3515 no . 2_646
C63 H4B 3.2117 no . 2_646
C63 H35A 3.5359 no . 1_455
C63 H37A 3.2039 no . .
C63 H40B 3.2410 no . .
C64 H2A 3.4121 no . 2_546
C64 H3A 3.4121 no . 2_546
C64 H34A 3.3558 no . 1_455
C65 H31C 3.5814 no . .
C66 H31B 3.5691 no . .
C66 H31C 3.5890 no . .
C66 H79C 3.2933 no . 4_454
C66 H84 3.2431 no . 4_454
C67 H31B 3.5081 no . .
C67 H31C 3.4617 no . .
C68 H31C 3.3241 no . .
C69 H31C 3.2900 no . .
C69 H40C 3.5171 no . .
C70 H31C 3.3983 no . .
C70 H40C 3.4717 no . .
C71 H20 3.4062 no . 2_656
C71 H36A 3.2901 no . 2_656
C71 H37C 3.1838 no . 2_656
C72 H29A 3.5678 no . .
C72 H32C 3.1851 no . 1_455
C72 H40C 3.5164 no . .
C73 H19 2.7992 no . .
C73 H21 3.3173 no . .
C74 H19 3.4652 no . .
C74 H21 3.0562 no . .
C74 H54 3.3231 no . 4_555
C75 H21 2.9437 no . .
C75 H23 3.2609 no . .
C75 H38C 3.3498 no . .
C76 H21 3.0581 no . .
C76 H23 3.4369 no . .
C76 H33A 3.3264 no . .
C76 H38C 3.4659 no . .
C77 H10 3.1937 no . .
C77 H21 3.2253 no . .
C77 H27A 3.2886 no . 1_655
C77 H39A 3.5823 no . 1_655
C77 H39C 3.2909 no . 1_655
C78 H19 2.9161 no . .
C78 H21 3.4024 no . .
C78 H39A 3.5748 no . 1_655
C78 H39C 3.3859 no . 1_655
C79 H17 3.0547 no . .
C79 H19 2.9626 no . .
C79 H36B 3.5517 no . 3_757
C79 H66 3.1333 no . 4_555
C80 H19 3.4551 no . .
C80 H21 2.8472 no . .
C81 H19 3.1428 no . .
C81 H21 3.3229 no . .
C81 H39A 3.4529 no . 1_655
C81 H39C 3.2295 no . 1_655
C82 H17 3.1984 no . .
C82 H19 2.7157 no . .
C82 H39C 3.5461 no . 1_655
C83 H17 2.9785 no . .
C83 H19 2.8428 no . .
C84 H19 2.9632 no . .
C84 H21 3.5773 no . .
C84 H36B 3.2880 no . 3_757
C84 H54 3.5420 no . 4_555
C84 H66 3.3084 no . 4_555
C85 H19 3.3433 no . .
C85 H21 3.0080 no . .
C85 H54 3.3882 no . 4_555
C86 H21 3.1602 no . .
C86 H23 3.2740 no . .
C86 H33A 3.2781 no . .
C86 H38C 3.1192 no . .
H2A F16 3.1548 no . 2_556
H2A F17 2.6284 no . 2_556
H2A F23 3.4185 no . .
H2A C64 3.4121 no . 2_556
H2B F15 3.1537 no . 2_656
H2B F16 3.3580 no . 2_556
H2B F20 3.0270 no . .
H3A F10 3.5116 no . 2_656
H3A F17 2.9698 no . 2_556
H3A F18 2.8959 no . 2_556
H3A C52 3.4986 no . 2_656
H3A C53 3.5020 no . 2_656
H3A C64 3.4121 no . 2_556
H3B F10 2.9394 no . 2_656
H3B F17 3.4224 no . 2_556
H4A C49 3.3527 no . 2_656
H4A C53 3.4060 no . 2_656
H4A C54 2.9677 no . 2_656
H4A C57 3.4416 no . 2_656
H4A C58 3.2816 no . 2_656
H4A H42 3.1587 no . 2_656
H4A H54 2.9632 no . 2_656
H4A H58 3.2760 no . 2_656
H4B F13 3.5580 no . 2_656
H4B F15 2.8105 no . 2_656
H4B C58 2.9538 no . 2_656
H4B C59 2.9777 no . 2_656
H4B C63 3.2117 no . 2_656
H4B H58 3.0146 no . 2_656
H7 F8 3.2099 no . .
H8 H27A 3.5886 no . 1_655
H8 H29B 2.9056 no . 1_655
H8 H76 3.2682 no . .
H8 H77 3.4222 no . .
H8 H86A 3.3647 no . .
H10 C77 3.1937 no . .
H10 H27A 2.9299 no . 1_655
H10 H29B 2.9688 no . 1_655
H10 H39C 3.1904 no . 1_655
H10 H40A 3.0026 no . 1_655
H10 H77 2.4195 no . .
H10 H81 3.0111 no . .
H10 H86A 3.5345 no . .
H11 F21 2.9591 no . 2_646
H11 H40A 3.4534 no . 1_655
H11 H60 3.5044 no . 1_655
H12 C24 3.4558 no . 1_655
H12 C25 3.4509 no . 1_655
H12 C39 3.1081 no . 1_655
H12 H24 3.5756 no . 1_655
H12 H39B 3.3427 no . 1_655
H12 H39C 2.1967 no . 1_655
H12 H40A 3.4909 no . 1_655
H12 H77 3.1753 no . .
H12 H78 3.3396 no . .
H12 H81 3.1106 no . .
H12 H82 3.3996 no . .
H14 F4 3.1532 no . 4_655
H14 C22 3.5449 no . 1_655
H14 C23 3.4864 no . 1_655
H14 C39 3.5579 no . 1_655
H14 H37A 3.5867 no . 1_655
H14 H37B 3.3207 no . 1_655
H14 H39B 3.1439 no . 1_655
H14 H39C 3.0521 no . 1_655
H14 H82 3.2899 no . .
H15 F6 3.5818 no . 2_646
H15 H37B 2.8564 no . 1_655
H16 F4 2.5278 no . 2_646
H16 F6 3.3036 no . 2_646
H16 C21 3.4732 no . 3_757
H16 C48 3.5528 no . 2_646
H16 H37B 3.5631 no . 3_757
H17 C79 3.0547 no . .
H17 C82 3.1984 no . .
H17 C83 2.9785 no . .
H17 H36B 3.3798 no . 3_757
H17 H78 3.5758 no . .
H17 H79A 2.6900 no . .
H17 H79B 2.5968 no . .
H17 H82 2.9513 no . .
H17 H83 2.8322 no . .
H19 C36 3.3831 no . 3_757
H19 C73 2.7992 no . .
H19 C74 3.4652 no . .
H19 C78 2.9161 no . .
H19 C79 2.9626 no . .
H19 C80 3.4551 no . .
H19 C81 3.1428 no . .
H19 C82 2.7157 no . .
H19 C83 2.8428 no . .
H19 C84 2.9632 no . .
H19 C85 3.3433 no . .
H19 H36B 2.4444 no . 3_757
H19 H78 3.0395 no . .
H19 H79A 3.1763 no . .
H19 H79B 2.4887 no . .
H19 H82 2.9627 no . .
H19 H83 3.3914 no . .
H19 H84 3.3248 no . .
H20 F19 2.8452 no . 2_646
H20 F21 2.7433 no . 2_646
H20 C71 3.4062 no . 2_646
H21 F4 3.5442 no . 4_555
H21 C73 3.3173 no . .
H21 C74 3.0562 no . .
H21 C75 2.9437 no . .
H21 C76 3.0581 no . .
H21 C77 3.2253 no . .
H21 C78 3.4024 no . .
H21 C80 2.8472 no . .
H21 C81 3.3229 no . .
H21 C84 3.5773 no . .
H21 C85 3.0080 no . .
H21 C86 3.1602 no . .
H21 H36B 3.3990 no . 3_757
H21 H74 3.5052 no . .
H21 H75 3.3622 no . .
H21 H76 3.5405 no . .
H21 H85 3.2572 no . .
H21 H86C 2.5940 no . .
H23 F4 3.5755 no . 4_555
H23 C75 3.2609 no . .
H23 C76 3.4369 no . .
H23 C86 3.2740 no . .
H23 H75 3.0486 no . .
H23 H76 3.3555 no . .
H23 H86C 2.2994 no . .
H24 F13 3.4078 no . .
H24 F14 3.0248 no . .
H24 H12 3.5756 no . 1_455
H27A F3 3.4261 no . 2_556
H27A C77 3.2886 no . 1_455
H27A H8 3.5886 no . 1_455
H27A H10 2.9299 no . 1_455
H27A H77 2.4554 no . 1_455
H27A H81 2.9544 no . 1_455
H27A H86A 3.3604 no . 1_455
H27B F1 2.9667 no . 2_556
H27B F3 2.8973 no . 2_556
H27B C47 3.4659 no . 2_556
H28A F3 2.6613 no . 2_556
H28A F17 2.8501 no . 2_556
H28A C32 3.5745 no . 1_455
H28A H32A 3.0875 no . 1_455
H28A H32B 3.1397 no . 1_455
H28B F10 2.9438 no . 2_656
H28B F17 3.0593 no . 2_556
H29A F17 2.7548 no . 2_556
H29A F23 2.6269 no . .
H29A C72 3.5678 no . .
H29A H32A 3.3527 no . 1_455
H29B F22 3.4652 no . .
H29B F23 3.1689 no . .
H29B C8 3.4392 no . 1_455
H29B C10 3.4821 no . 1_455
H29B C32 3.3518 no . 1_455
H29B H8 2.9056 no . 1_455
H29B H10 2.9688 no . 1_455
H29B H32A 2.4606 no . 1_455
H29B H32B 3.5419 no . 1_455
H31A F8 3.0704 no . .
H31A H50 2.9514 no . .
H31A H58 3.4997 no . .
H31B F7 3.1466 no . .
H31B F8 3.2152 no . .
H31B F20 3.1798 no . .
H31B C66 3.5691 no . .
H31B C67 3.5081 no . .
H31B H50 2.8088 no . .
H31C C65 3.5814 no . .
H31C C66 3.5890 no . .
H31C C67 3.4617 no . .
H31C C68 3.3241 no . .
H31C C69 3.2900 no . .
H31C C70 3.3983 no . .
H31C H50 3.2863 no . .
H32A F22 3.3430 no . 1_655
H32A F23 3.0066 no . 1_655
H32A C29 3.2411 no . 1_655
H32A H28A 3.0875 no . 1_655
H32A H29A 3.3527 no . 1_655
H32A H29B 2.4606 no . 1_655
H32B F17 3.3656 no . 2_656
H32B F23 3.3542 no . 1_655
H32B C60 3.4608 no . 2_656
H32B C61 3.2777 no . 2_656
H32B C62 3.3515 no . 2_656
H32B H28A 3.1397 no . 1_655
H32B H29B 3.5419 no . 1_655
H32B H42 3.1944 no . 2_656
H32C F15 3.3402 no . 2_656
H32C F22 3.2143 no . 1_655
H32C F23 2.6583 no . 1_655
H32C F24 2.9605 no . 1_655
H32C C60 3.4104 no . 2_656
H32C C72 3.1851 no . 1_655
H32C H60 3.5090 no . 2_656
H33A C76 3.3264 no . .
H33A C86 3.2781 no . .
H33A H76 2.4049 no . .
H33A H86A 2.7047 no . .
H33A H86B 3.5522 no . .
H33A H86C 3.1065 no . .
H33B F10 3.5869 no . 2_656
H33B F12 3.4286 no . 2_656
H33B H76 3.2988 no . .
H33C F3 2.8093 no . 2_656
H33C H42 3.0333 no . 2_656
H33C H76 3.2750 no . .
H33C H86A 3.4827 no . .
H34A F8 3.1490 no . .
H34A F16 3.0724 no . 1_655
H34A F18 2.9594 no . 1_655
H34A F22 3.3195 no . 1_655
H34A C61 3.5869 no . 1_655
H34A C64 3.3558 no . 1_655
H34A H40A 3.5422 no . 1_655
H34B F8 3.1198 no . .
H34B F13 3.0700 no . .
H34B F18 3.5715 no . 1_655
H34C F16 2.9923 no . 1_655
H34C F21 2.9225 no . 2_646
H35A F14 2.5117 no . 1_655
H35A F15 3.3414 no . 1_655
H35A C63 3.5359 no . 1_655
H35A H37A 3.1653 no . 1_655
H35A H37B 3.2296 no . 1_655
H35A H60 3.5060 no . 1_655
H35B F14 3.3845 no . 1_655
H35B F21 3.1238 no . 2_646
H35B H60 3.4022 no . 1_655
H35B H68 3.2049 no . 2_646
H35C F6 3.0716 no . 2_646
H36A F19 2.6564 no . 2_646
H36A F21 2.9722 no . 2_646
H36A C71 3.2901 no . 2_646
H36A H79B 3.0635 no . 3_757
H36A H84 3.3663 no . 3_757
H36B F4 3.5596 no . 2_646
H36B C17 3.5320 no . 3_757
H36B C18 3.1505 no . 3_757
H36B C19 2.6031 no . 3_757
H36B C20 3.1643 no . 3_757
H36B C21 3.5635 no . 3_757
H36B C79 3.5517 no . 3_757
H36B C84 3.2880 no . 3_757
H36B H17 3.3798 no . 3_757
H36B H19 2.4444 no . 3_757
H36B H21 3.3990 no . 3_757
H36B H79B 2.6352 no . 3_757
H36B H84 2.9229 no . 3_757
H36C F4 3.0751 no . 2_646
H36C F6 2.7651 no . 2_646
H36C C48 3.5427 no . 2_646
H36C H84 3.4917 no . 3_757
H37A F13 2.9753 no . .
H37A F14 2.4064 no . .
H37A F15 3.5884 no . .
H37A C13 3.4729 no . 1_455
H37A C14 3.3747 no . 1_455
H37A C63 3.2039 no . .
H37A H14 3.5867 no . 1_455
H37A H35A 3.1653 no . 1_455
H37B F14 3.5538 no . .
H37B F19 3.0309 no . 2_646
H37B F20 3.5080 no . 2_646
H37B F21 3.5110 no . 2_646
H37B C13 3.5678 no . 1_455
H37B C14 2.9751 no . 1_455
H37B C15 2.7208 no . 1_455
H37B C16 3.2025 no . 3_757
H37B H14 3.3207 no . 1_455
H37B H15 2.8564 no . 1_455
H37B H16 3.5631 no . 3_757
H37B H35A 3.2296 no . 1_455
H37C F13 3.3133 no . .
H37C F14 3.5406 no . .
H37C F19 3.1977 no . 2_646
H37C F20 2.9603 no . 2_646
H37C F21 2.6645 no . 2_646
H37C C71 3.1838 no . 2_646
H38A F1 3.1096 no . 4_555
H38A F2 3.0867 no . 4_555
H38A F10 3.5606 no . 2_656
H38A H44 3.1925 no . 4_555
H38A H75 3.2062 no . .
H38A H86C 3.5681 no . .
H38B F10 3.0175 no . 2_656
H38C C75 3.3498 no . .
H38C C76 3.4659 no . .
H38C C86 3.1192 no . .
H38C H75 2.7691 no . .
H38C H76 2.9802 no . .
H38C H86A 3.5123 no . .
H38C H86B 3.0793 no . .
H38C H86C 2.3871 no . .
H39A F5 3.0748 no . 4_555
H39A F11 3.2886 no . 4_455
H39A C44 3.4481 no . 4_555
H39A C77 3.5823 no . 1_455
H39A C78 3.5748 no . 1_455
H39A C81 3.4529 no . 1_455
H39A H44 2.5183 no . 4_555
H39A H77 3.1442 no . 1_455
H39A H78 3.1003 no . 1_455
H39A H81 2.8610 no . 1_455
H39A H82 3.4157 no . 1_455
H39B F4 2.8618 no . 4_555
H39B F5 3.0973 no . 4_555
H39B C48 3.5731 no . 4_555
H39B H12 3.3427 no . 1_455
H39B H14 3.1439 no . 1_455
H39B H44 2.8955 no . 4_555
H39B H75 3.4795 no . .
H39C F5 3.5020 no . 4_555
H39C C12 3.1429 no . 1_455
H39C C77 3.2909 no . 1_455
H39C C78 3.3859 no . 1_455
H39C C81 3.2295 no . 1_455
H39C C82 3.5461 no . 1_455
H39C H10 3.1904 no . 1_455
H39C H12 2.1967 no . 1_455
H39C H14 3.0521 no . 1_455
H39C H77 2.6336 no . 1_455
H39C H78 2.8281 no . 1_455
H39C H81 2.4621 no . 1_455
H39C H82 3.0832 no . 1_455
H40A F14 3.1494 no . .
H40A C9 3.5626 no . 1_455
H40A C10 2.9368 no . 1_455
H40A C11 3.0636 no . 1_455
H40A C12 3.4495 no . 1_455
H40A H10 3.0026 no . 1_455
H40A H11 3.4534 no . 1_455
H40A H12 3.4909 no . 1_455
H40A H34A 3.5422 no . 1_455
H40B F13 2.9711 no . .
H40B F14 2.8086 no . .
H40B C59 3.5183 no . .
H40B C63 3.2410 no . .
H40C F22 3.1155 no . .
H40C F23 3.4616 no . .
H40C C69 3.5171 no . .
H40C C70 3.4717 no . .
H40C C72 3.5164 no . .
H40C H70 3.3209 no . .
H42 H4A 3.1587 no . 2_646
H42 H32B 3.1944 no . 2_646
H42 H33C 3.0333 no . 2_646
H44 F11 2.9731 no . 1_455
H44 C39 3.1411 no . 4_454
H44 H38A 3.1925 no . 4_454
H44 H39A 2.5183 no . 4_454
H44 H39B 2.8955 no . 4_454
H44 H75 3.0793 no . 4_454
H44 H85 3.4802 no . 4_454
H46 F9 3.5557 no . 1_455
H46 H74 3.1020 no . 4_454
H46 H84 2.9408 no . 4_454
H46 H85 3.5338 no . 4_454
H50 C31 3.1882 no . .
H50 H31A 2.9514 no . .
H50 H31B 2.8088 no . .
H50 H31C 3.2863 no . .
H52 F18 3.4590 no . 1_655
H52 C44 3.5261 no . 1_655
H52 C45 3.5188 no . 1_655
H52 H62 3.3909 no . 1_655
H54 C74 3.3231 no . 4_454
H54 C84 3.5420 no . 4_454
H54 C85 3.3882 no . 4_454
H54 H4A 2.9632 no . 2_646
H54 H74 3.0900 no . 4_454
H54 H79C 3.2932 no . 4_454
H54 H85 3.2664 no . 4_454
H58 C4 3.5806 no . 2_646
H58 H4A 3.2760 no . 2_646
H58 H4B 3.0146 no . 2_646
H58 H31A 3.4997 no . .
H60 F23 3.1520 no . 2_546
H60 F24 3.2163 no . 2_546
H60 H11 3.5044 no . 1_455
H60 H32C 3.5090 no . 2_646
H60 H35A 3.5060 no . 1_455
H60 H35B 3.4022 no . 1_455
H60 H68 3.1984 no . 2_546
H62 F9 2.8725 no . 1_455
H62 H52 3.3909 no . 1_455
H66 C79 3.1333 no . 4_454
H66 C84 3.3084 no . 4_454
H66 H79B 3.0455 no . 4_454
H66 H79C 2.3995 no . 4_454
H66 H83 3.3680 no . 4_454
H66 H84 2.5991 no . 4_454
H68 F16 2.4689 no . 2_556
H68 H35B 3.2049 no . 2_656
H68 H60 3.1984 no . 2_556
H70 F9 2.8333 no . 1_455
H70 H40C 3.3209 no . .
H74 F4 3.3479 no . 4_555
H74 C41 2.9656 no . 4_555
H74 C42 3.2766 no . 4_555
H74 C43 3.4171 no . 4_555
H74 C44 3.2629 no . 4_555
H74 C45 2.9406 no . 4_555
H74 C46 2.7535 no . 4_555
H74 C54 3.4583 no . 4_555
H74 H21 3.5052 no . .
H74 H46 3.1020 no . 4_555
H74 H54 3.0900 no . 4_555
H75 F2 2.7673 no . 4_555
H75 C38 3.4317 no . .
H75 C43 3.1525 no . 4_555
H75 C44 3.0148 no . 4_555
H75 C45 3.5812 no . 4_555
H75 C47 3.4539 no . 4_555
H75 H21 3.3622 no . .
H75 H23 3.0486 no . .
H75 H38A 3.2062 no . .
H75 H38C 2.7691 no . .
H75 H39B 3.4795 no . .
H75 H44 3.0793 no . 4_555
H76 Pd2 3.4939 no . .
H76 C33 3.1375 no . .
H76 H8 3.2682 no . .
H76 H21 3.5405 no . .
H76 H23 3.3555 no . .
H76 H33A 2.4049 no . .
H76 H33B 3.2988 no . .
H76 H33C 3.2750 no . .
H76 H38C 2.9802 no . .
H77 Pd3 3.3267 no . .
H77 C10 3.2186 no . .
H77 C27 3.3668 no . 1_655
H77 C39 3.2822 no . 1_655
H77 H8 3.4222 no . .
H77 H10 2.4195 no . .
H77 H12 3.1753 no . .
H77 H27A 2.4554 no . 1_655
H77 H39A 3.1442 no . 1_655
H77 H39C 2.6336 no . 1_655
H78 Pd4 3.4871 no . .
H78 F5 2.6955 no . 4_655
H78 F11 3.4660 no . 4_555
H78 C39 3.3680 no . 1_655
H78 H12 3.3396 no . .
H78 H17 3.5758 no . .
H78 H19 3.0395 no . .
H78 H39A 3.1003 no . 1_655
H78 H39C 2.8281 no . 1_655
H79A F5 2.9900 no . 4_655
H79A H17 2.6900 no . .
H79A H19 3.1763 no . .
H79B F19 3.0753 no . 4_555
H79B C17 3.3929 no . .
H79B C19 3.3145 no . .
H79B C36 3.2648 no . 3_757
H79B H17 2.5968 no . .
H79B H19 2.4887 no . .
H79B H36A 3.0635 no . 3_757
H79B H36B 2.6352 no . 3_757
H79B H66 3.0455 no . 4_555
H79C F19 3.5428 no . 4_555
H79C C49 2.9195 no . 4_555
H79C C50 3.1716 no . 4_555
H79C C51 3.4224 no . 4_555
H79C C52 3.4628 no . 4_555
H79C C53 3.2234 no . 4_555
H79C C54 2.9181 no . 4_555
H79C C66 3.2933 no . 4_555
H79C H54 3.2932 no . 4_555
H79C H66 2.3995 no . 4_555
H81 Pd3 3.5394 no . .
H81 C39 3.0925 no . 1_655
H81 H10 3.0111 no . .
H81 H12 3.1106 no . .
H81 H27A 2.9544 no . 1_655
H81 H39A 2.8610 no . 1_655
H81 H39C 2.4621 no . 1_655
H82 Pd4 3.2827 no . .
H82 F5 2.2539 no . 4_655
H82 C39 3.5894 no . 1_655
H82 C48 3.4094 no . 4_655
H82 H12 3.3996 no . .
H82 H14 3.2899 no . .
H82 H17 2.9513 no . .
H82 H19 2.9627 no . .
H82 H39A 3.4157 no . 1_655
H82 H39C 3.0832 no . 1_655
H83 F5 3.1189 no . 4_655
H83 H17 2.8322 no . .
H83 H19 3.3914 no . .
H83 H66 3.3680 no . 4_555
H84 F19 3.5462 no . 4_555
H84 C36 3.4405 no . 3_757
H84 C41 3.4200 no . 4_555
H84 C46 3.0911 no . 4_555
H84 C49 3.5839 no . 4_555
H84 C66 3.2431 no . 4_555
H84 H19 3.3248 no . .
H84 H36A 3.3663 no . 3_757
H84 H36B 2.9229 no . 3_757
H84 H36C 3.4917 no . 3_757
H84 H46 2.9408 no . 4_555
H84 H66 2.5991 no . 4_555
H85 F4 3.2641 no . 4_555
H85 C41 3.2648 no . 4_555
H85 C42 3.3047 no . 4_555
H85 C43 3.1935 no . 4_555
H85 C44 3.0198 no . 4_555
H85 C45 2.9597 no . 4_555
H85 C46 3.0573 no . 4_555
H85 H21 3.2572 no . .
H85 H44 3.4802 no . 4_555
H85 H46 3.5338 no . 4_555
H85 H54 3.2664 no . 4_555
H86A C33 3.4492 no . .
H86A H8 3.3647 no . .
H86A H10 3.5345 no . .
H86A H27A 3.3604 no . 1_655
H86A H33A 2.7047 no . .
H86A H33C 3.4827 no . .
H86A H38C 3.5123 no . .
H86B F2 2.9275 no . 4_555
H86B F12 3.5904 no . 4_555
H86B H33A 3.5522 no . .
H86B H38C 3.0793 no . .
H86C Pd2 3.1926 no . .
H86C C21 3.3361 no . .
H86C C23 3.0652 no . .
H86C C38 3.3267 no . .
H86C H21 2.5940 no . .
H86C H23 2.2994 no . .
H86C H33A 3.1065 no . .
H86C H38A 3.5681 no . .
H86C H38C 2.3871 no . .

loop_
_geom_torsion_atom_site_label_1
_geom_torsion_atom_site_label_2
_geom_torsion_atom_site_label_3
_geom_torsion_atom_site_label_4
_geom_torsion
_geom_torsion_publ_flag
_geom_torsion_site_symmetry_1
_geom_torsion_site_symmetry_2
_geom_torsion_site_symmetry_3
_geom_torsion_site_symmetry_4
Pd2 Pd1 C1 C2 -148.41(17) no . . . .
Pd2 Pd1 C1 C6 -33.94(19) no . . . .
Pd2 Pd1 C1 C31 87.41(19) no . . . .
C1 Pd1 Pd2 C8 13.47(12) no . . . .
C1 Pd1 Pd2 C9 -8.68(12) no . . . .
C1 Pd1 Pd2 C22 -157.87(12) no . . . .
C1 Pd1 Pd2 C23 -177.63(12) no . . . .
Pd2 Pd1 C6 C1 152.58(13) no . . . .
Pd2 Pd1 C6 C5 -89.6(2) no . . . .
Pd2 Pd1 C6 C7 28.99(12) no . . . .
C6 Pd1 Pd2 C8 -6.30(10) no . . . .
C6 Pd1 Pd2 C9 -28.45(10) no . . . .
C6 Pd1 Pd2 C22 -177.64(10) no . . . .
C6 Pd1 Pd2 C23 162.60(10) no . . . .
Pd2 Pd1 C7 C6 -146.05(16) no . . . .
Pd2 Pd1 C7 C8 -23.33(18) no . . . .
C7 Pd1 Pd2 C8 13.39(10) no . . . .
C7 Pd1 Pd2 C9 -8.75(10) no . . . .
C7 Pd1 Pd2 C22 -157.95(11) no . . . .
C7 Pd1 Pd2 C23 -177.71(10) no . . . .
Pd2 Pd1 C24 C23 27.95(16) no . . . .
Pd2 Pd1 C24 C25 152.88(16) no . . . .
C24 Pd1 Pd2 C8 174.24(10) no . . . .
C24 Pd1 Pd2 C9 152.10(10) no . . . .
C24 Pd1 Pd2 C22 2.90(10) no . . . .
C24 Pd1 Pd2 C23 -16.86(10) no . . . .
Pd2 Pd1 C25 C24 -24.14(14) no . . . .
Pd2 Pd1 C25 C26 94.3(2) no . . . .
Pd2 Pd1 C25 C30 -147.70(12) no . . . .
C25 Pd1 Pd2 C8 -169.52(10) no . . . .
C25 Pd1 Pd2 C9 168.34(10) no . . . .
C25 Pd1 Pd2 C22 19.14(10) no . . . .
C25 Pd1 Pd2 C23 -0.62(10) no . . . .
Pd2 Pd1 C30 C25 41.5(2) no . . . .
Pd2 Pd1 C30 C29 156.08(17) no . . . .
Pd2 Pd1 C30 C40 -80.60(19) no . . . .
C30 Pd1 Pd2 C8 166.87(13) no . . . .
C30 Pd1 Pd2 C9 144.72(13) no . . . .
C30 Pd1 Pd2 C22 -4.47(13) no . . . .
C30 Pd1 Pd2 C23 -24.23(13) no . . . .
C1 Pd1 C6 C1 0.00(17) no . . . .
C1 Pd1 C6 C5 117.9(3) no . . . .
C1 Pd1 C6 C7 -123.6(3) no . . . .
C6 Pd1 C1 C2 -114.5(3) no . . . .
C6 Pd1 C1 C6 0.00(16) no . . . .
C6 Pd1 C1 C31 121.4(3) no . . . .
C1 Pd1 C7 C6 34.02(14) no . . . .
C1 Pd1 C7 C8 156.7(3) no . . . .
C7 Pd1 C1 C2 -148.3(3) no . . . .
C7 Pd1 C1 C6 -33.87(14) no . . . .
C7 Pd1 C1 C31 87.5(2) no . . . .
C1 Pd1 C25 C24 152.15(16) no . . . .
C1 Pd1 C25 C26 -89.4(3) no . . . .
C1 Pd1 C25 C30 28.6(3) no . . . .
C25 Pd1 C1 C2 36.1(3) no . . . .
C25 Pd1 C1 C6 150.53(16) no . . . .
C25 Pd1 C1 C31 -88.1(3) no . . . .
C1 Pd1 C30 C25 -160.87(15) no . . . .
C1 Pd1 C30 C29 -46.3(3) no . . . .
C1 Pd1 C30 C40 77.0(2) no . . . .
C30 Pd1 C1 C2 53.3(3) no . . . .
C30 Pd1 C1 C6 167.76(15) no . . . .
C30 Pd1 C1 C31 -70.9(2) no . . . .
C6 Pd1 C7 C6 0.00(15) no . . . .
C6 Pd1 C7 C8 122.7(3) no . . . .
C7 Pd1 C6 C1 123.6(3) no . . . .
C7 Pd1 C6 C5 -118.6(3) no . . . .
C7 Pd1 C6 C7 0.00(14) no . . . .
C6 Pd1 C24 C23 26.7(4) no . . . .
C6 Pd1 C24 C25 151.6(3) no . . . .
C24 Pd1 C6 C1 153.7(2) no . . . .
C24 Pd1 C6 C5 -88.4(4) no . . . .
C24 Pd1 C6 C7 30.1(4) no . . . .
C6 Pd1 C30 C25 -149.24(17) no . . . .
C6 Pd1 C30 C29 -34.7(4) no . . . .
C6 Pd1 C30 C40 88.6(3) no . . . .
C30 Pd1 C6 C1 -18.8(3) no . . . .
C30 Pd1 C6 C5 99.0(3) no . . . .
C30 Pd1 C6 C7 -142.41(18) no . . . .
C7 Pd1 C24 C23 47.2(3) no . . . .
C7 Pd1 C24 C25 172.10(12) no . . . .
C24 Pd1 C7 C6 -165.80(12) no . . . .
C24 Pd1 C7 C8 -43.1(3) no . . . .
C7 Pd1 C25 C24 -17.7(4) no . . . .
C7 Pd1 C25 C26 100.8(4) no . . . .
C7 Pd1 C25 C30 -141.2(3) no . . . .
C25 Pd1 C7 C6 -153.4(3) no . . . .
C25 Pd1 C7 C8 -30.7(5) no . . . .
C7 Pd1 C30 C25 141.4(3) no . . . .
C7 Pd1 C30 C29 -104.0(4) no . . . .
C7 Pd1 C30 C40 19.3(5) no . . . .
C30 Pd1 C7 C6 99.2(3) no . . . .
C30 Pd1 C7 C8 -138.0(3) no . . . .
C24 Pd1 C25 C24 -0.00(14) no . . . .
C24 Pd1 C25 C26 118.4(3) no . . . .
C24 Pd1 C25 C30 -123.6(3) no . . . .
C25 Pd1 C24 C23 -124.9(3) no . . . .
C25 Pd1 C24 C25 -0.00(16) no . . . .
C24 Pd1 C30 C25 34.25(14) no . . . .
C24 Pd1 C30 C29 148.8(3) no . . . .
C24 Pd1 C30 C40 -87.9(2) no . . . .
C30 Pd1 C24 C23 -158.6(3) no . . . .
C30 Pd1 C24 C25 -33.66(14) no . . . .
C25 Pd1 C30 C25 0.00(16) no . . . .
C25 Pd1 C30 C29 114.6(4) no . . . .
C25 Pd1 C30 C40 -122.1(3) no . . . .
C30 Pd1 C25 C24 123.6(3) no . . . .
C30 Pd1 C25 C26 -118.0(3) no . . . .
C30 Pd1 C25 C30 0.00(16) no . . . .
Pd1 Pd2 C8 C7 -19.09(14) no . . . .
Pd1 Pd2 C8 C9 -145.31(14) no . . . .
Pd1 Pd2 C9 C8 38.51(15) no . . . .
Pd1 Pd2 C9 C10 152.13(15) no . . . .
Pd1 Pd2 C9 C34 -79.56(19) no . . . .
Pd1 Pd2 C22 C21 -148.49(14) no . . . .
Pd1 Pd2 C22 C23 -33.12(15) no . . . .
Pd1 Pd2 C22 C37 84.70(18) no . . . .
Pd1 Pd2 C23 C22 148.97(13) no . . . .
Pd1 Pd2 C23 C24 24.18(13) no . . . .
Pd3 Pd2 C8 C7 159.92(14) no . . . .
Pd3 Pd2 C8 C9 33.70(14) no . . . .
C8 Pd2 Pd3 C10 -2.75(10) no . . . .
C8 Pd2 Pd3 C11 -19.15(11) no . . . .
C8 Pd2 Pd3 C20 -177.61(10) no . . . .
C8 Pd2 Pd3 C21 167.46(10) no . . . .
Pd3 Pd2 C9 C8 -142.86(15) no . . . .
Pd3 Pd2 C9 C10 -29.24(15) no . . . .
Pd3 Pd2 C9 C34 99.07(18) no . . . .
C9 Pd2 Pd3 C10 18.73(10) no . . . .
C9 Pd2 Pd3 C11 2.32(10) no . . . .
C9 Pd2 Pd3 C20 -156.14(10) no . . . .
C9 Pd2 Pd3 C21 -171.06(10) no . . . .
Pd3 Pd2 C22 C21 32.43(14) no . . . .
Pd3 Pd2 C22 C23 147.80(15) no . . . .
Pd3 Pd2 C22 C37 -94.38(18) no . . . .
C22 Pd2 Pd3 C10 168.83(10) no . . . .
C22 Pd2 Pd3 C11 152.43(10) no . . . .
C22 Pd2 Pd3 C20 -6.03(10) no . . . .
C22 Pd2 Pd3 C21 -20.96(10) no . . . .
Pd3 Pd2 C23 C22 -29.87(13) no . . . .
Pd3 Pd2 C23 C24 -154.66(13) no . . . .
C23 Pd2 Pd3 C10 -171.95(10) no . . . .
C23 Pd2 Pd3 C11 171.64(10) no . . . .
C23 Pd2 Pd3 C20 13.18(10) no . . . .
C23 Pd2 Pd3 C21 -1.75(10) no . . . .
C8 Pd2 C9 C8 -0.00(17) no . . . .
C8 Pd2 C9 C10 113.6(3) no . . . .
C8 Pd2 C9 C34 -118.1(3) no . . . .
C9 Pd2 C8 C7 126.2(3) no . . . .
C9 Pd2 C8 C9 -0.00(14) no . . . .
C9 Pd2 C22 C21 66.1(2) no . . . .
C9 Pd2 C22 C23 -178.54(12) no . . . .
C9 Pd2 C22 C37 -60.7(2) no . . . .
C22 Pd2 C9 C8 -176.88(12) no . . . .
C22 Pd2 C9 C10 -63.3(2) no . . . .
C22 Pd2 C9 C34 65.1(2) no . . . .
C22 Pd2 C23 C22 0.00(14) no . . . .
C22 Pd2 C23 C24 -124.8(3) no . . . .
C23 Pd2 C22 C21 -115.4(3) no . . . .
C23 Pd2 C22 C23 0.00(15) no . . . .
C23 Pd2 C22 C37 117.8(3) no . . . .
Pd2 Pd3 C10 C9 -27.92(15) no . . . .
Pd2 Pd3 C10 C11 -154.76(15) no . . . .
Pd2 Pd3 C11 C10 27.16(16) no . . . .
Pd2 Pd3 C11 C12 146.44(15) no . . . .
Pd2 Pd3 C20 C19 -144.53(15) no . . . .
Pd2 Pd3 C20 C21 -24.43(15) no . . . .
Pd2 Pd3 C21 C20 156.60(14) no . . . .
Pd2 Pd3 C21 C22 31.44(14) no . . . .
Pd4 Pd3 C10 C9 158.59(15) no . . . .
Pd4 Pd3 C10 C11 31.75(15) no . . . .
C10 Pd3 Pd4 C12 -2.29(11) no . . . .
C10 Pd3 Pd4 C13 -19.03(11) no . . . .
C10 Pd3 Pd4 C18 -175.84(11) no . . . .
C10 Pd3 Pd4 C19 167.75(11) no . . . .
Pd4 Pd3 C11 C10 -146.55(16) no . . . .
Pd4 Pd3 C11 C12 -27.27(15) no . . . .
C11 Pd3 Pd4 C12 17.70(10) no . . . .
C11 Pd3 Pd4 C13 0.96(11) no . . . .
C11 Pd3 Pd4 C18 -155.84(11) no . . . .
C11 Pd3 Pd4 C19 -172.25(11) no . . . .
Pd4 Pd3 C20 C19 28.58(15) no . . . .
Pd4 Pd3 C20 C21 148.68(15) no . . . .
C20 Pd3 Pd4 C12 171.34(10) no . . . .
C20 Pd3 Pd4 C13 154.61(10) no . . . .
C20 Pd3 Pd4 C18 -2.20(10) no . . . .
C20 Pd3 Pd4 C19 -18.61(10) no . . . .
Pd4 Pd3 C21 C20 -29.68(14) no . . . .
Pd4 Pd3 C21 C22 -154.84(14) no . . . .
C21 Pd3 Pd4 C12 -169.92(10) no . . . .
C21 Pd3 Pd4 C13 173.35(10) no . . . .
C21 Pd3 Pd4 C18 16.54(10) no . . . .
C21 Pd3 Pd4 C19 0.13(10) no . . . .
C10 Pd3 C11 C10 0.00(16) no . . . .
C10 Pd3 C11 C12 119.3(3) no . . . .
C11 Pd3 C10 C9 126.8(3) no . . . .
C11 Pd3 C10 C11 -0.00(16) no . . . .
C10 Pd3 C21 C20 179.1(3) no . . . .
C10 Pd3 C21 C22 54.0(4) no . . . .
C21 Pd3 C10 C9 -50.2(4) no . . . .
C21 Pd3 C10 C11 -177.1(2) no . . . .
C11 Pd3 C20 C19 62.0(3) no . . . .
C11 Pd3 C20 C21 -177.86(14) no . . . .
C20 Pd3 C11 C10 -179.91(13) no . . . .
C20 Pd3 C11 C12 -60.6(3) no . . . .
C20 Pd3 C21 C20 -0.00(15) no . . . .
C20 Pd3 C21 C22 -125.2(3) no . . . .
C21 Pd3 C20 C19 -120.1(3) no . . . .
C21 Pd3 C20 C21 -0.00(15) no . . . .
Pd3 Pd4 C12 C11 -26.39(15) no . . . .
Pd3 Pd4 C12 C13 -153.86(15) no . . . .
Pd3 Pd4 C13 C12 27.22(16) no . . . .
Pd3 Pd4 C13 C14 143.40(15) no . . . .
Pd3 Pd4 C13 C35 -91.31(19) no . . . .
Pd3 Pd4 C18 C17 -142.53(14) no . . . .
Pd3 Pd4 C18 C19 -26.81(15) no . . . .
Pd3 Pd4 C18 C36 91.58(18) no . . . .
Pd3 Pd4 C19 C18 154.15(14) no . . . .
Pd3 Pd4 C19 C20 27.92(14) no . . . .
Pd5 Pd4 C12 C11 160.14(15) no . . . .
Pd5 Pd4 C12 C13 32.68(15) no . . . .
C12 Pd4 Pd5 C14 -0.11(11) no . . . .
C12 Pd4 Pd5 C15 -15.20(11) no . . . .
C12 Pd4 Pd5 C16 -178.11(11) no . . . .
C12 Pd4 Pd5 C17 166.95(11) no . . . .
Pd5 Pd4 C13 C12 -146.61(15) no . . . .
Pd5 Pd4 C13 C14 -30.43(15) no . . . .
Pd5 Pd4 C13 C35 94.86(19) no . . . .
C13 Pd4 Pd5 C14 20.22(10) no . . . .
C13 Pd4 Pd5 C15 5.13(11) no . . . .
C13 Pd4 Pd5 C16 -157.78(11) no . . . .
C13 Pd4 Pd5 C17 -172.72(11) no . . . .
Pd5 Pd4 C18 C17 30.69(14) no . . . .
Pd5 Pd4 C18 C19 146.41(15) no . . . .
Pd5 Pd4 C18 C36 -95.20(18) no . . . .
C18 Pd4 Pd5 C14 172.67(10) no . . . .
C18 Pd4 Pd5 C15 157.58(10) no . . . .
C18 Pd4 Pd5 C16 -5.33(10) no . . . .
C18 Pd4 Pd5 C17 -20.27(10) no . . . .
Pd5 Pd4 C19 C18 -32.11(14) no . . . .
Pd5 Pd4 C19 C20 -158.33(14) no . . . .
C19 Pd4 Pd5 C14 -167.21(10) no . . . .
C19 Pd4 Pd5 C15 177.70(10) no . . . .
C19 Pd4 Pd5 C16 14.79(10) no . . . .
C19 Pd4 Pd5 C17 -0.15(10) no . . . .
C12 Pd4 C13 C12 0.00(16) no . . . .
C12 Pd4 C13 C14 116.2(3) no . . . .
C12 Pd4 C13 C35 -118.5(3) no . . . .
C13 Pd4 C12 C11 127.5(3) no . . . .
C13 Pd4 C12 C13 0.00(16) no . . . .
C12 Pd4 C19 C18 174.5(2) no . . . .
C12 Pd4 C19 C20 48.2(4) no . . . .
C19 Pd4 C12 C11 -46.7(4) no . . . .
C19 Pd4 C12 C13 -174.1(2) no . . . .
C13 Pd4 C18 C17 68.0(3) no . . . .
C13 Pd4 C18 C19 -176.24(14) no . . . .
C13 Pd4 C18 C36 -57.8(3) no . . . .
C18 Pd4 C13 C12 176.56(13) no . . . .
C18 Pd4 C13 C14 -67.3(3) no . . . .
C18 Pd4 C13 C35 58.0(3) no . . . .
C18 Pd4 C19 C18 -0.00(15) no . . . .
C18 Pd4 C19 C20 -126.2(3) no . . . .
C19 Pd4 C18 C17 -115.7(3) no . . . .
C19 Pd4 C18 C19 -0.00(15) no . . . .
C19 Pd4 C18 C36 118.4(3) no . . . .
Pd4 Pd5 C14 C13 -30.91(15) no . . . .
Pd4 Pd5 C14 C15 -155.88(15) no . . . .
Pd4 Pd5 C15 C14 24.06(16) no . . . .
Pd4 Pd5 C15 C16 146.60(15) no . . . 3_857
Pd4 Pd5 C16 C15 -146.39(15) no . . . 3_857
Pd4 Pd5 C16 C17 -24.25(16) no . . . .
Pd4 Pd5 C17 C16 156.32(15) no . . . .
Pd4 Pd5 C17 C18 30.55(14) no . . . .
Pd5 Pd5 C14 C13 152.95(15) no 3_857 . . .
Pd5 Pd5 C14 C15 27.99(15) no 3_857 . . .
C14 Pd5 Pd5 C14 180.00(10) no . . 3_857 3_857
C14 Pd5 Pd5 C15 162.63(11) no . . 3_857 3_857
C14 Pd5 Pd5 C16 2.11(10) no . . 3_857 3_857
C14 Pd5 Pd5 C17 -15.09(11) no . . 3_857 3_857
Pd5 Pd5 C15 C14 -152.01(16) no 3_857 . . .
Pd5 Pd5 C15 C16 -29.47(15) no 3_857 . . 3_857
C15 Pd5 Pd5 C14 -162.63(11) no . . 3_857 3_857
C15 Pd5 Pd5 C15 180.00(11) no . . 3_857 3_857
C15 Pd5 Pd5 C16 19.48(11) no . . 3_857 3_857
C15 Pd5 Pd5 C17 2.28(11) no . . 3_857 3_857
Pd5 Pd5 C16 C15 29.74(15) no 3_857 . . 3_857
Pd5 Pd5 C16 C17 151.88(16) no 3_857 . . .
C16 Pd5 Pd5 C14 -2.11(11) no . . 3_857 3_857
C16 Pd5 Pd5 C15 -19.48(11) no . . 3_857 3_857
C16 Pd5 Pd5 C16 -180.00(11) no . . 3_857 3_857
C16 Pd5 Pd5 C17 162.80(11) no . . 3_857 3_857
Pd5 Pd5 C17 C16 -27.58(15) no 3_857 . . .
Pd5 Pd5 C17 C18 -153.36(14) no 3_857 . . .
C17 Pd5 Pd5 C14 15.09(10) no . . 3_857 3_857
C17 Pd5 Pd5 C15 -2.28(10) no . . 3_857 3_857
C17 Pd5 Pd5 C16 -162.80(10) no . . 3_857 3_857
C17 Pd5 Pd5 C17 -180.00(10) no . . 3_857 3_857
C14 Pd5 C15 C14 0.00(16) no . . . .
C14 Pd5 C15 C16 122.5(3) no . . . 3_857
C15 Pd5 C14 C13 125.0(3) no . . . .
C15 Pd5 C14 C15 0.00(16) no . . . .
C14 Pd5 C17 C16 178.20(17) no . . . .
C14 Pd5 C17 C18 52.4(3) no . . . .
C17 Pd5 C14 C13 -53.1(3) no . . . .
C17 Pd5 C14 C15 -178.05(17) no . . . .
C15 Pd5 C16 C15 59.6(3) no . . . 3_857
C15 Pd5 C16 C17 -178.27(16) no . . . .
C16 Pd5 C15 C14 178.43(16) no . . . .
C16 Pd5 C15 C16 -59.0(3) no . . . 3_857
C16 Pd5 C17 C16 0.00(16) no . . . .
C16 Pd5 C17 C18 -125.8(3) no . . . .
C17 Pd5 C16 C15 -122.1(3) no . . . 3_857
C17 Pd5 C16 C17 0.00(15) no . . . .
Pd1 C1 C2 C3 63.3(4) no . . . .
Pd1 C1 C6 Pd1 0.000(14) no . . . .
Pd1 C1 C6 C5 -116.4(3) no . . . .
Pd1 C1 C6 C7 64.7(3) no . . . .
C2 C1 C6 Pd1 112.1(4) no . . . .
C2 C1 C6 C5 -4.3(6) no . . . .
C2 C1 C6 C7 176.8(3) no . . . .
C6 C1 C2 C3 -18.9(5) no . . . .
C31 C1 C2 C3 -176.5(3) no . . . .
C31 C1 C6 Pd1 -93.1(4) no . . . .
C31 C1 C6 C5 150.6(3) no . . . .
C31 C1 C6 C7 -28.3(5) no . . . .
C1 C2 C3 C4 51.8(5) no . . . .
C2 C3 C4 C5 -65.5(5) no . . . .
C3 C4 C5 C6 42.3(5) no . . . .
C3 C4 C5 C32 158.1(4) no . . . .
C3 C4 C5 C33 -83.6(4) no . . . .
C4 C5 C6 Pd1 -95.3(4) no . . . .
C4 C5 C6 C1 -6.8(5) no . . . .
C4 C5 C6 C7 172.1(3) no . . . .
C32 C5 C6 Pd1 150.7(3) no . . . .
C32 C5 C6 C1 -120.7(4) no . . . .
C32 C5 C6 C7 58.2(4) no . . . .
C33 C5 C6 Pd1 28.0(4) no . . . .
C33 C5 C6 C1 116.6(4) no . . . .
C33 C5 C6 C7 -64.6(5) no . . . .
Pd1 C6 C7 Pd1 0.000(17) no . . . .
Pd1 C6 C7 C8 -110.1(3) no . . . .
C1 C6 C7 Pd1 -62.8(3) no . . . .
C1 C6 C7 C8 -172.9(3) no . . . .
C5 C6 C7 Pd1 118.3(3) no . . . .
C5 C6 C7 C8 8.2(6) no . . . .
Pd1 C7 C8 Pd2 25.9(3) no . . . .
Pd1 C7 C8 C9 100.2(4) no . . . .
C6 C7 C8 Pd2 108.4(4) no . . . .
C6 C7 C8 C9 -177.3(3) no . . . .
Pd2 C8 C9 Pd2 0.000(16) no . . . .
Pd2 C8 C9 C10 -96.7(3) no . . . .
Pd2 C8 C9 C34 95.8(3) no . . . .
C7 C8 C9 Pd2 -79.9(4) no . . . .
C7 C8 C9 C10 -176.6(3) no . . . .
C7 C8 C9 C34 15.9(6) no . . . .
Pd2 C9 C10 Pd3 33.0(2) no . . . .
Pd2 C9 C10 C11 107.7(3) no . . . .
C8 C9 C10 Pd3 103.3(3) no . . . .
C8 C9 C10 C11 178.0(3) no . . . .
C34 C9 C10 Pd3 -88.7(3) no . . . .
C34 C9 C10 C11 -14.0(6) no . . . .
Pd3 C10 C11 Pd3 -0.000(16) no . . . .
Pd3 C10 C11 C12 -93.9(3) no . . . .
C9 C10 C11 Pd3 -84.6(4) no . . . .
C9 C10 C11 C12 -178.6(3) no . . . .
Pd3 C11 C12 Pd4 31.1(2) no . . . .
Pd3 C11 C12 C13 105.8(4) no . . . .
C10 C11 C12 Pd4 103.8(4) no . . . .
C10 C11 C12 C13 178.5(3) no . . . .
Pd4 C12 C13 Pd4 0.000(15) no . . . .
Pd4 C12 C13 C14 -89.9(3) no . . . .
Pd4 C12 C13 C35 98.5(3) no . . . .
C11 C12 C13 Pd4 -86.7(4) no . . . .
C11 C12 C13 C14 -176.6(3) no . . . .
C11 C12 C13 C35 11.7(6) no . . . .
Pd4 C13 C14 Pd5 35.3(2) no . . . .
Pd4 C13 C14 C15 110.0(3) no . . . .
C12 C13 C14 Pd5 106.6(3) no . . . .
C12 C13 C14 C15 -178.7(3) no . . . .
C35 C13 C14 Pd5 -81.5(4) no . . . .
C35 C13 C14 C15 -6.9(6) no . . . .
Pd5 C14 C15 Pd5 0.000(15) no . . . .
Pd5 C14 C15 C16 -89.0(3) no . . . 3_857
C13 C14 C15 Pd5 -89.8(4) no . . . .
C13 C14 C15 C16 -178.8(3) no . . . 3_857
Pd5 C15 C16 Pd5 34.1(2) no . . 3_857 3_857
Pd5 C15 C16 C17 107.6(3) no . . 3_857 3_857
C14 C15 C16 Pd5 107.8(4) no . . 3_857 3_857
C14 C15 C16 C17 -178.7(3) no . . 3_857 3_857
Pd5 C16 C17 Pd5 0.000(15) no . . . .
Pd5 C16 C17 C18 87.6(3) no . . . .
C15 C16 C17 Pd5 90.5(4) no 3_857 . . .
C15 C16 C17 C18 178.1(3) no 3_857 . . .
Pd5 C17 C18 Pd4 -35.2(2) no . . . .
Pd5 C17 C18 C19 -106.0(3) no . . . .
Pd5 C17 C18 C36 81.8(3) no . . . .
C16 C17 C18 Pd4 -109.7(4) no . . . .
C16 C17 C18 C19 179.4(3) no . . . .
C16 C17 C18 C36 7.3(6) no . . . .
Pd4 C18 C19 Pd4 0.000(16) no . . . .
Pd4 C18 C19 C20 88.4(3) no . . . .
C17 C18 C19 Pd4 91.7(3) no . . . .
C17 C18 C19 C20 -180.0(3) no . . . .
C36 C18 C19 Pd4 -96.4(3) no . . . .
C36 C18 C19 C20 -8.1(6) no . . . .
Pd4 C19 C20 Pd3 -32.7(2) no . . . .
Pd4 C19 C20 C21 -105.5(3) no . . . .
C18 C19 C20 Pd3 -109.5(4) no . . . .
C18 C19 C20 C21 177.7(3) no . . . .
Pd3 C20 C21 Pd3 -0.000(16) no . . . .
Pd3 C20 C21 C22 86.2(3) no . . . .
C19 C20 C21 Pd3 93.1(3) no . . . .
C19 C20 C21 C22 179.2(3) no . . . .
Pd3 C21 C22 Pd2 -36.9(2) no . . . .
Pd3 C21 C22 C23 -107.5(3) no . . . .
Pd3 C21 C22 C37 81.6(3) no . . . .
C20 C21 C22 Pd2 -112.2(4) no . . . .
C20 C21 C22 C23 177.2(3) no . . . .
C20 C21 C22 C37 6.3(5) no . . . .
Pd2 C22 C23 Pd2 0.000(16) no . . . .
Pd2 C22 C23 C24 83.2(3) no . . . .
C21 C22 C23 Pd2 93.8(3) no . . . .
C21 C22 C23 C24 176.9(3) no . . . .
C37 C22 C23 Pd2 -95.6(3) no . . . .
C37 C22 C23 C24 -12.5(5) no . . . .
Pd2 C23 C24 Pd1 -31.9(2) no . . . .
Pd2 C23 C24 C25 -113.2(3) no . . . .
C22 C23 C24 Pd1 -106.5(4) no . . . .
C22 C23 C24 C25 172.2(3) no . . . .
Pd1 C24 C25 Pd1 -0.000(15) no . . . .
Pd1 C24 C25 C26 -116.4(3) no . . . .
Pd1 C24 C25 C30 63.3(2) no . . . .
C23 C24 C25 Pd1 104.3(4) no . . . .
C23 C24 C25 C26 -12.1(6) no . . . .
C23 C24 C25 C30 167.5(3) no . . . .
Pd1 C25 C26 C27 103.1(3) no . . . .
Pd1 C25 C26 C38 -18.6(4) no . . . .
Pd1 C25 C26 C39 -140.8(2) no . . . .
Pd1 C25 C30 Pd1 0.000(12) no . . . .
Pd1 C25 C30 C29 -115.3(3) no . . . .
Pd1 C25 C30 C40 87.7(3) no . . . .
C24 C25 C26 C27 -167.2(3) no . . . .
C24 C25 C26 C38 71.2(4) no . . . .
C24 C25 C26 C39 -51.1(4) no . . . .
C24 C25 C30 Pd1 -63.1(3) no . . . .
C24 C25 C30 C29 -178.3(3) no . . . .
C24 C25 C30 C40 24.6(5) no . . . .
C26 C25 C30 Pd1 116.6(3) no . . . .
C26 C25 C30 C29 1.3(5) no . . . .
C26 C25 C30 C40 -155.7(3) no . . . .
C30 C25 C26 C27 13.2(5) no . . . .
C30 C25 C26 C38 -108.5(4) no . . . .
C30 C25 C26 C39 129.3(3) no . . . .
C25 C26 C27 C28 -46.4(4) no . . . .
C38 C26 C27 C28 77.8(4) no . . . .
C39 C26 C27 C28 -164.7(3) no . . . .
C26 C27 C28 C29 65.0(5) no . . . .
C27 C28 C29 C30 -47.9(5) no . . . .
C28 C29 C30 Pd1 -66.4(5) no . . . .
C28 C29 C30 C25 16.7(5) no . . . .
C28 C29 C30 C40 176.1(3) no . . . .
C42 C41 C46 C45 0.2(6) no . . . .
C46 C41 C42 C43 1.2(6) no . . . .
C42 C41 B1 C49 68.4(4) no . . . .
C42 C41 B1 C57 -53.4(5) no . . . .
C42 C41 B1 C65 -169.7(3) no . . . .
B1 C41 C42 C43 179.9(3) no . . . .
C46 C41 B1 C49 -113.0(4) no . . . .
C46 C41 B1 C57 125.2(4) no . . . .
C46 C41 B1 C65 8.9(5) no . . . .
B1 C41 C46 C45 -178.4(3) no . . . .
C41 C42 C43 C44 -1.0(6) no . . . .
C41 C42 C43 C47 176.1(3) no . . . .
C42 C43 C44 C45 -0.7(7) no . . . .
C42 C43 C47 F1 153.2(4) no . . . .
C42 C43 C47 F2 -92.9(5) no . . . .
C42 C43 C47 F3 22.8(7) no . . . .
C44 C43 C47 F1 -29.7(6) no . . . .
C44 C43 C47 F2 84.1(6) no . . . .
C44 C43 C47 F3 -160.2(4) no . . . .
C47 C43 C44 C45 -177.8(4) no . . . .
C43 C44 C45 C46 2.1(7) no . . . .
C43 C44 C45 C48 179.9(4) no . . . .
C44 C45 C46 C41 -1.9(7) no . . . .
C44 C45 C48 F4 -77.5(6) no . . . .
C44 C45 C48 F5 29.5(8) no . . . .
C44 C45 C48 F6 171.6(5) no . . . .
C46 C45 C48 F4 100.3(5) no . . . .
C46 C45 C48 F5 -152.8(5) no . . . .
C46 C45 C48 F6 -10.6(8) no . . . .
C48 C45 C46 C41 -179.6(4) no . . . .
C50 C49 C54 C53 0.5(5) no . . . .
C54 C49 C50 C51 1.7(5) no . . . .
C50 C49 B1 C41 155.0(3) no . . . .
C50 C49 B1 C57 -84.2(4) no . . . .
C50 C49 B1 C65 34.7(5) no . . . .
B1 C49 C50 C51 -179.5(3) no . . . .
C54 C49 B1 C41 -26.3(5) no . . . .
C54 C49 B1 C57 94.6(4) no . . . .
C54 C49 B1 C65 -146.5(3) no . . . .
B1 C49 C54 C53 -178.3(3) no . . . .
C49 C50 C51 C52 -2.2(6) no . . . .
C49 C50 C51 C55 174.8(3) no . . . .
C50 C51 C52 C53 0.5(6) no . . . .
C50 C51 C55 F7 -61.0(6) no . . . .
C50 C51 C55 F8 57.2(6) no . . . .
C50 C51 C55 F9 178.0(4) no . . . .
C52 C51 C55 F7 116.0(5) no . . . .
C52 C51 C55 F8 -125.8(5) no . . . .
C52 C51 C55 F9 -5.0(7) no . . . .
C55 C51 C52 C53 -176.4(4) no . . . .
C51 C52 C53 C54 1.6(7) no . . . .
C51 C52 C53 C56 -180.0(4) no . . . .
C52 C53 C54 C49 -2.1(6) no . . . .
C52 C53 C56 F10 58.2(6) no . . . .
C52 C53 C56 F11 -61.1(6) no . . . .
C52 C53 C56 F12 177.5(4) no . . . .
C54 C53 C56 F10 -123.4(5) no . . . .
C54 C53 C56 F11 117.3(5) no . . . .
C54 C53 C56 F12 -4.1(7) no . . . .
C56 C53 C54 C49 179.5(4) no . . . .
C58 C57 C62 C61 -0.4(5) no . . . .
C62 C57 C58 C59 0.3(5) no . . . .
C58 C57 B1 C41 160.9(3) no . . . .
C58 C57 B1 C49 38.5(4) no . . . .
C58 C57 B1 C65 -82.3(4) no . . . .
B1 C57 C58 C59 173.8(3) no . . . .
C62 C57 B1 C41 -26.0(4) no . . . .
C62 C57 B1 C49 -148.4(3) no . . . .
C62 C57 B1 C65 90.8(4) no . . . .
B1 C57 C62 C61 -173.9(3) no . . . .
C57 C58 C59 C60 0.1(6) no . . . .
C57 C58 C59 C63 179.0(3) no . . . .
C58 C59 C60 C61 -0.3(6) no . . . .
C58 C59 C63 F13 14.6(6) no . . . .
C58 C59 C63 F14 133.7(4) no . . . .
C58 C59 C63 F15 -111.8(4) no . . . .
C60 C59 C63 F13 -166.4(4) no . . . .
C60 C59 C63 F14 -47.3(5) no . . . .
C60 C59 C63 F15 67.1(5) no . . . .
C63 C59 C60 C61 -179.2(3) no . . . .
C59 C60 C61 C62 0.1(5) no . . . .
C59 C60 C61 C64 178.6(3) no . . . .
C60 C61 C62 C57 0.2(5) no . . . .
C60 C61 C64 F16 13.0(5) no . . . .
C60 C61 C64 F17 -107.3(4) no . . . .
C60 C61 C64 F18 132.1(4) no . . . .
C62 C61 C64 F16 -168.5(3) no . . . .
C62 C61 C64 F17 71.2(4) no . . . .
C62 C61 C64 F18 -49.4(5) no . . . .
C64 C61 C62 C57 -178.4(3) no . . . .
C66 C65 C70 C69 0.9(5) no . . . .
C70 C65 C66 C67 0.5(5) no . . . .
C66 C65 B1 C41 -89.6(4) no . . . .
C66 C65 B1 C49 32.7(4) no . . . .
C66 C65 B1 C57 153.2(3) no . . . .
B1 C65 C66 C67 176.6(3) no . . . .
C70 C65 B1 C41 86.3(4) no . . . .
C70 C65 B1 C49 -151.4(3) no . . . .
C70 C65 B1 C57 -30.9(4) no . . . .
B1 C65 C70 C69 -175.3(3) no . . . .
C65 C66 C67 C68 -1.1(6) no . . . .
C65 C66 C67 C71 176.7(3) no . . . .
C66 C67 C68 C69 0.4(5) no . . . .
C66 C67 C71 F19 22.4(5) no . . . .
C66 C67 C71 F20 -100.5(4) no . . . .
C66 C67 C71 F21 139.4(4) no . . . .
C68 C67 C71 F19 -159.7(3) no . . . .
C68 C67 C71 F20 77.4(5) no . . . .
C68 C67 C71 F21 -42.7(5) no . . . .
C71 C67 C68 C69 -177.5(3) no . . . .
C67 C68 C69 C70 0.9(5) no . . . .
C67 C68 C69 C72 -178.8(3) no . . . .
C68 C69 C70 C65 -1.6(6) no . . . .
C68 C69 C72 F22 -165.8(3) no . . . .
C68 C69 C72 F23 -44.5(5) no . . . .
C68 C69 C72 F24 73.0(4) no . . . .
C70 C69 C72 F22 14.6(5) no . . . .
C70 C69 C72 F23 135.8(4) no . . . .
C70 C69 C72 F24 -106.7(4) no . . . .
C72 C69 C70 C65 178.1(3) no . . . .
C74 C73 C78 C77 -1.6(12) no . . . .
C78 C73 C74 C75 -1.3(14) no . . . .
C79 C73 C74 C75 -179.6(8) no . . . .
C79 C73 C78 C77 176.7(7) no . . . .
C73 C74 C75 C76 1.6(14) no . . . .
C74 C75 C76 C77 1.4(15) no . . . .
C75 C76 C77 C78 -4.3(15) no . . . .
C76 C77 C78 C73 4.5(14) no . . . .
C81 C80 C85 C84 -1(3) no . . . .
C85 C80 C81 C82 -2(2) no . . . .
C86 C80 C81 C82 178.9(15) no . . . .
C86 C80 C85 C84 177.7(18) no . . . .
C80 C81 C82 C83 -8(3) no . . . .
C81 C82 C83 C84 20(3) no . . . .
C82 C83 C84 C85 -21.5(19) no . . . .
C83 C84 C85 C80 14(3) no . . . .
